data_4083125
loop_
_publ_author_name
'Koshevoy, Igor O.'
'Chang, Yuh-Chia'
'Chen, Yi-An'
'Karttunen, Antti J.'
'Grachova, Elena V.'
'Tunik, Sergey P.'
'J\"anis, Janne'
'Pakkanen, Tapani A.'
'Chou, Pi-Tai'

_publ_section_title
;
 Luminescent Gold(I) Alkynyl Clusters Stabilized by Flexible Diphosphine
 Ligands
;
_journal_issue 9
_journal_name_full Organometallics
_journal_page_first 2363
_journal_paper_doi 10.1021/om5002952
_journal_volume 33
_journal_year 2014
_chemical_formula_moiety '4(C112 H140 Au6 O4 P4), 8(F6 P), 13(C3 H6 O)'
_chemical_formula_sum 'C487 H638 Au24 F48 O29 P24'
_chemical_formula_weight 13338.45
_chemical_name_systematic
; 
 ? 
;
_space_group_IT_number 4
_symmetry_cell_setting monoclinic
_symmetry_space_group_name_Hall 'P 2yb'
_symmetry_space_group_name_H-M 'P 1 21 1'
_atom_sites_solution_hydrogens geom
_atom_sites_solution_primary direct
_atom_sites_solution_secondary difmap
_audit_creation_method SHELXL-97
_cell_angle_alpha 90.00
_cell_angle_beta 107.281(2)
_cell_angle_gamma 90.00
_cell_formula_units_Z 1
_cell_length_a 23.6025(8)
_cell_length_b 16.7839(6)
_cell_length_c 33.6545(11)
_cell_measurement_reflns_used 9689
_cell_measurement_temperature 100(2)
_cell_measurement_theta_max 31.33
_cell_measurement_theta_min 2.20
_cell_volume 12730.1(8)
_computing_cell_refinement 'SAINT (Bruker AXS, 2009)'
_computing_data_collection 'APEX2 (Bruker AXS, 2010)'
_computing_data_reduction 'SAINT (Bruker AXS, 2009)'
_computing_molecular_graphics 'Diamond v.3.2g (Brandenburg, 2011)'
_computing_publication_material 'SHELXL-97 (Sheldrick, 2008)'
_computing_structure_refinement 'SHELXL-97 (Sheldrick, 2008)'
_computing_structure_solution 'SHELXS-97 (Sheldrick, 2008)'
_diffrn_ambient_temperature 100(2)
_diffrn_detector_area_resol_mean 16
_diffrn_measured_fraction_theta_full 0.998
_diffrn_measured_fraction_theta_max 0.998
_diffrn_measurement_device '62mm x 62mm CCD camera on three-circle goniostat'
_diffrn_measurement_device_type 'Bruker SMART APEX II CCD'
_diffrn_measurement_method '\f scans and \w scans'
_diffrn_radiation_monochromator 'flat graphite crystal'
_diffrn_radiation_source 'fine-focus sealed tube'
_diffrn_radiation_type MoK\a
_diffrn_radiation_wavelength 0.71073
_diffrn_reflns_av_R_equivalents 0.0287
_diffrn_reflns_av_sigmaI/netI 0.0544
_diffrn_reflns_limit_h_max 28
_diffrn_reflns_limit_h_min -30
_diffrn_reflns_limit_k_max 21
_diffrn_reflns_limit_k_min -19
_diffrn_reflns_limit_l_max 42
_diffrn_reflns_limit_l_min 0
_diffrn_reflns_number 115454
_diffrn_reflns_theta_full 27.00
_diffrn_reflns_theta_max 27.00
_diffrn_reflns_theta_min 1.32
_exptl_absorpt_coefficient_mu 7.033
_exptl_absorpt_correction_T_max 0.3336
_exptl_absorpt_correction_T_min 0.1653
_exptl_absorpt_correction_type numerical
_exptl_absorpt_process_details 'SADABS (Sheldrick, 2008)'
_exptl_crystal_colour colourless
_exptl_crystal_density_diffrn 1.740
_exptl_crystal_density_method 'not measured'
_exptl_crystal_description block
_exptl_crystal_F_000 6480
_exptl_crystal_size_max 0.40
_exptl_crystal_size_mid 0.31
_exptl_crystal_size_min 0.20
_platon_squeeze_details
;
;
_refine_diff_density_max 1.669
_refine_diff_density_min -1.662
_refine_diff_density_rms 0.137
_refine_ls_abs_structure_details 'Flack H D (1983), Acta Cryst. A39, 876-881'
_refine_ls_abs_structure_Flack -0.013(3)
_refine_ls_extinction_method none
_refine_ls_goodness_of_fit_ref 1.043
_refine_ls_hydrogen_treatment constr
_refine_ls_matrix_type full
_refine_ls_number_parameters 2608
_refine_ls_number_reflns 50058
_refine_ls_number_restraints 300
_refine_ls_restrained_S_all 1.047
_refine_ls_R_factor_all 0.0421
_refine_ls_R_factor_gt 0.0324
_refine_ls_shift/su_max 0.012
_refine_ls_shift/su_mean 0.000
_refine_ls_structure_factor_coef Fsqd
_refine_ls_weighting_details 'calc w=1/[\s^2^(Fo^2^)+(0.0245P)^2^+20.5529P] where P=(Fo^2^+2Fc^2^)/3'
_refine_ls_weighting_scheme calc
_refine_ls_wR_factor_gt 0.0739
_refine_ls_wR_factor_ref 0.0772
_reflns_number_gt 44123
_reflns_number_total 50058
_reflns_threshold_expression >2sigma(I)
_cod_data_source_file om5002952_si_002.cif
_cod_data_source_block 2B
_cod_depositor_comments 'Adding full bibliography for 4083123--4083128.cif.'
_cod_original_sg_symbol_H-M 'P 21'
_cod_database_code 4083125

loop_
_symmetry_equiv_pos_as_xyz
'x, y, z'
'-x, y+1/2, -z'

loop_
_atom_site_label
_atom_site_type_symbol
_atom_site_fract_x
_atom_site_fract_y
_atom_site_fract_z
_atom_site_U_iso_or_equiv
_atom_site_adp_type
_atom_site_occupancy
_atom_site_symmetry_multiplicity
_atom_site_calc_flag
_atom_site_refinement_flags
_atom_site_disorder_assembly
_atom_site_disorder_group
C1 C 0.2869(3) 0.3442(5) 0.6148(2) 0.0264(16) Uani 1 1 d . B .
C2 C 0.3125(3) 0.2943(5) 0.6409(2) 0.0258(17) Uani 1 1 d . . .
C3 C 0.3381(3) 0.2833(5) 0.5320(2) 0.0252(16) Uani 1 1 d . . .
C4 C 0.3377(3) 0.2117(5) 0.5370(2) 0.0247(16) Uani 1 1 d . . .
C5 C 0.1912(3) 0.4880(5) 0.5264(2) 0.0238(16) Uani 1 1 d . B .
C6 C 0.1597(3) 0.5366(5) 0.5020(2) 0.0262(17) Uani 1 1 d . . .
C7 C 0.3291(3) 0.5170(5) 0.5140(2) 0.0251(16) Uani 1 1 d . . .
C8 C 0.3222(3) 0.5898(5) 0.5080(2) 0.0262(17) Uani 1 1 d . . .
C9 C 0.3302(3) 0.2267(5) 0.6704(2) 0.0317(19) Uani 1 1 d . . .
C10 C 0.3649(3) 0.2564(5) 0.7148(2) 0.0324(18) Uani 1 1 d . . .
C11 C 0.4054(4) 0.2060(6) 0.7407(3) 0.039(2) Uani 1 1 d . . .
H11 H 0.4139 0.1556 0.7309 0.047 Uiso 1 1 calc R . .
C12 C 0.4341(4) 0.2299(8) 0.7817(3) 0.050(3) Uani 1 1 d . . .
H12 H 0.4618 0.1955 0.8001 0.060 Uiso 1 1 calc R . .
C13 C 0.4218(5) 0.3029(8) 0.7948(3) 0.058(3) Uani 1 1 d . . .
H13 H 0.4420 0.3204 0.8222 0.070 Uiso 1 1 calc R . .
C14 C 0.3806(5) 0.3508(7) 0.7686(3) 0.056(3) Uani 1 1 d . . .
H14 H 0.3710 0.4004 0.7787 0.067 Uiso 1 1 calc R . .
C15 C 0.3530(4) 0.3300(6) 0.7290(3) 0.043(2) Uani 1 1 d . . .
H15 H 0.3257 0.3653 0.7110 0.051 Uiso 1 1 calc R . .
C16 C 0.2725(3) 0.1874(5) 0.6731(2) 0.0282(17) Uani 1 1 d . . .
C17 C 0.2281(3) 0.2337(5) 0.6804(3) 0.036(2) Uani 1 1 d . . .
H17 H 0.2324 0.2899 0.6822 0.043 Uiso 1 1 calc R . .
C18 C 0.1778(4) 0.1988(6) 0.6849(3) 0.038(2) Uani 1 1 d . . .
H18 H 0.1478 0.2314 0.6901 0.045 Uiso 1 1 calc R . .
C19 C 0.1702(4) 0.1205(7) 0.6822(2) 0.043(2) Uani 1 1 d . . .
H19 H 0.1355 0.0971 0.6859 0.052 Uiso 1 1 calc R . .
C20 C 0.2152(5) 0.0713(7) 0.6736(3) 0.055(3) Uani 1 1 d . . .
H20 H 0.2102 0.0152 0.6712 0.066 Uiso 1 1 calc R . .
C21 C 0.2658(4) 0.1069(6) 0.6691(3) 0.045(2) Uani 1 1 d . . .
H21 H 0.2957 0.0753 0.6632 0.053 Uiso 1 1 calc R . .
C22 C 0.3509(3) 0.1226(4) 0.5453(2) 0.0252(16) Uani 1 1 d . . .
C23 C 0.4182(3) 0.1096(5) 0.5584(2) 0.0284(17) Uani 1 1 d . . .
C24 C 0.4553(4) 0.1578(6) 0.5441(3) 0.042(2) Uani 1 1 d . . .
H24 H 0.4397 0.2030 0.5275 0.050 Uiso 1 1 calc R . .
C25 C 0.5149(4) 0.1409(7) 0.5538(3) 0.052(3) Uani 1 1 d . . .
H25 H 0.5404 0.1746 0.5443 0.062 Uiso 1 1 calc R . .
C26 C 0.5375(4) 0.0737(6) 0.5779(3) 0.049(2) Uani 1 1 d . . .
H26 H 0.5785 0.0614 0.5843 0.059 Uiso 1 1 calc R . .
C27 C 0.5008(4) 0.0256(6) 0.5922(3) 0.047(2) Uani 1 1 d . . .
H27 H 0.5161 -0.0201 0.6086 0.057 Uiso 1 1 calc R . .
C28 C 0.4416(4) 0.0445(5) 0.5826(3) 0.038(2) Uani 1 1 d . . .
H28 H 0.4162 0.0119 0.5929 0.046 Uiso 1 1 calc R . .
C29 C 0.3212(4) 0.0749(5) 0.5062(3) 0.0353(19) Uani 1 1 d . . .
C30 C 0.3131(4) 0.1058(6) 0.4664(3) 0.043(2) Uani 1 1 d . . .
H30 H 0.3263 0.1584 0.4635 0.051 Uiso 1 1 calc R . .
C31 C 0.2868(4) 0.0623(6) 0.4314(3) 0.048(2) Uani 1 1 d . . .
H31 H 0.2808 0.0857 0.4048 0.058 Uiso 1 1 calc R . .
C32 C 0.2688(4) -0.0152(6) 0.4343(3) 0.052(3) Uani 1 1 d . . .
H32 H 0.2524 -0.0465 0.4101 0.062 Uiso 1 1 calc R . .
C33 C 0.2755(4) -0.0454(5) 0.4734(3) 0.050(3) Uani 1 1 d . . .
H33 H 0.2620 -0.0978 0.4763 0.060 Uiso 1 1 calc R . .
C34 C 0.3017(4) -0.0008(5) 0.5085(3) 0.0376(19) Uani 1 1 d . . .
H34 H 0.3063 -0.0236 0.5351 0.045 Uiso 1 1 calc R . .
C35 C 0.1216(3) 0.6038(5) 0.4827(2) 0.0269(17) Uani 1 1 d . . .
C36 C 0.1070(3) 0.6454(5) 0.5194(2) 0.0269(16) Uani 1 1 d . . .
C37 C 0.1282(4) 0.7211(6) 0.5324(3) 0.044(2) Uani 1 1 d . . .
H37 H 0.1508 0.7492 0.5178 0.053 Uiso 1 1 calc R . .
C38 C 0.1163(4) 0.7563(6) 0.5671(3) 0.052(3) Uani 1 1 d . . .
H38 H 0.1328 0.8068 0.5770 0.062 Uiso 1 1 calc R . .
C39 C 0.0802(4) 0.7164(6) 0.5868(3) 0.045(2) Uani 1 1 d . . .
H39 H 0.0706 0.7406 0.6095 0.054 Uiso 1 1 calc R . .
C40 C 0.0586(4) 0.6423(6) 0.5734(2) 0.041(2) Uani 1 1 d . . .
H40 H 0.0348 0.6147 0.5872 0.049 Uiso 1 1 calc R . .
C41 C 0.0712(4) 0.6073(6) 0.5399(3) 0.037(2) Uani 1 1 d . . .
H41 H 0.0551 0.5564 0.5305 0.045 Uiso 1 1 calc R . .
C42 C 0.0644(3) 0.5772(5) 0.4503(2) 0.0321(19) Uani 1 1 d . . .
C43 C 0.0317(4) 0.6321(5) 0.4217(2) 0.040(2) Uani 1 1 d . . .
H43 H 0.0454 0.6854 0.4220 0.048 Uiso 1 1 calc R . .
C44 C -0.0206(4) 0.6091(6) 0.3930(3) 0.048(3) Uani 1 1 d . . .
H44 H -0.0433 0.6476 0.3742 0.058 Uiso 1 1 calc R . .
C45 C -0.0403(4) 0.5339(7) 0.3909(3) 0.049(3) Uani 1 1 d . . .
H45 H -0.0757 0.5192 0.3701 0.059 Uiso 1 1 calc R . .
C46 C -0.0093(4) 0.4775(6) 0.4190(3) 0.046(2) Uani 1 1 d . . .
H46 H -0.0236 0.4244 0.4179 0.055 Uiso 1 1 calc R . .
C47 C 0.0438(3) 0.4998(6) 0.4494(2) 0.0350(19) Uani 1 1 d . . .
H47 H 0.0654 0.4619 0.4690 0.042 Uiso 1 1 calc R . .
C48 C 0.3191(3) 0.6739(5) 0.4951(2) 0.0261(16) Uani 1 1 d . . .
C49 C 0.3745(3) 0.7166(4) 0.5203(2) 0.0247(16) Uani 1 1 d . . .
C50 C 0.4292(4) 0.6814(5) 0.5315(2) 0.036(2) Uani 1 1 d . . .
H50 H 0.4322 0.6272 0.5242 0.043 Uiso 1 1 calc R . .
C51 C 0.4805(5) 0.7213(6) 0.5530(3) 0.052(3) Uani 1 1 d . . .
H51 H 0.5177 0.6948 0.5611 0.062 Uiso 1 1 calc R . .
C52 C 0.4761(5) 0.8022(6) 0.5626(3) 0.052(3) Uani 1 1 d . . .
H52 H 0.5106 0.8310 0.5773 0.062 Uiso 1 1 calc R . .
C53 C 0.4234(5) 0.8381(6) 0.5509(3) 0.051(3) Uani 1 1 d . . .
H53 H 0.4207 0.8930 0.5570 0.061 Uiso 1 1 calc R . .
C54 C 0.3724(4) 0.7965(5) 0.5300(3) 0.041(2) Uani 1 1 d . . .
H54 H 0.3353 0.8234 0.5223 0.049 Uiso 1 1 calc R . .
C55 C 0.3122(7) 0.6793(7) 0.4482(3) 0.085(3) Uani 1 1 d . . .
C56 C 0.2884(7) 0.6193(7) 0.4219(3) 0.085(3) Uani 1 1 d . . .
H56 H 0.2772 0.5711 0.4323 0.102 Uiso 1 1 calc R . .
C57 C 0.2800(7) 0.6282(7) 0.3787(3) 0.085(3) Uani 1 1 d . . .
H57 H 0.2632 0.5854 0.3606 0.102 Uiso 1 1 calc R . .
C58 C 0.2946(6) 0.6932(9) 0.3630(3) 0.073(4) Uani 1 1 d . . .
H58 H 0.2906 0.6974 0.3341 0.087 Uiso 1 1 calc R . .
C59 C 0.3150(7) 0.7525(13) 0.3884(4) 0.125(8) Uani 1 1 d . . .
H59 H 0.3229 0.8017 0.3771 0.150 Uiso 1 1 calc R . .
C60 C 0.3257(6) 0.7471(8) 0.4310(3) 0.092(5) Uani 1 1 d . . .
H60 H 0.3426 0.7910 0.4483 0.111 Uiso 1 1 calc R . .
C61 C 0.5231(3) 0.4020(8) 0.6811(3) 0.055(3) Uani 1 1 d . . .
H61 H 0.5255 0.3463 0.6712 0.066 Uiso 1 1 calc R . .
C62 C 0.5040(4) 0.3950(8) 0.7201(3) 0.056(3) Uani 1 1 d . . .
H62A H 0.4645 0.3691 0.7134 0.068 Uiso 1 1 calc R . .
H62B H 0.5006 0.4488 0.7313 0.068 Uiso 1 1 calc R . .
C63 C 0.5503(4) 0.3447(9) 0.7536(3) 0.079(4) Uani 1 1 d . . .
H63A H 0.5391 0.3440 0.7798 0.095 Uiso 1 1 calc R . .
H63B H 0.5499 0.2891 0.7438 0.095 Uiso 1 1 calc R . .
C64 C 0.6103(5) 0.3779(9) 0.7619(3) 0.082(4) Uani 1 1 d . . .
H64A H 0.6113 0.4313 0.7745 0.099 Uiso 1 1 calc R . .
H64B H 0.6386 0.3435 0.7823 0.099 Uiso 1 1 calc R . .
C65 C 0.6297(5) 0.3849(10) 0.7247(4) 0.091(5) Uani 1 1 d . . .
H65A H 0.6329 0.3312 0.7134 0.109 Uiso 1 1 calc R . .
H65B H 0.6693 0.4103 0.7320 0.109 Uiso 1 1 calc R . .
C66 C 0.5849(4) 0.4356(7) 0.6912(3) 0.059(3) Uani 1 1 d . . .
H66A H 0.5850 0.4909 0.7013 0.071 Uiso 1 1 calc R . .
H66B H 0.5974 0.4370 0.6656 0.071 Uiso 1 1 calc R . .
C67 C 0.4909(3) 0.4588(6) 0.5924(2) 0.037(2) Uani 1 1 d . . .
H67 H 0.4552 0.4760 0.5695 0.045 Uiso 1 1 calc R . .
C68 C 0.5071(4) 0.3768(6) 0.5797(3) 0.046(2) Uani 1 1 d . . .
H68A H 0.4744 0.3388 0.5783 0.055 Uiso 1 1 calc R . .
H68B H 0.5433 0.3570 0.6007 0.055 Uiso 1 1 calc R . .
C69 C 0.5180(5) 0.3826(8) 0.5370(3) 0.066(3) Uani 1 1 d . . .
H69A H 0.5301 0.3297 0.5294 0.079 Uiso 1 1 calc R . .
H69B H 0.4806 0.3978 0.5158 0.079 Uiso 1 1 calc R . .
C70 C 0.5654(5) 0.4428(7) 0.5368(4) 0.060(3) Uani 1 1 d . . .
H70A H 0.5695 0.4470 0.5084 0.072 Uiso 1 1 calc R . .
H70B H 0.6040 0.4253 0.5559 0.072 Uiso 1 1 calc R . .
C71 C 0.5488(5) 0.5239(6) 0.5506(3) 0.058(3) Uani 1 1 d . . .
H71A H 0.5809 0.5626 0.5516 0.069 Uiso 1 1 calc R . .
H71B H 0.5121 0.5434 0.5300 0.069 Uiso 1 1 calc R . .
C72 C 0.5390(4) 0.5195(6) 0.5930(3) 0.040(2) Uani 1 1 d . . .
H72A H 0.5270 0.5725 0.6006 0.048 Uiso 1 1 calc R . .
H72B H 0.5764 0.5040 0.6141 0.048 Uiso 1 1 calc R . .
C73 C 0.3368(4) 0.7068(5) 0.6480(3) 0.039(2) Uani 1 1 d . . .
H73 H 0.3374 0.7192 0.6771 0.046 Uiso 1 1 calc R . .
C74 C 0.2813(4) 0.7451(6) 0.6190(3) 0.045(2) Uani 1 1 d . . .
H74A H 0.2457 0.7199 0.6233 0.054 Uiso 1 1 calc R . .
H74B H 0.2804 0.7362 0.5897 0.054 Uiso 1 1 calc R . .
C75 C 0.2804(5) 0.8365(6) 0.6276(4) 0.062(3) Uani 1 1 d . . .
H75A H 0.2440 0.8604 0.6086 0.074 Uiso 1 1 calc R . .
H75B H 0.2799 0.8454 0.6566 0.074 Uiso 1 1 calc R . .
C76 C 0.3339(6) 0.8758(6) 0.6211(4) 0.066(3) Uani 1 1 d . . .
H76A H 0.3341 0.9329 0.6286 0.079 Uiso 1 1 calc R . .
H76B H 0.3319 0.8723 0.5914 0.079 Uiso 1 1 calc R . .
C77 C 0.3923(5) 0.8358(7) 0.6481(4) 0.065(3) Uani 1 1 d . . .
H77A H 0.4264 0.8594 0.6410 0.079 Uiso 1 1 calc R . .
H77B H 0.3973 0.8466 0.6778 0.079 Uiso 1 1 calc R . .
C78 C 0.3916(4) 0.7454(6) 0.6410(3) 0.046(2) Uani 1 1 d . . .
H78A H 0.3922 0.7345 0.6122 0.055 Uiso 1 1 calc R . .
H78B H 0.4277 0.7216 0.6604 0.055 Uiso 1 1 calc R . .
C79 C 0.2856(3) 0.5576(5) 0.6682(2) 0.0317(18) Uani 1 1 d . . .
H79 H 0.2933 0.4990 0.6698 0.038 Uiso 1 1 calc R . .
C80 C 0.2204(3) 0.5654(6) 0.6446(2) 0.035(2) Uani 1 1 d . . .
H80A H 0.2132 0.5455 0.6159 0.042 Uiso 1 1 calc R . .
H80B H 0.2086 0.6222 0.6431 0.042 Uiso 1 1 calc R . .
C81 C 0.1828(4) 0.5176(6) 0.6664(3) 0.040(2) Uani 1 1 d . . .
H81A H 0.1402 0.5253 0.6514 0.048 Uiso 1 1 calc R . .
H81B H 0.1919 0.4602 0.6654 0.048 Uiso 1 1 calc R . .
C82 C 0.1946(4) 0.5429(6) 0.7108(3) 0.045(2) Uani 1 1 d . . .
H82A H 0.1714 0.5089 0.7243 0.054 Uiso 1 1 calc R . .
H82B H 0.1812 0.5986 0.7116 0.054 Uiso 1 1 calc R . .
C83 C 0.2597(4) 0.5371(7) 0.7348(2) 0.048(3) Uani 1 1 d . . .
H83A H 0.2719 0.4805 0.7369 0.057 Uiso 1 1 calc R . .
H83B H 0.2658 0.5575 0.7634 0.057 Uiso 1 1 calc R . .
C84 C 0.2985(4) 0.5844(7) 0.7141(2) 0.046(3) Uani 1 1 d . . .
H84A H 0.3408 0.5754 0.7292 0.055 Uiso 1 1 calc R . .
H84B H 0.2901 0.6420 0.7152 0.055 Uiso 1 1 calc R . .
C91 C 0.2624(4) 0.3184(7) 0.4094(3) 0.052(3) Uani 1 1 d . B .
H91 H 0.2810 0.2860 0.4349 0.063 Uiso 1 1 calc R . .
C92 C 0.2595(5) 0.2636(9) 0.3732(4) 0.075(4) Uani 1 1 d . . .
H92A H 0.2370 0.2149 0.3754 0.090 Uiso 1 1 calc R . .
H92B H 0.2388 0.2906 0.3467 0.090 Uiso 1 1 calc R . .
C93 C 0.3208(4) 0.2419(7) 0.3736(4) 0.061(3) Uani 1 1 d . . .
H93A H 0.3184 0.2114 0.3479 0.074 Uiso 1 1 calc R . .
H93B H 0.3378 0.2060 0.3975 0.074 Uiso 1 1 calc R . .
C94 C 0.3632(5) 0.3106(8) 0.3763(4) 0.076(4) Uani 1 1 d . . .
H94A H 0.4033 0.2900 0.3786 0.091 Uiso 1 1 calc R . .
H94B H 0.3498 0.3435 0.3508 0.091 Uiso 1 1 calc R . .
C95 C 0.3649(5) 0.3582(8) 0.4122(4) 0.081(4) Uani 1 1 d . . .
H95A H 0.3915 0.4043 0.4133 0.097 Uiso 1 1 calc R . .
H95B H 0.3819 0.3260 0.4376 0.097 Uiso 1 1 calc R . .
C96 C 0.3028(6) 0.3894(7) 0.4123(4) 0.072(4) Uani 1 1 d . . .
H96A H 0.3061 0.4195 0.4382 0.087 Uiso 1 1 calc R . .
H96B H 0.2864 0.4255 0.3883 0.087 Uiso 1 1 calc R . .
C97 C 0.1013(3) 0.2944(6) 0.5264(3) 0.039(2) Uani 1 1 d . . .
H97 H 0.1096 0.3508 0.5203 0.047 Uiso 1 1 calc R . .
C98 C 0.0346(3) 0.2849(6) 0.5116(3) 0.045(2) Uani 1 1 d . . .
H98A H 0.0238 0.2315 0.5196 0.054 Uiso 1 1 calc R . .
H98B H 0.0204 0.2888 0.4809 0.054 Uiso 1 1 calc R . .
C99 C 0.0040(3) 0.3486(6) 0.5304(3) 0.045(2) Uani 1 1 d . . .
H99A H -0.0392 0.3381 0.5219 0.054 Uiso 1 1 calc R . .
H99B H 0.0103 0.4014 0.5192 0.054 Uiso 1 1 calc R . .
C100 C 0.0276(4) 0.3507(6) 0.5780(3) 0.042(2) Uani 1 1 d . . .
H10A H 0.0132 0.3029 0.5893 0.051 Uiso 1 1 calc R . .
H10B H 0.0113 0.3981 0.5883 0.051 Uiso 1 1 calc R . .
C101 C 0.0956(4) 0.3532(6) 0.5943(3) 0.044(2) Uani 1 1 d . . .
H10C H 0.1100 0.4053 0.5873 0.053 Uiso 1 1 calc R . .
H10D H 0.1086 0.3475 0.6249 0.053 Uiso 1 1 calc R . .
C102 C 0.1223(4) 0.2861(6) 0.5748(3) 0.039(2) Uani 1 1 d . . .
H10E H 0.1095 0.2339 0.5829 0.047 Uiso 1 1 calc R . .
H10F H 0.1661 0.2886 0.5852 0.047 Uiso 1 1 calc R . .
C103 C 0.1239(7) 0.1267(8) 0.5060(7) 0.118(3) Uani 1 1 d . . .
H103 H 0.0808 0.1220 0.5034 0.142 Uiso 1 1 calc R . .
C104 C 0.1378(7) 0.0762(8) 0.4724(6) 0.118(3) Uani 1 1 d . . .
H10G H 0.1802 0.0823 0.4741 0.142 Uiso 1 1 calc R . .
H10H H 0.1137 0.0948 0.4446 0.142 Uiso 1 1 calc R . .
C105 C 0.1240(7) -0.0137(8) 0.4780(6) 0.118(3) Uani 1 1 d . . .
H10I H 0.0806 -0.0202 0.4720 0.142 Uiso 1 1 calc R . .
H10J H 0.1365 -0.0457 0.4573 0.142 Uiso 1 1 calc R . .
C106 C 0.1551(7) -0.0465(8) 0.5220(6) 0.118(3) Uani 1 1 d . . .
H10K H 0.1403 -0.1007 0.5249 0.142 Uiso 1 1 calc R . .
H10L H 0.1984 -0.0497 0.5265 0.142 Uiso 1 1 calc R . .
C107 C 0.1433(7) 0.0040(8) 0.5513(6) 0.118(3) Uani 1 1 d . . .
H10M H 0.1650 -0.0159 0.5794 0.142 Uiso 1 1 calc R . .
H10N H 0.1004 0.0012 0.5484 0.142 Uiso 1 1 calc R . .
C108 C 0.1606(7) 0.0933(8) 0.5480(7) 0.118(3) Uani 1 1 d . . .
H10O H 0.1527 0.1245 0.5708 0.142 Uiso 1 1 calc R . .
H10P H 0.2034 0.0974 0.5507 0.142 Uiso 1 1 calc R . .
C109 C 0.4597(4) 0.5556(6) 0.6565(2) 0.039(2) Uani 1 1 d . . .
H10Q H 0.4984 0.5719 0.6759 0.047 Uiso 1 1 calc R . .
H10R H 0.4513 0.5910 0.6319 0.047 Uiso 1 1 calc R . .
C110 C 0.4123(3) 0.5686(6) 0.6778(2) 0.036(2) Uani 1 1 d . . .
H11A H 0.4263 0.6102 0.6994 0.043 Uiso 1 1 calc R . .
H11B H 0.4076 0.5187 0.6922 0.043 Uiso 1 1 calc R . .
C111 C 0.1528(4) 0.2513(7) 0.4202(3) 0.063(3) Uani 1 1 d . B .
H11C H 0.1321 0.2289 0.3924 0.076 Uiso 1 1 calc R . .
H11D H 0.1850 0.2139 0.4341 0.076 Uiso 1 1 calc R . .
C112 C 0.1086(4) 0.2555(7) 0.4457(3) 0.060(3) Uani 1 1 d . . .
H11E H 0.0759 0.2173 0.4339 0.072 Uiso 1 1 calc R . .
H11F H 0.0912 0.3096 0.4431 0.072 Uiso 1 1 calc R . .
C113 C 0.6963(3) 0.3745(5) 0.0400(2) 0.0234(16) Uani 1 1 d . . .
C114 C 0.6975(3) 0.3026(4) 0.0457(2) 0.0195(15) Uani 1 1 d . A .
C115 C 0.8170(3) 0.4302(5) 0.1277(2) 0.0247(16) Uani 1 1 d . . .
C116 C 0.8102(3) 0.3832(4) 0.1527(2) 0.0215(15) Uani 1 1 d . . .
C117 C 0.6943(3) 0.6109(5) 0.0279(2) 0.0240(16) Uani 1 1 d . A .
C118 C 0.6947(3) 0.6815(5) 0.0234(2) 0.0198(15) Uani 1 1 d . A .
C119 C 0.8425(3) 0.5689(5) 0.0386(2) 0.0233(16) Uani 1 1 d . A .
C120 C 0.8517(3) 0.6145(5) 0.0126(2) 0.0246(16) Uani 1 1 d . A .
C121 C 0.6841(3) 0.2181(4) 0.0534(2) 0.0238(16) Uani 1 1 d . . .
C128 C 0.6872(3) 0.1668(4) 0.0160(2) 0.0229(15) Uani 1 1 d . A .
C129 C 0.6640(3) 0.1932(5) -0.0237(2) 0.0283(17) Uani 1 1 d . . .
H129 H 0.6490 0.2460 -0.0287 0.034 Uiso 1 1 calc R A .
C130 C 0.6619(3) 0.1437(5) -0.0570(2) 0.0349(19) Uani 1 1 d . A .
H130 H 0.6443 0.1622 -0.0846 0.042 Uiso 1 1 calc R . .
C131 C 0.6852(4) 0.0676(5) -0.0506(3) 0.037(2) Uani 1 1 d . . .
H131 H 0.6850 0.0346 -0.0736 0.045 Uiso 1 1 calc R A .
C132 C 0.7086(4) 0.0402(5) -0.0104(3) 0.040(2) Uani 1 1 d . A .
H132 H 0.7238 -0.0125 -0.0054 0.049 Uiso 1 1 calc R . .
C133 C 0.7099(3) 0.0898(5) 0.0227(3) 0.0306(18) Uani 1 1 d . . .
H133 H 0.7265 0.0711 0.0504 0.037 Uiso 1 1 calc R A .
C134 C 0.8120(3) 0.3132(5) 0.1800(2) 0.0258(16) Uani 1 1 d . . .
C135 C 0.8202(3) 0.3362(5) 0.2260(2) 0.0256(16) Uani 1 1 d . . .
C136 C 0.8540(4) 0.4001(5) 0.2435(2) 0.037(2) Uani 1 1 d . . .
H136 H 0.8679 0.4351 0.2263 0.044 Uiso 1 1 calc R . .
C137 C 0.8687(5) 0.4153(6) 0.2861(3) 0.049(2) Uani 1 1 d . . .
H137 H 0.8936 0.4588 0.2982 0.059 Uiso 1 1 calc R . .
C138 C 0.8462(4) 0.3655(5) 0.3101(2) 0.037(2) Uani 1 1 d . . .
H138 H 0.8548 0.3760 0.3390 0.044 Uiso 1 1 calc R . .
C139 C 0.8131(4) 0.3039(6) 0.2942(3) 0.044(2) Uani 1 1 d . . .
H139 H 0.7985 0.2703 0.3116 0.052 Uiso 1 1 calc R . .
C140 C 0.7992(4) 0.2874(5) 0.2513(2) 0.040(2) Uani 1 1 d . . .
H140 H 0.7753 0.2426 0.2399 0.048 Uiso 1 1 calc R . .
C141 C 0.8644(4) 0.2601(5) 0.1792(2) 0.0309(18) Uani 1 1 d . . .
C142 C 0.9169(4) 0.2941(6) 0.1791(3) 0.050(3) Uani 1 1 d . . .
H142 H 0.9200 0.3504 0.1774 0.059 Uiso 1 1 calc R . .
C143 C 0.9681(5) 0.2443(9) 0.1817(4) 0.070(4) Uani 1 1 d . . .
H143 H 1.0048 0.2677 0.1819 0.084 Uiso 1 1 calc R . .
C144 C 0.9631(6) 0.1650(8) 0.1839(4) 0.069(3) Uani 1 1 d . . .
H144 H 0.9966 0.1325 0.1853 0.082 Uiso 1 1 calc R . .
C145 C 0.9083(6) 0.1279(7) 0.1840(4) 0.076(4) Uani 1 1 d . . .
H145 H 0.9050 0.0716 0.1853 0.091 Uiso 1 1 calc R . .
C146 C 0.8591(5) 0.1784(6) 0.1820(3) 0.059(3) Uani 1 1 d . . .
H146 H 0.8224 0.1559 0.1827 0.071 Uiso 1 1 calc R . .
C147 C 0.6897(3) 0.7674(4) 0.0091(2) 0.0198(14) Uani 1 1 d . . .
C148 C 0.6539(3) 0.8139(4) 0.0326(2) 0.0220(15) Uani 1 1 d . . .
C149 C 0.5979(4) 0.7860(5) 0.0315(3) 0.038(2) Uani 1 1 d . . .
H149 H 0.5842 0.7364 0.0186 0.046 Uiso 1 1 calc R . .
C150 C 0.5619(4) 0.8308(6) 0.0492(3) 0.048(2) Uani 1 1 d . . .
H150 H 0.5241 0.8115 0.0492 0.057 Uiso 1 1 calc R . .
C151 C 0.5823(4) 0.9036(6) 0.0666(3) 0.042(2) Uani 1 1 d . . .
H151 H 0.5576 0.9354 0.0780 0.051 Uiso 1 1 calc R . .
C152 C 0.6369(4) 0.9306(6) 0.0678(3) 0.043(2) Uani 1 1 d . . .
H152 H 0.6501 0.9809 0.0800 0.051 Uiso 1 1 calc R . .
C153 C 0.6733(4) 0.8856(5) 0.0513(2) 0.0328(18) Uani 1 1 d . . .
H153 H 0.7120 0.9042 0.0530 0.039 Uiso 1 1 calc R . .
C154 C 0.6590(3) 0.7737(4) -0.0376(2) 0.0220(15) Uani 1 1 d . . .
C155 C 0.6361(4) 0.8457(5) -0.0541(2) 0.0352(19) Uani 1 1 d . . .
H155 H 0.6388 0.8905 -0.0363 0.042 Uiso 1 1 calc R . .
C156 C 0.6091(4) 0.8538(5) -0.0965(2) 0.038(2) Uani 1 1 d . . .
H156 H 0.5949 0.9046 -0.1075 0.046 Uiso 1 1 calc R . .
C157 C 0.6026(4) 0.7914(5) -0.1225(2) 0.0341(19) Uani 1 1 d . . .
H157 H 0.5828 0.7972 -0.1513 0.041 Uiso 1 1 calc R . .
C158 C 0.6256(4) 0.7183(6) -0.1061(2) 0.044(2) Uani 1 1 d . . .
H158 H 0.6213 0.6735 -0.1240 0.053 Uiso 1 1 calc R . .
C159 C 0.6543(4) 0.7096(5) -0.0646(2) 0.0310(18) Uani 1 1 d . . .
H159 H 0.6712 0.6596 -0.0542 0.037 Uiso 1 1 calc R . .
C160 C 0.8714(3) 0.6823(5) -0.0088(2) 0.0259(17) Uani 1 1 d . . .
C161 C 0.9209(3) 0.7243(5) 0.0260(2) 0.0254(16) Uani 1 1 d . . .
C162 C 0.9755(4) 0.6867(5) 0.0424(3) 0.0338(19) Uani 1 1 d . . .
H162 H 0.9821 0.6364 0.0315 0.041 Uiso 1 1 calc R . .
C163 C 1.0190(4) 0.7199(6) 0.0732(3) 0.044(2) Uani 1 1 d . . .
H163 H 1.0554 0.6922 0.0844 0.053 Uiso 1 1 calc R . .
C164 C 1.0112(4) 0.7940(7) 0.0885(3) 0.052(3) Uani 1 1 d . . .
H164 H 1.0422 0.8188 0.1096 0.062 Uiso 1 1 calc R . .
C165 C 0.9568(4) 0.8311(6) 0.0724(3) 0.047(2) Uani 1 1 d . . .
H165 H 0.9502 0.8811 0.0835 0.056 Uiso 1 1 calc R . .
C166 C 0.9125(3) 0.7979(5) 0.0412(2) 0.0337(19) Uani 1 1 d . . .
H166 H 0.8761 0.8255 0.0300 0.040 Uiso 1 1 calc R . .
C167 C 0.8956(3) 0.6529(5) -0.0437(2) 0.0274(17) Uani 1 1 d . . .
C168 C 0.8975(3) 0.7070(5) -0.0742(2) 0.0326(19) Uani 1 1 d . . .
H168 H 0.8842 0.7601 -0.0731 0.039 Uiso 1 1 calc R . .
C169 C 0.9191(4) 0.6832(7) -0.1068(3) 0.047(3) Uani 1 1 d . . .
H169 H 0.9196 0.7198 -0.1282 0.057 Uiso 1 1 calc R . .
C170 C 0.9395(5) 0.6066(7) -0.1080(3) 0.058(3) Uani 1 1 d . . .
H170 H 0.9534 0.5901 -0.1304 0.070 Uiso 1 1 calc R . .
C171 C 0.9397(5) 0.5543(6) -0.0768(3) 0.053(3) Uani 1 1 d . . .
H171 H 0.9555 0.5023 -0.0767 0.064 Uiso 1 1 calc R . .
C172 C 0.9164(4) 0.5780(5) -0.0448(3) 0.036(2) Uani 1 1 d . . .
H172 H 0.9153 0.5411 -0.0237 0.043 Uiso 1 1 calc R . .
C173 C 0.6308(8) 0.4952(18) 0.1874(8) 0.0418(12) Uani 0.645(3) 1 d PD A 1
H173 H 0.6000 0.5298 0.1935 0.050 Uiso 0.645(3) 1 calc PR A 1
C174 C 0.6012(6) 0.4173(8) 0.1708(4) 0.0418(12) Uani 0.645(3) 1 d PD A 1
H17A H 0.6295 0.3834 0.1618 0.050 Uiso 0.645(3) 1 calc PR A 1
H17B H 0.5667 0.4278 0.1462 0.050 Uiso 0.645(3) 1 calc PR A 1
C175 C 0.5805(6) 0.3728(9) 0.2036(4) 0.0418(12) Uani 0.645(3) 1 d PD A 1
H17C H 0.5496 0.4042 0.2110 0.050 Uiso 0.645(3) 1 calc PR A 1
H17D H 0.5632 0.3208 0.1924 0.050 Uiso 0.645(3) 1 calc PR A 1
C176 C 0.6333(6) 0.3598(8) 0.2421(4) 0.0418(12) Uani 0.645(3) 1 d PD A 1
H17E H 0.6207 0.3278 0.2627 0.050 Uiso 0.645(3) 1 calc PR A 1
H17F H 0.6645 0.3298 0.2344 0.050 Uiso 0.645(3) 1 calc PR A 1
C177 C 0.6580(7) 0.4380(10) 0.2612(6) 0.0418(12) Uani 0.645(3) 1 d PD A 1
H17G H 0.6918 0.4293 0.2866 0.050 Uiso 0.645(3) 1 calc PR A 1
H17H H 0.6272 0.4692 0.2689 0.050 Uiso 0.645(3) 1 calc PR A 1
C178 C 0.6785(9) 0.4816(13) 0.2279(6) 0.0418(12) Uani 0.645(3) 1 d PD A 1
H17I H 0.6951 0.5339 0.2392 0.050 Uiso 0.645(3) 1 calc PR A 1
H17J H 0.7109 0.4504 0.2223 0.050 Uiso 0.645(3) 1 calc PR A 1
O12 O 0.6781(4) 0.0897(5) 0.1363(3) 0.0388(19) Uani 0.645(3) 1 d P A 1
C234 C 0.6316(6) 0.1756(8) 0.1704(4) 0.0384(16) Uani 0.645(3) 1 d P A 1
H23A H 0.6592 0.2150 0.1652 0.058 Uiso 0.645(3) 1 calc PR A 1
H23B H 0.6378 0.1712 0.2004 0.058 Uiso 0.645(3) 1 calc PR A 1
H23C H 0.5907 0.1925 0.1566 0.058 Uiso 0.645(3) 1 calc PR A 1
C235 C 0.6421(6) 0.0988(8) 0.1541(4) 0.0384(16) Uani 0.645(3) 1 d P A 1
C236 C 0.6039(6) 0.0355(8) 0.1606(4) 0.0384(16) Uani 0.645(3) 1 d P A 1
H23D H 0.6140 -0.0144 0.1492 0.058 Uiso 0.645(3) 1 calc PR A 1
H23E H 0.5624 0.0491 0.1465 0.058 Uiso 0.645(3) 1 calc PR A 1
H23F H 0.6095 0.0292 0.1905 0.058 Uiso 0.645(3) 1 calc PR A 1
P21 P 0.4227(3) 0.5483(5) 0.18218(17) 0.111(4) Uani 0.645(3) 1 d PD A 1
F36 F 0.4260(7) 0.6283(8) 0.1583(4) 0.120(2) Uani 0.645(3) 1 d PD A 1
F34 F 0.4905(6) 0.5629(10) 0.2091(4) 0.120(2) Uani 0.645(3) 1 d PD A 1
F35 F 0.3632(6) 0.5164(10) 0.1528(4) 0.120(2) Uani 0.645(3) 1 d PD A 1
F37 F 0.3994(7) 0.5722(10) 0.2192(4) 0.120(2) Uani 0.645(3) 1 d PD A 1
F33 F 0.4512(6) 0.5079(9) 0.1485(4) 0.120(2) Uani 0.645(3) 1 d PD A 1
F38 F 0.4321(7) 0.4615(8) 0.2024(4) 0.120(2) Uani 0.645(3) 1 d PD A 1
C122 C 0.6176(6) 0.2173(9) 0.0569(5) 0.0371(12) Uani 0.645(3) 1 d P A 1
C123 C 0.5862(6) 0.1478(8) 0.0507(4) 0.0371(12) Uani 0.645(3) 1 d P A 1
H123 H 0.6031 0.1021 0.0420 0.045 Uiso 0.645(3) 1 calc PR A 1
C124 C 0.5324(6) 0.1410(8) 0.0565(4) 0.0371(12) Uani 0.645(3) 1 d P A 1
H124 H 0.5118 0.0915 0.0523 0.045 Uiso 0.645(3) 1 calc PR A 1
C125 C 0.5073(6) 0.2091(8) 0.0689(4) 0.0371(12) Uani 0.645(3) 1 d P A 1
H125 H 0.4700 0.2055 0.0741 0.045 Uiso 0.645(3) 1 calc PR A 1
C126 C 0.5360(6) 0.2798(8) 0.0734(4) 0.0371(12) Uani 0.645(3) 1 d P A 1
H126 H 0.5176 0.3265 0.0797 0.045 Uiso 0.645(3) 1 calc PR A 1
C127 C 0.5923(6) 0.2836(8) 0.0689(4) 0.0371(12) Uani 0.645(3) 1 d P A 1
H127 H 0.6137 0.3323 0.0740 0.045 Uiso 0.645(3) 1 calc PR A 1
C322 C 0.6345(5) 0.2043(10) 0.0640(6) 0.0371(12) Uani 0.355(3) 1 d PG A 2
C323 C 0.6340(5) 0.1425(9) 0.0914(5) 0.0371(12) Uani 0.355(3) 1 d PG A 2
H323 H 0.6693 0.1137 0.1041 0.045 Uiso 0.355(3) 1 calc PR A 2
C324 C 0.5817(6) 0.1230(8) 0.1002(5) 0.0371(12) Uani 0.355(3) 1 d PG A 2
H324 H 0.5814 0.0808 0.1189 0.045 Uiso 0.355(3) 1 calc PR A 2
C325 C 0.5300(5) 0.1653(9) 0.0815(5) 0.0371(12) Uani 0.355(3) 1 d PG A 2
H325 H 0.4943 0.1520 0.0875 0.045 Uiso 0.355(3) 1 calc PR A 2
C326 C 0.5305(5) 0.2271(9) 0.0541(5) 0.0371(12) Uani 0.355(3) 1 d PG A 2
H326 H 0.4952 0.2559 0.0414 0.045 Uiso 0.355(3) 1 calc PR A 2
C327 C 0.5828(7) 0.2466(9) 0.0453(5) 0.0371(12) Uani 0.355(3) 1 d PG A 2
H327 H 0.5831 0.2888 0.0266 0.045 Uiso 0.355(3) 1 calc PR A 2
P11 P 0.3869(6) 0.5817(8) 0.1816(3) 0.111(4) Uani 0.355(3) 1 d PD A 2
F13 F 0.4191(8) 0.5673(13) 0.1486(5) 0.120(2) Uani 0.355(3) 1 d PD A 2
F14 F 0.4401(8) 0.6252(12) 0.2104(5) 0.120(2) Uani 0.355(3) 1 d PD A 2
F15 F 0.3324(8) 0.5399(13) 0.1531(6) 0.120(2) Uani 0.355(3) 1 d PD A 2
F16 F 0.3631(9) 0.6606(11) 0.1605(5) 0.120(2) Uani 0.355(3) 1 d PD A 2
F17 F 0.3526(8) 0.5956(12) 0.2136(5) 0.120(2) Uani 0.355(3) 1 d PD A 2
F18 F 0.4097(9) 0.5034(11) 0.2037(6) 0.120(2) Uani 0.355(3) 1 d PD A 2
C273 C 0.6362(13) 0.496(4) 0.1884(15) 0.0418(12) Uani 0.355(3) 1 d PD A 2
H273 H 0.6286 0.4397 0.1788 0.050 Uiso 0.355(3) 1 calc PR A 2
C274 C 0.5815(11) 0.5244(15) 0.1971(7) 0.0418(12) Uani 0.355(3) 1 d PD A 2
H27A H 0.5478 0.5173 0.1716 0.050 Uiso 0.355(3) 1 calc PR A 2
H27B H 0.5857 0.5822 0.2031 0.050 Uiso 0.355(3) 1 calc PR A 2
C276 C 0.6183(9) 0.4795(15) 0.2721(6) 0.0418(12) Uani 0.355(3) 1 d PD A 2
H27C H 0.6087 0.4444 0.2929 0.050 Uiso 0.355(3) 1 calc PR A 2
H27D H 0.6269 0.5334 0.2844 0.050 Uiso 0.355(3) 1 calc PR A 2
C275 C 0.5657(10) 0.4834(15) 0.2332(6) 0.0418(12) Uani 0.355(3) 1 d PD A 2
H27E H 0.5331 0.5131 0.2394 0.050 Uiso 0.355(3) 1 calc PR A 2
H27F H 0.5515 0.4288 0.2247 0.050 Uiso 0.355(3) 1 calc PR A 2
C277 C 0.6726(12) 0.4473(19) 0.2617(11) 0.0418(12) Uani 0.355(3) 1 d PD A 2
H27G H 0.7070 0.4487 0.2871 0.050 Uiso 0.355(3) 1 calc PR A 2
H27H H 0.6653 0.3911 0.2529 0.050 Uiso 0.355(3) 1 calc PR A 2
C278 C 0.6877(17) 0.494(2) 0.2275(11) 0.0418(12) Uani 0.355(3) 1 d PD A 2
H27I H 0.6987 0.5495 0.2371 0.050 Uiso 0.355(3) 1 calc PR A 2
H27J H 0.7223 0.4695 0.2214 0.050 Uiso 0.355(3) 1 calc PR A 2
O22 O 0.6488(5) 0.3117(10) 0.1604(5) 0.0388(19) Uani 0.355(3) 1 d PD A 2
C334 C 0.5584(11) 0.2909(15) 0.1686(7) 0.0384(16) Uani 0.355(3) 1 d P A 2
H33A H 0.5493 0.3413 0.1533 0.058 Uiso 0.355(3) 1 calc PR A 2
H33B H 0.5507 0.2964 0.1956 0.058 Uiso 0.355(3) 1 calc PR A 2
H33C H 0.5332 0.2486 0.1525 0.058 Uiso 0.355(3) 1 calc PR A 2
C335 C 0.6237(11) 0.2698(15) 0.1756(7) 0.0384(16) Uani 0.355(3) 1 d P A 2
C336 C 0.6471(12) 0.1925(14) 0.1988(8) 0.0384(16) Uani 0.355(3) 1 d P A 2
H33D H 0.6890 0.1858 0.2007 0.058 Uiso 0.355(3) 1 calc PR A 2
H33E H 0.6243 0.1472 0.1838 0.058 Uiso 0.355(3) 1 calc PR A 2
H33F H 0.6429 0.1949 0.2269 0.058 Uiso 0.355(3) 1 calc PR A 2
C179 C 0.5951(3) 0.5685(5) 0.1018(2) 0.0316(18) Uani 1 1 d . A .
H179 H 0.6120 0.6039 0.0842 0.038 Uiso 1 1 calc R . .
C180 C 0.5739(4) 0.4982(7) 0.0758(4) 0.066(3) Uani 1 1 d . . .
H18A H 0.5583 0.4589 0.0919 0.079 Uiso 1 1 calc R . .
H18B H 0.6076 0.4733 0.0686 0.079 Uiso 1 1 calc R . .
C181 C 0.5249(5) 0.5190(11) 0.0355(4) 0.109(6) Uani 1 1 d . . .
H18C H 0.5400 0.5578 0.0190 0.130 Uiso 1 1 calc R . .
H18D H 0.5121 0.4704 0.0185 0.130 Uiso 1 1 calc R . .
C182 C 0.4738(4) 0.5539(9) 0.0474(3) 0.071(4) Uani 1 1 d . . .
H18E H 0.4610 0.5175 0.0662 0.085 Uiso 1 1 calc R . .
H18F H 0.4398 0.5638 0.0223 0.085 Uiso 1 1 calc R . .
C183 C 0.4966(4) 0.6307(8) 0.0691(4) 0.072(4) Uani 1 1 d . . .
H18G H 0.4637 0.6594 0.0754 0.087 Uiso 1 1 calc R . .
H18H H 0.5118 0.6647 0.0505 0.087 Uiso 1 1 calc R . .
C184 C 0.5455(4) 0.6154(6) 0.1089(3) 0.047(2) Uani 1 1 d . . .
H18I H 0.5610 0.6670 0.1219 0.057 Uiso 1 1 calc R . .
H18J H 0.5291 0.5861 0.1285 0.057 Uiso 1 1 calc R . .
C185 C 0.8654(3) 0.6343(5) 0.1809(2) 0.0292(17) Uani 1 1 d . . .
H185 H 0.8570 0.5759 0.1782 0.035 Uiso 1 1 calc R . .
C186 C 0.9095(4) 0.6493(6) 0.1579(2) 0.037(2) Uani 1 1 d . . .
H18K H 0.9205 0.7064 0.1603 0.044 Uiso 1 1 calc R . .
H18L H 0.8912 0.6370 0.1281 0.044 Uiso 1 1 calc R . .
C187 C 0.9643(4) 0.5996(7) 0.1745(3) 0.054(3) Uani 1 1 d . . .
H18M H 0.9928 0.6113 0.1589 0.065 Uiso 1 1 calc R . .
H18N H 0.9539 0.5423 0.1711 0.065 Uiso 1 1 calc R . .
C188 C 0.9918(4) 0.6184(7) 0.2200(3) 0.058(3) Uani 1 1 d . . .
H18O H 1.0273 0.5845 0.2312 0.069 Uiso 1 1 calc R . .
H18P H 1.0049 0.6747 0.2229 0.069 Uiso 1 1 calc R . .
C189 C 0.9490(4) 0.6048(8) 0.2447(3) 0.065(3) Uani 1 1 d . . .
H18Q H 0.9402 0.5471 0.2449 0.078 Uiso 1 1 calc R . .
H18R H 0.9677 0.6217 0.2738 0.078 Uiso 1 1 calc R . .
C190 C 0.8925(4) 0.6494(7) 0.2272(3) 0.049(3) Uani 1 1 d . . .
H19A H 0.9001 0.7072 0.2320 0.059 Uiso 1 1 calc R . .
H19B H 0.8638 0.6332 0.2421 0.059 Uiso 1 1 calc R . .
C191 C 0.8042(4) 0.7902(5) 0.1665(2) 0.0331(19) Uani 1 1 d . . .
H191 H 0.8340 0.7980 0.1944 0.040 Uiso 1 1 calc R . .
C192 C 0.8298(4) 0.8283(6) 0.1339(3) 0.045(2) Uani 1 1 d . . .
H19C H 0.8006 0.8234 0.1059 0.055 Uiso 1 1 calc R . .
H19D H 0.8663 0.7997 0.1335 0.055 Uiso 1 1 calc R . .
C193 C 0.8443(5) 0.9177(6) 0.1441(4) 0.063(3) Uani 1 1 d . . .
H19E H 0.8759 0.9226 0.1709 0.075 Uiso 1 1 calc R . .
H19F H 0.8587 0.9423 0.1221 0.075 Uiso 1 1 calc R . .
C194 C 0.7888(5) 0.9603(6) 0.1466(4) 0.065(3) Uani 1 1 d . . .
H19G H 0.7989 1.0164 0.1546 0.078 Uiso 1 1 calc R . .
H19H H 0.7593 0.9602 0.1187 0.078 Uiso 1 1 calc R . .
C195 C 0.7621(6) 0.9239(6) 0.1765(3) 0.064(3) Uani 1 1 d . . .
H19I H 0.7247 0.9520 0.1753 0.076 Uiso 1 1 calc R . .
H19J H 0.7895 0.9297 0.2050 0.076 Uiso 1 1 calc R . .
C196 C 0.7489(4) 0.8348(5) 0.1669(3) 0.044(2) Uani 1 1 d . . .
H19K H 0.7325 0.8113 0.1881 0.053 Uiso 1 1 calc R . .
H19L H 0.7187 0.8292 0.1394 0.053 Uiso 1 1 calc R . .
C197 C 0.7464(7) 0.4722(10) -0.1256(4) 0.096(2) Uani 1 1 d . . .
H197 H 0.7195 0.4384 -0.1478 0.115 Uiso 1 1 calc R . .
C198 C 0.7239(7) 0.5551(9) -0.1329(4) 0.096(2) Uani 1 1 d . . .
H19M H 0.6820 0.5564 -0.1329 0.115 Uiso 1 1 calc R . .
H19N H 0.7471 0.5895 -0.1099 0.115 Uiso 1 1 calc R . .
C199 C 0.7280(7) 0.5871(10) -0.1730(4) 0.096(2) Uani 1 1 d . . .
H19O H 0.6984 0.5582 -0.1955 0.115 Uiso 1 1 calc R . .
H19P H 0.7152 0.6435 -0.1746 0.115 Uiso 1 1 calc R . .
C200 C 0.7779(7) 0.5848(10) -0.1815(4) 0.096(2) Uani 1 1 d . . .
H20A H 0.8069 0.6207 -0.1625 0.115 Uiso 1 1 calc R . .
H20B H 0.7720 0.6032 -0.2104 0.115 Uiso 1 1 calc R . .
C201 C 0.7996(7) 0.5071(9) -0.1771(4) 0.096(2) Uani 1 1 d . . .
H20C H 0.8388 0.5065 -0.1822 0.115 Uiso 1 1 calc R . .
H20D H 0.7724 0.4731 -0.1984 0.115 Uiso 1 1 calc R . .
C202 C 0.8065(7) 0.4701(9) -0.1322(4) 0.096(2) Uani 1 1 d . . .
H20E H 0.8211 0.4146 -0.1309 0.115 Uiso 1 1 calc R . .
H20F H 0.8351 0.5017 -0.1105 0.115 Uiso 1 1 calc R . .
C203 C 0.6679(3) 0.4040(5) -0.0802(2) 0.0249(16) Uani 1 1 d . . .
H203 H 0.6692 0.3711 -0.0552 0.030 Uiso 1 1 calc R . .
C204 C 0.6294(4) 0.4738(5) -0.0793(3) 0.037(2) Uani 1 1 d . . .
H20G H 0.6258 0.5074 -0.1041 0.044 Uiso 1 1 calc R . .
H20H H 0.6481 0.5063 -0.0543 0.044 Uiso 1 1 calc R . .
C205 C 0.5682(4) 0.4483(7) -0.0786(3) 0.055(3) Uani 1 1 d . . .
H20I H 0.5435 0.4961 -0.0788 0.066 Uiso 1 1 calc R . .
H20J H 0.5714 0.4183 -0.0527 0.066 Uiso 1 1 calc R . .
C206 C 0.5379(4) 0.3955(6) -0.1166(3) 0.042(2) Uani 1 1 d . . .
H20K H 0.4989 0.3771 -0.1148 0.050 Uiso 1 1 calc R . .
H20L H 0.5313 0.4267 -0.1425 0.050 Uiso 1 1 calc R . .
C207 C 0.5767(3) 0.3249(5) -0.1174(2) 0.0331(19) Uani 1 1 d . . .
H20M H 0.5582 0.2923 -0.1425 0.040 Uiso 1 1 calc R . .
H20N H 0.5803 0.2913 -0.0926 0.040 Uiso 1 1 calc R . .
C208 C 0.6386(3) 0.3521(5) -0.1180(3) 0.0317(19) Uani 1 1 d . . .
H20O H 0.6637 0.3049 -0.1180 0.038 Uiso 1 1 calc R . .
H20P H 0.6351 0.3827 -0.1437 0.038 Uiso 1 1 calc R . .
C209 C 0.8831(4) 0.2099(5) 0.0158(3) 0.041(2) Uani 1 1 d . . .
H209 H 0.9247 0.2043 0.0144 0.049 Uiso 1 1 calc R . .
C210 C 0.8443(4) 0.1589(6) -0.0183(4) 0.056(3) Uani 1 1 d . . .
H21A H 0.8455 0.1794 -0.0456 0.067 Uiso 1 1 calc R . .
H21B H 0.8028 0.1622 -0.0174 0.067 Uiso 1 1 calc R . .
C211 C 0.8641(6) 0.0728(7) -0.0138(5) 0.079(4) Uani 1 1 d . . .
H21C H 0.8359 0.0405 -0.0355 0.095 Uiso 1 1 calc R . .
H21D H 0.9036 0.0687 -0.0184 0.095 Uiso 1 1 calc R . .
C212 C 0.8676(5) 0.0397(6) 0.0285(5) 0.078(4) Uani 1 1 d . . .
H21E H 0.8269 0.0329 0.0305 0.094 Uiso 1 1 calc R . .
H21F H 0.8865 -0.0136 0.0315 0.094 Uiso 1 1 calc R . .
C213 C 0.9013(6) 0.0906(7) 0.0627(5) 0.091(5) Uani 1 1 d . . .
H21G H 0.9439 0.0874 0.0645 0.109 Uiso 1 1 calc R . .
H21H H 0.8968 0.0697 0.0891 0.109 Uiso 1 1 calc R . .
C214 C 0.8822(5) 0.1780(6) 0.0582(4) 0.065(3) Uani 1 1 d . . .
H21I H 0.9094 0.2098 0.0806 0.078 Uiso 1 1 calc R . .
H21J H 0.8416 0.1829 0.0608 0.078 Uiso 1 1 calc R . .
C215 C 0.9290(3) 0.3762(5) 0.0357(2) 0.0284(17) Uani 1 1 d . . .
H215 H 0.9167 0.4329 0.0296 0.034 Uiso 1 1 calc R . .
C216 C 0.9829(3) 0.3634(5) 0.0196(3) 0.035(2) Uani 1 1 d . . .
H21K H 0.9987 0.3089 0.0268 0.042 Uiso 1 1 calc R . .
H21L H 0.9704 0.3685 -0.0111 0.042 Uiso 1 1 calc R . .
C217 C 1.0314(4) 0.4237(6) 0.0384(3) 0.044(2) Uani 1 1 d . . .
H21M H 1.0172 0.4776 0.0281 0.053 Uiso 1 1 calc R . .
H21N H 1.0666 0.4115 0.0292 0.053 Uiso 1 1 calc R . .
C218 C 1.0492(4) 0.4234(6) 0.0857(3) 0.044(2) Uani 1 1 d . . .
H21O H 1.0764 0.4687 0.0962 0.053 Uiso 1 1 calc R . .
H21P H 1.0712 0.3737 0.0959 0.053 Uiso 1 1 calc R . .
C219 C 0.9964(4) 0.4296(6) 0.1034(3) 0.044(2) Uani 1 1 d . . .
H21Q H 1.0102 0.4204 0.1339 0.053 Uiso 1 1 calc R . .
H21R H 0.9791 0.4837 0.0984 0.053 Uiso 1 1 calc R . .
C220 C 0.9495(3) 0.3682(5) 0.0829(3) 0.0346(19) Uani 1 1 d . . .
H22A H 0.9149 0.3747 0.0936 0.041 Uiso 1 1 calc R . .
H22B H 0.9659 0.3142 0.0906 0.041 Uiso 1 1 calc R . .
C221 C 0.6821(3) 0.6460(5) 0.1708(2) 0.0311(18) Uani 1 1 d . A .
H22C H 0.6708 0.6862 0.1483 0.037 Uiso 1 1 calc R . .
H22D H 0.6604 0.6590 0.1911 0.037 Uiso 1 1 calc R . .
C222 C 0.7489(4) 0.6532(5) 0.1927(2) 0.0323(18) Uani 1 1 d . . .
H22E H 0.7638 0.6012 0.2054 0.039 Uiso 1 1 calc R . .
H22F H 0.7552 0.6925 0.2155 0.039 Uiso 1 1 calc R . .
C223 C 0.7852(3) 0.3359(5) -0.0708(3) 0.037(2) Uani 1 1 d . . .
H22G H 0.7649 0.2963 -0.0580 0.044 Uiso 1 1 calc R . .
H22H H 0.7824 0.3169 -0.0992 0.044 Uiso 1 1 calc R . .
C224 C 0.8502(4) 0.3381(6) -0.0456(2) 0.035(2) Uani 1 1 d . . .
H22I H 0.8662 0.3917 -0.0484 0.043 Uiso 1 1 calc R . .
H22J H 0.8721 0.2991 -0.0576 0.043 Uiso 1 1 calc R . .
C225 C 0.5761(5) 0.1431(12) 0.6834(4) 0.126(8) Uani 1 1 d . . .
H22K H 0.5858 0.1948 0.6736 0.189 Uiso 1 1 calc R . .
H22L H 0.5876 0.1004 0.6675 0.189 Uiso 1 1 calc R . .
H22M H 0.5977 0.1369 0.7130 0.189 Uiso 1 1 calc R . .
C226 C 0.5125(5) 0.1388(12) 0.6777(3) 0.084(5) Uani 1 1 d . . .
C227 C 0.4932(7) 0.0633(11) 0.6909(4) 0.114(7) Uani 1 1 d . . .
H22N H 0.4500 0.0639 0.6853 0.171 Uiso 1 1 calc R . .
H22O H 0.5122 0.0560 0.7208 0.171 Uiso 1 1 calc R . .
H22P H 0.5044 0.0195 0.6756 0.171 Uiso 1 1 calc R . .
C231 C 0.7775(7) 0.8878(7) 0.9067(5) 0.098(5) Uani 1 1 d . . .
H23G H 0.7987 0.8677 0.9345 0.146 Uiso 1 1 calc R . .
H23H H 0.7457 0.9237 0.9086 0.146 Uiso 1 1 calc R . .
H23I H 0.8053 0.9169 0.8954 0.146 Uiso 1 1 calc R . .
C232 C 0.7514(5) 0.8191(8) 0.8786(3) 0.058(3) Uani 1 1 d . . .
C233 C 0.7170(7) 0.8274(10) 0.8349(4) 0.107(6) Uani 1 1 d . . .
H23J H 0.7049 0.7746 0.8230 0.160 Uiso 1 1 calc R . .
H23K H 0.7414 0.8535 0.8197 0.160 Uiso 1 1 calc R . .
H23L H 0.6817 0.8598 0.8328 0.160 Uiso 1 1 calc R . .
C238 C 0.0112(6) 0.1465(13) 0.3289(4) 0.059(2) Uani 0.50 1 d PDU . .
C237 C 0.0491(8) 0.1013(13) 0.3100(6) 0.059(2) Uani 0.50 1 d PDU . .
H23M H 0.0897 0.1005 0.3289 0.089 Uiso 0.50 1 calc PR . .
H23N H 0.0490 0.1264 0.2837 0.089 Uiso 0.50 1 calc PR . .
H23O H 0.0342 0.0466 0.3047 0.089 Uiso 0.50 1 calc PR . .
C239 C -0.0488(7) 0.1525(15) 0.3026(5) 0.059(2) Uani 0.50 1 d PDU . .
H23P H -0.0717 0.1858 0.3161 0.089 Uiso 0.50 1 calc PR . .
H23Q H -0.0665 0.0992 0.2977 0.089 Uiso 0.50 1 calc PR . .
H23R H -0.0492 0.1765 0.2760 0.089 Uiso 0.50 1 calc PR . .
O1 O 0.3626(2) 0.1703(3) 0.65506(16) 0.0329(13) Uani 1 1 d . . .
H1 H 0.3969 0.1735 0.6519 0.049 Uiso 1 1 d R . .
O2 O 0.3256(3) 0.0957(3) 0.57646(18) 0.0378(14) Uani 1 1 d . . .
H2 H 0.3409 0.1208 0.5987 0.057 Uiso 1 1 calc R . .
O3 O 0.1555(2) 0.6555(3) 0.46512(16) 0.0329(13) Uani 1 1 d . . .
H3 H 0.1344 0.6944 0.4538 0.049 Uiso 1 1 calc R . .
O4 O 0.2705(2) 0.7122(3) 0.50452(17) 0.0325(13) Uani 1 1 d . . .
H4 H 0.2387 0.6892 0.4918 0.049 Uiso 1 1 calc R . .
O5 O 0.7288(3) 0.1944(4) 0.09074(18) 0.0504(18) Uani 1 1 d . A .
H5 H 0.7231 0.1469 0.0963 0.076 Uiso 1 1 calc R . .
O6 O 0.7581(2) 0.2698(4) 0.16638(16) 0.0368(14) Uani 1 1 d D . .
H6 H 0.7531 0.2537 0.1420 0.055 Uiso 1 1 calc R . .
O7 O 0.7475(2) 0.8024(3) 0.01962(15) 0.0250(11) Uani 1 1 d . . .
H7 H 0.7687 0.7771 0.0078 0.038 Uiso 1 1 calc R . .
O8 O 0.8236(2) 0.7360(3) -0.02338(15) 0.0289(12) Uani 1 1 d . . .
H8 H 0.7909 0.7304 -0.0422 0.043 Uiso 1 1 d R . .
O9 O 0.4790(3) 0.1932(6) 0.6644(2) 0.075(3) Uani 1 1 d . . .
O11 O 0.7613(4) 0.7504(6) 0.8956(2) 0.074(2) Uani 1 1 d . . .
O13 O 0.0209(6) 0.1767(9) 0.3621(4) 0.059(2) Uani 0.50 1 d PD . .
F1 F 0.9457(3) 0.9314(4) 0.32550(19) 0.079(2) Uani 1 1 d . . .
F2 F 0.9375(4) 0.9543(4) 0.2594(2) 0.090(2) Uani 1 1 d . . .
F3 F 0.8807(3) 0.8581(5) 0.2760(3) 0.098(3) Uani 1 1 d . . .
F4 F 0.9627(3) 0.8015(5) 0.3172(2) 0.093(2) Uani 1 1 d . . .
F5 F 0.9559(6) 0.8252(5) 0.2515(4) 0.157(5) Uani 1 1 d . . .
F6 F 1.0187(3) 0.8951(5) 0.2996(3) 0.115(3) Uani 1 1 d . . .
F7 F 0.5354(4) 0.5889(6) 0.7484(2) 0.1178(13) Uani 1 1 d . . .
F8 F 0.5707(4) 0.5517(6) 0.8158(2) 0.1178(13) Uani 1 1 d . . .
F9 F 0.4738(4) 0.5355(6) 0.7807(2) 0.1178(13) Uani 1 1 d . . .
F10 F 0.5682(4) 0.6817(6) 0.7992(2) 0.1178(13) Uani 1 1 d . . .
F11 F 0.4672(4) 0.6653(6) 0.7653(2) 0.1178(13) Uani 1 1 d . . .
F12 F 0.5041(4) 0.6282(6) 0.8323(2) 0.1178(13) Uani 1 1 d . . .
P1 P 0.46621(9) 0.45243(14) 0.63948(6) 0.0314(5) Uani 1 1 d . . .
P2 P 0.33854(9) 0.59865(14) 0.64328(6) 0.0295(5) Uani 1 1 d . . .
P3 P 0.18621(13) 0.3471(2) 0.41299(7) 0.0582(8) Uani 1 1 d D . .
P4 P 0.14249(10) 0.23278(15) 0.50079(9) 0.0457(7) Uani 1 1 d . . .
P5 P 0.65817(9) 0.54811(12) 0.14861(6) 0.0251(4) Uani 1 1 d . . .
P6 P 0.79303(8) 0.68354(12) 0.15858(6) 0.0235(4) Uani 1 1 d . A .
P7 P 0.74493(9) 0.43083(13) -0.07535(6) 0.0260(4) Uani 1 1 d . A .
P8 P 0.86437(9) 0.31588(13) 0.01005(7) 0.0276(4) Uani 1 1 d . . .
P9 P 0.95072(14) 0.87809(19) 0.28846(10) 0.0622(8) Uani 1 1 d . . .
P10 P 0.51956(15) 0.6080(3) 0.79078(9) 0.0925(15) Uani 1 1 d . . .
Au1 Au 0.378318(13) 0.38773(2) 0.627183(9) 0.02872(7) Uani 1 1 d . B .
Au2 Au 0.326786(13) 0.560926(18) 0.576592(8) 0.02345(6) Uani 1 1 d . B .
Au3 Au 0.191138(15) 0.42779(2) 0.468096(9) 0.03400(8) Uani 1 1 d . B .
Au4 Au 0.241553(13) 0.25503(2) 0.520337(11) 0.03223(8) Uani 1 1 d . B .
Au5 Au 0.240473(12) 0.415935(17) 0.569842(8) 0.02070(6) Uani 1 1 d . . .
Au6 Au 0.334546(12) 0.399769(17) 0.523716(9) 0.02185(6) Uani 1 1 d . B .
Au7 Au 0.735100(12) 0.480753(18) 0.136925(9) 0.02325(6) Uani 1 1 d . A .
Au8 Au 0.745974(12) 0.651752(17) 0.091340(8) 0.02052(6) Uani 1 1 d . . .
Au9 Au 0.789374(12) 0.509838(18) -0.019940(8) 0.02382(6) Uani 1 1 d . . .
Au10 Au 0.782459(12) 0.342068(18) 0.029792(9) 0.02340(6) Uani 1 1 d . A .
Au11 Au 0.696044(12) 0.492572(16) 0.034011(8) 0.01935(6) Uani 1 1 d . A .
Au12 Au 0.828137(12) 0.500382(17) 0.082704(8) 0.02028(6) Uani 1 1 d . A .
O14 O 0.1311(5) 0.6560(6) 0.3804(3) 0.045(3) Uani 0.594(4) 1 d PD B 3
C241 C 0.1281(7) 0.7193(8) 0.3631(4) 0.067(3) Uani 0.594(4) 1 d PD B 3
C242 C 0.1425(11) 0.7932(10) 0.3866(5) 0.067(3) Uani 0.594(4) 1 d PD B 3
H24A H 0.1509 0.7819 0.4163 0.100 Uiso 0.594(4) 1 calc PR B 3
H24B H 0.1089 0.8300 0.3777 0.100 Uiso 0.594(4) 1 calc PR B 3
H24C H 0.1776 0.8175 0.3816 0.100 Uiso 0.594(4) 1 calc PR B 3
C240 C 0.1145(10) 0.7272(11) 0.3184(4) 0.067(3) Uani 0.594(4) 1 d PD B 3
H24D H 0.1108 0.6742 0.3057 0.100 Uiso 0.594(4) 1 calc PR B 3
H24E H 0.1464 0.7566 0.3118 0.100 Uiso 0.594(4) 1 calc PR B 3
H24F H 0.0770 0.7562 0.3075 0.100 Uiso 0.594(4) 1 calc PR B 3
C85 C 0.1352(7) 0.3675(11) 0.3612(7) 0.083(2) Uani 0.594(4) 1 d PD B 3
H85 H 0.1433 0.3299 0.3405 0.099 Uiso 0.594(4) 1 calc PR B 3
C86 C 0.0727(6) 0.3578(13) 0.3619(5) 0.083(2) Uani 0.594(4) 1 d PD B 3
H86A H 0.0640 0.3962 0.3816 0.099 Uiso 0.594(4) 1 calc PR B 3
H86B H 0.0665 0.3032 0.3710 0.099 Uiso 0.594(4) 1 calc PR B 3
C87 C 0.0315(7) 0.3730(11) 0.3176(5) 0.083(2) Uani 0.594(4) 1 d PD B 3
H87A H 0.0406 0.3364 0.2972 0.099 Uiso 0.594(4) 1 calc PR B 3
H87B H -0.0107 0.3671 0.3163 0.099 Uiso 0.594(4) 1 calc PR B 3
C88 C 0.0461(8) 0.4594(11) 0.3098(8) 0.083(2) Uani 0.594(4) 1 d PD B 3
H88A H 0.0178 0.4782 0.2835 0.099 Uiso 0.594(4) 1 calc PR B 3
H88B H 0.0412 0.4933 0.3326 0.099 Uiso 0.594(4) 1 calc PR B 3
C89 C 0.1089(7) 0.4687(12) 0.3072(5) 0.083(2) Uani 0.594(4) 1 d PD B 3
H89A H 0.1168 0.4304 0.2871 0.099 Uiso 0.594(4) 1 calc PR B 3
H89B H 0.1156 0.5234 0.2985 0.099 Uiso 0.594(4) 1 calc PR B 3
C90 C 0.1480(8) 0.4517(11) 0.3509(5) 0.083(2) Uani 0.594(4) 1 d PD B 3
H90A H 0.1904 0.4574 0.3524 0.099 Uiso 0.594(4) 1 calc PR B 3
H90B H 0.1391 0.4895 0.3708 0.099 Uiso 0.594(4) 1 calc PR B 3
P12 P 0.1586(3) 0.2581(4) 0.24575(16) 0.0700(17) Uani 0.594(4) 1 d PD B 3
F19 F 0.1908(6) 0.3327(8) 0.2720(4) 0.146(2) Uani 0.594(4) 1 d PD B 3
F20 F 0.1255(6) 0.1867(8) 0.2185(4) 0.146(2) Uani 0.594(4) 1 d PD B 3
F21 F 0.1973(6) 0.2651(9) 0.2154(4) 0.146(2) Uani 0.594(4) 1 d PD B 3
F22 F 0.1165(6) 0.2500(10) 0.2720(4) 0.146(2) Uani 0.594(4) 1 d PD B 3
F23 F 0.2028(6) 0.1992(9) 0.2739(4) 0.146(2) Uani 0.594(4) 1 d PD B 3
F24 F 0.1133(6) 0.3147(9) 0.2136(5) 0.146(2) Uani 0.594(4) 1 d PD B 3
O24 O 0.1247(7) 0.8054(10) 0.4338(5) 0.050(4) Uani 0.406(4) 1 d P B 4
C340 C 0.1359(15) 0.7696(18) 0.3694(8) 0.067(3) Uani 0.406(4) 1 d PD B 4
H34A H 0.1426 0.7175 0.3832 0.100 Uiso 0.406(4) 1 calc PR B 4
H34B H 0.1712 0.7850 0.3615 0.100 Uiso 0.406(4) 1 calc PR B 4
H34C H 0.1016 0.7664 0.3444 0.100 Uiso 0.406(4) 1 calc PR B 4
C341 C 0.1244(15) 0.8299(13) 0.3982(7) 0.067(3) Uani 0.406(4) 1 d PD B 4
C342 C 0.1115(14) 0.9123(13) 0.3848(7) 0.067(3) Uani 0.406(4) 1 d PD B 4
H34D H 0.0809 0.9336 0.3962 0.100 Uiso 0.406(4) 1 calc PR B 4
H34E H 0.0972 0.9144 0.3543 0.100 Uiso 0.406(4) 1 calc PR B 4
H34F H 0.1477 0.9444 0.3948 0.100 Uiso 0.406(4) 1 calc PR B 4
C386 C 0.0921(14) 0.429(2) 0.3594(10) 0.083(2) Uani 0.406(4) 1 d PU B 4
H38A H 0.0879 0.4530 0.3852 0.099 Uiso 0.406(4) 1 calc PR B 4
H38B H 0.0719 0.3767 0.3558 0.099 Uiso 0.406(4) 1 calc PR B 4
C388 C 0.0870(14) 0.564(2) 0.3263(10) 0.083(2) Uani 0.406(4) 1 d P B 4
H38C H 0.0834 0.5895 0.3520 0.099 Uiso 0.406(4) 1 calc PR B 4
H38D H 0.0682 0.5992 0.3024 0.099 Uiso 0.406(4) 1 calc PR B 4
C387 C 0.0580(16) 0.486(2) 0.3205(11) 0.083(2) Uani 0.406(4) 1 d PU B 4
H38E H 0.0599 0.4616 0.2940 0.099 Uiso 0.406(4) 1 calc PR B 4
H38F H 0.0158 0.4914 0.3192 0.099 Uiso 0.406(4) 1 calc PR B 4
C390 C 0.1907(15) 0.503(2) 0.3678(10) 0.083(2) Uani 0.406(4) 1 d P B 4
H39A H 0.1917 0.5323 0.3937 0.099 Uiso 0.406(4) 1 calc PR B 4
H39B H 0.2319 0.4942 0.3674 0.099 Uiso 0.406(4) 1 calc PR B 4
C389 C 0.1559(14) 0.550(2) 0.3298(10) 0.083(2) Uani 0.406(4) 1 d P B 4
H38G H 0.1581 0.5210 0.3046 0.099 Uiso 0.406(4) 1 calc PR B 4
H38H H 0.1751 0.6023 0.3300 0.099 Uiso 0.406(4) 1 calc PR B 4
C385 C 0.1538(15) 0.416(2) 0.3649(11) 0.083(2) Uani 0.406(4) 1 d PU B 4
H385 H 0.1573 0.3867 0.3398 0.099 Uiso 0.406(4) 1 calc PR B 4
P22 P 0.1484(4) 0.3216(6) 0.2295(3) 0.104(4) Uani 0.406(4) 1 d PD B 4
F39 F 0.1826(8) 0.4022(10) 0.2504(6) 0.146(2) Uani 0.406(4) 1 d PDU B 4
F40 F 0.1150(8) 0.2398(10) 0.2124(6) 0.146(2) Uani 0.406(4) 1 d PDU B 4
F41 F 0.1508(9) 0.3455(12) 0.1858(4) 0.146(2) Uani 0.406(4) 1 d PDU B 4
F42 F 0.0861(7) 0.3655(12) 0.2232(6) 0.146(2) Uani 0.406(4) 1 d PDU B 4
F43 F 0.2110(8) 0.2753(12) 0.2412(6) 0.146(2) Uani 0.406(4) 1 d PDU B 4
F44 F 0.1451(9) 0.2966(12) 0.2761(5) 0.146(2) Uani 0.406(4) 1 d PDU B 4
O17 O 0.2269(11) 0.9360(13) 0.3372(6) 0.162(12) Uani 0.50 1 d PD . .
C251 C 0.2189(7) 0.9880(12) 0.3123(5) 0.082(5) Uani 0.50 1 d PD . .
C252 C 0.2698(9) 1.0341(15) 0.3113(6) 0.082(5) Uani 0.50 1 d PD . .
H35A H 0.3037 1.0199 0.3352 0.123 Uiso 0.50 1 calc PR . .
H35B H 0.2610 1.0909 0.3126 0.123 Uiso 0.50 1 calc PR . .
H35C H 0.2795 1.0228 0.2855 0.123 Uiso 0.50 1 calc PR . .
C250 C 0.1623(8) 0.9936(17) 0.2826(6) 0.082(5) Uani 0.50 1 d PD . .
H35D H 0.1350 0.9562 0.2899 0.123 Uiso 0.50 1 calc PR . .
H35E H 0.1655 0.9805 0.2550 0.123 Uiso 0.50 1 calc PR . .
H35F H 0.1471 1.0480 0.2824 0.123 Uiso 0.50 1 calc PR . .
O18 O 0.4435(7) 0.2046(12) 0.3263(5) 0.117(9) Uani 0.50 1 d PD . .
C253 C 0.3680(9) 0.1988(14) 0.2668(7) 0.086(5) Uani 0.50 1 d PD . .
H35G H 0.3589 0.1502 0.2798 0.129 Uiso 0.50 1 calc PR . .
H35H H 0.3760 0.1851 0.2406 0.129 Uiso 0.50 1 calc PR . .
H35I H 0.3342 0.2354 0.2611 0.129 Uiso 0.50 1 calc PR . .
C254 C 0.4198(9) 0.2367(12) 0.2946(6) 0.086(5) Uani 0.50 1 d PD . .
C255 C 0.4438(10) 0.3094(12) 0.2840(7) 0.086(5) Uani 0.50 1 d PD . .
H35J H 0.4788 0.3248 0.3068 0.129 Uiso 0.50 1 calc PR . .
H35K H 0.4139 0.3516 0.2794 0.129 Uiso 0.50 1 calc PR . .
H35L H 0.4553 0.3015 0.2586 0.129 Uiso 0.50 1 calc PR . .
C244 C 0.3077(8) 0.4855(11) 0.2857(5) 0.093(3) Uani 0.50 1 d PD . .
O15 O 0.3374(8) 0.4934(11) 0.3215(4) 0.093(3) Uani 0.50 1 d PDU . .
C245 C 0.2547(10) 0.5256(16) 0.2612(6) 0.093(3) Uani 0.50 1 d PD . .
H24M H 0.2446 0.5683 0.2778 0.140 Uiso 0.50 1 calc PR . .
H24N H 0.2219 0.4873 0.2531 0.140 Uiso 0.50 1 calc PR . .
H24O H 0.2617 0.5482 0.2363 0.140 Uiso 0.50 1 calc PR . .
C243 C 0.3250(12) 0.4271(14) 0.2600(6) 0.093(3) Uani 0.50 1 d PD . .
H24P H 0.3627 0.4027 0.2758 0.140 Uiso 0.50 1 calc PR . .
H24Q H 0.3296 0.4530 0.2351 0.140 Uiso 0.50 1 calc PR . .
H24R H 0.2944 0.3858 0.2518 0.140 Uiso 0.50 1 calc PR . .
C248 C 0.9613(11) 0.4300(10) 0.8097(5) 0.093(3) Uani 0.50 1 d PD . .
C249 C 0.9441(13) 0.3494(11) 0.7994(7) 0.093(3) Uani 0.50 1 d PD . .
H24G H 0.9602 0.3157 0.8239 0.140 Uiso 0.50 1 calc PR . .
H24H H 0.9595 0.3316 0.7769 0.140 Uiso 0.50 1 calc PR . .
H24I H 0.9007 0.3457 0.7904 0.140 Uiso 0.50 1 calc PR . .
C247 C 0.9312(12) 0.4817(15) 0.7758(6) 0.093(3) Uani 0.50 1 d PD . .
H24J H 0.9377 0.5374 0.7849 0.140 Uiso 0.50 1 calc PR . .
H24K H 0.8886 0.4701 0.7673 0.140 Uiso 0.50 1 calc PR . .
H24L H 0.9468 0.4730 0.7523 0.140 Uiso 0.50 1 calc PR . .
O16 O 0.9885(9) 0.4562(10) 0.8425(5) 0.093(3) Uani 0.50 1 d PDU . .

loop_
_atom_site_aniso_label
_atom_site_aniso_U_11
_atom_site_aniso_U_22
_atom_site_aniso_U_33
_atom_site_aniso_U_23
_atom_site_aniso_U_13
_atom_site_aniso_U_12
C1 0.023(4) 0.026(4) 0.033(4) 0.001(3) 0.013(3) -0.004(3)
C2 0.029(4) 0.026(4) 0.025(4) 0.005(3) 0.010(3) 0.012(3)
C3 0.017(3) 0.022(4) 0.037(4) 0.000(3) 0.009(3) 0.004(3)
C4 0.020(4) 0.019(4) 0.042(4) -0.002(3) 0.019(3) 0.003(3)
C5 0.017(3) 0.029(5) 0.024(3) -0.001(3) 0.004(3) 0.002(3)
C6 0.022(4) 0.034(5) 0.022(3) -0.003(3) 0.005(3) 0.001(3)
C7 0.026(4) 0.021(4) 0.031(4) 0.001(3) 0.013(3) 0.007(3)
C8 0.023(4) 0.028(5) 0.027(4) -0.001(3) 0.007(3) -0.002(3)
C9 0.029(4) 0.034(5) 0.034(4) 0.018(4) 0.013(3) -0.002(4)
C10 0.029(4) 0.037(5) 0.034(4) 0.009(4) 0.014(3) 0.001(4)
C11 0.030(4) 0.048(6) 0.039(4) 0.021(4) 0.009(4) 0.009(4)
C12 0.034(5) 0.080(9) 0.037(5) 0.019(5) 0.011(4) -0.002(5)
C13 0.047(6) 0.083(9) 0.044(5) 0.019(6) 0.011(5) -0.009(6)
C14 0.060(7) 0.059(7) 0.048(5) -0.006(5) 0.014(5) -0.014(6)
C15 0.039(5) 0.050(6) 0.035(4) 0.004(4) 0.005(4) 0.000(5)
C16 0.023(4) 0.027(5) 0.035(4) 0.016(3) 0.010(3) 0.001(3)
C17 0.031(4) 0.030(5) 0.052(5) 0.005(4) 0.022(4) 0.002(4)
C18 0.029(4) 0.050(6) 0.039(5) 0.012(4) 0.017(4) 0.004(4)
C19 0.028(4) 0.069(7) 0.032(4) -0.003(4) 0.008(4) -0.013(5)
C20 0.057(6) 0.040(6) 0.072(7) -0.014(5) 0.024(5) -0.021(5)
C21 0.038(5) 0.035(6) 0.065(6) 0.006(5) 0.021(5) -0.001(4)
C22 0.029(4) 0.013(4) 0.039(4) 0.005(3) 0.017(3) 0.000(3)
C23 0.031(4) 0.022(4) 0.039(4) 0.001(3) 0.022(4) 0.008(3)
C24 0.038(5) 0.037(5) 0.057(5) 0.011(4) 0.026(4) 0.017(4)
C25 0.041(5) 0.061(7) 0.059(6) -0.006(5) 0.022(5) 0.003(5)
C26 0.038(5) 0.049(6) 0.065(6) -0.003(5) 0.019(5) 0.018(5)
C27 0.039(5) 0.032(5) 0.067(6) -0.010(5) 0.010(5) 0.011(4)
C28 0.043(5) 0.021(5) 0.051(5) -0.001(4) 0.015(4) 0.005(4)
C29 0.035(5) 0.028(5) 0.045(5) 0.004(4) 0.014(4) 0.005(4)
C30 0.053(6) 0.030(5) 0.056(5) -0.010(4) 0.033(5) -0.008(4)
C31 0.065(7) 0.040(6) 0.050(5) -0.003(5) 0.033(5) -0.003(5)
C32 0.051(6) 0.037(6) 0.065(6) -0.013(5) 0.013(5) 0.000(5)
C33 0.043(5) 0.017(5) 0.080(7) -0.011(5) 0.002(5) 0.001(4)
C34 0.037(5) 0.017(4) 0.059(5) -0.003(4) 0.015(4) -0.003(4)
C35 0.029(4) 0.028(4) 0.023(3) 0.009(3) 0.007(3) 0.009(3)
C36 0.024(4) 0.021(4) 0.034(4) 0.004(3) 0.006(3) 0.006(3)
C37 0.039(5) 0.038(6) 0.062(6) -0.004(5) 0.025(5) -0.004(4)
C38 0.047(6) 0.046(6) 0.063(6) -0.031(5) 0.018(5) -0.001(5)
C39 0.036(5) 0.058(7) 0.039(5) -0.007(5) 0.007(4) 0.008(5)
C40 0.047(5) 0.045(6) 0.032(4) 0.002(4) 0.012(4) 0.007(5)
C41 0.039(5) 0.036(5) 0.040(5) -0.002(4) 0.016(4) 0.003(4)
C42 0.031(4) 0.040(5) 0.026(4) 0.006(4) 0.008(3) 0.024(4)
C43 0.044(5) 0.028(5) 0.038(4) 0.000(4) -0.003(4) 0.008(4)
C44 0.045(5) 0.045(6) 0.039(5) 0.002(4) -0.011(4) 0.018(5)
C45 0.032(5) 0.060(7) 0.044(5) -0.016(5) -0.006(4) 0.006(5)
C46 0.030(5) 0.052(6) 0.054(5) -0.012(5) 0.012(4) 0.004(4)
C47 0.030(4) 0.034(5) 0.040(4) 0.000(4) 0.009(3) 0.007(4)
C48 0.022(4) 0.024(4) 0.035(4) 0.006(3) 0.011(3) 0.002(3)
C49 0.036(4) 0.013(4) 0.032(4) 0.001(3) 0.020(3) -0.005(3)
C50 0.041(5) 0.030(5) 0.040(4) -0.001(4) 0.015(4) -0.002(4)
C51 0.052(6) 0.041(6) 0.057(6) 0.016(5) 0.007(5) -0.005(5)
C52 0.068(7) 0.035(6) 0.052(6) -0.005(5) 0.015(5) -0.027(5)
C53 0.063(7) 0.017(5) 0.077(7) -0.010(5) 0.025(6) -0.013(5)
C54 0.052(6) 0.019(5) 0.060(6) 0.003(4) 0.030(5) -0.005(4)
C55 0.185(9) 0.039(4) 0.044(4) 0.006(3) 0.055(5) 0.025(5)
C56 0.185(9) 0.039(4) 0.044(4) 0.006(3) 0.055(5) 0.025(5)
C57 0.185(9) 0.039(4) 0.044(4) 0.006(3) 0.055(5) 0.025(5)
C58 0.082(9) 0.110(12) 0.035(5) 0.025(7) 0.033(6) 0.025(8)
C59 0.117(13) 0.18(2) 0.064(9) 0.069(11) 0.011(8) -0.066(13)
C60 0.113(11) 0.077(9) 0.054(7) 0.034(6) -0.025(7) -0.056(9)
C61 0.021(4) 0.099(9) 0.038(5) 0.031(5) -0.002(3) -0.010(5)
C62 0.031(5) 0.095(9) 0.039(5) 0.021(5) 0.005(4) -0.008(5)
C63 0.036(5) 0.148(13) 0.047(6) 0.050(7) 0.002(4) -0.007(7)
C64 0.050(7) 0.122(13) 0.058(7) 0.028(7) -0.009(5) 0.002(7)
C65 0.037(6) 0.149(14) 0.075(8) 0.054(9) -0.001(5) 0.014(7)
C66 0.032(5) 0.076(8) 0.063(6) 0.021(6) 0.006(4) -0.001(5)
C67 0.023(4) 0.054(6) 0.037(4) 0.020(4) 0.011(3) 0.002(4)
C68 0.054(6) 0.030(5) 0.058(6) -0.004(4) 0.025(5) -0.006(5)
C69 0.075(8) 0.070(8) 0.070(7) -0.007(6) 0.048(6) -0.003(7)
C70 0.061(7) 0.054(7) 0.078(7) -0.008(6) 0.043(6) -0.004(6)
C71 0.065(7) 0.040(6) 0.093(8) 0.021(6) 0.061(6) 0.011(5)
C72 0.036(5) 0.034(5) 0.055(5) 0.005(4) 0.020(4) 0.005(4)
C73 0.048(5) 0.037(5) 0.039(4) -0.012(4) 0.025(4) -0.014(4)
C74 0.051(6) 0.042(6) 0.043(5) 0.007(4) 0.016(4) -0.012(5)
C75 0.092(9) 0.036(6) 0.076(7) 0.008(5) 0.052(7) 0.018(6)
C76 0.106(10) 0.030(6) 0.081(8) -0.016(5) 0.060(8) -0.017(6)
C77 0.088(9) 0.044(7) 0.076(7) -0.033(6) 0.042(7) -0.027(7)
C78 0.060(6) 0.038(6) 0.051(5) -0.003(4) 0.034(5) -0.008(5)
C79 0.028(4) 0.037(5) 0.033(4) 0.008(4) 0.013(3) 0.002(4)
C80 0.031(4) 0.047(6) 0.031(4) 0.006(4) 0.014(3) -0.004(4)
C81 0.027(4) 0.049(6) 0.048(5) 0.000(4) 0.020(4) -0.005(4)
C82 0.045(5) 0.057(7) 0.040(5) 0.000(4) 0.023(4) -0.008(5)
C83 0.043(5) 0.079(8) 0.028(4) 0.015(5) 0.020(4) -0.001(5)
C84 0.034(5) 0.083(8) 0.026(4) 0.004(4) 0.017(4) -0.004(5)
C91 0.045(6) 0.055(7) 0.063(6) -0.020(5) 0.027(5) -0.012(5)
C92 0.045(6) 0.097(10) 0.082(8) -0.047(8) 0.018(6) -0.015(7)
C93 0.037(5) 0.069(8) 0.088(8) -0.004(7) 0.033(5) 0.001(5)
C94 0.058(7) 0.086(10) 0.085(9) 0.000(8) 0.023(6) -0.003(7)
C95 0.069(8) 0.067(9) 0.128(11) -0.036(8) 0.061(8) -0.033(7)
C96 0.117(11) 0.032(6) 0.067(7) 0.008(5) 0.026(7) 0.002(7)
C97 0.020(4) 0.032(5) 0.067(6) -0.011(4) 0.015(4) -0.002(4)
C98 0.020(4) 0.053(6) 0.062(6) -0.020(5) 0.013(4) -0.003(4)
C99 0.013(4) 0.058(7) 0.063(6) -0.017(5) 0.012(4) 0.003(4)
C100 0.035(5) 0.028(5) 0.074(6) -0.001(5) 0.031(5) -0.004(4)
C101 0.039(5) 0.037(6) 0.059(6) -0.006(5) 0.018(4) -0.011(4)
C102 0.026(4) 0.039(5) 0.056(5) -0.010(4) 0.020(4) -0.007(4)
C103 0.095(5) 0.042(4) 0.253(10) -0.039(5) 0.105(6) -0.022(3)
C104 0.095(5) 0.042(4) 0.253(10) -0.039(5) 0.105(6) -0.022(3)
C105 0.095(5) 0.042(4) 0.253(10) -0.039(5) 0.105(6) -0.022(3)
C106 0.095(5) 0.042(4) 0.253(10) -0.039(5) 0.105(6) -0.022(3)
C107 0.095(5) 0.042(4) 0.253(10) -0.039(5) 0.105(6) -0.022(3)
C108 0.095(5) 0.042(4) 0.253(10) -0.039(5) 0.105(6) -0.022(3)
C109 0.039(5) 0.056(6) 0.021(4) 0.007(4) 0.009(3) -0.011(4)
C110 0.028(4) 0.056(6) 0.024(4) -0.002(4) 0.009(3) -0.009(4)
C111 0.034(5) 0.090(9) 0.072(7) -0.056(7) 0.027(5) -0.021(6)
C112 0.035(5) 0.073(8) 0.067(6) -0.045(6) 0.007(5) -0.004(5)
C113 0.029(4) 0.025(4) 0.020(3) -0.002(3) 0.014(3) 0.008(3)
C114 0.022(4) 0.016(4) 0.022(3) -0.009(3) 0.009(3) -0.002(3)
C115 0.023(4) 0.019(4) 0.036(4) -0.006(3) 0.015(3) 0.000(3)
C116 0.019(3) 0.018(4) 0.032(4) -0.010(3) 0.014(3) -0.001(3)
C117 0.032(4) 0.025(4) 0.018(3) 0.003(3) 0.012(3) 0.001(3)
C118 0.020(3) 0.022(4) 0.019(3) 0.003(3) 0.009(3) 0.006(3)
C119 0.019(3) 0.026(4) 0.031(4) -0.004(3) 0.017(3) -0.002(3)
C120 0.022(4) 0.028(4) 0.026(4) -0.004(3) 0.012(3) 0.004(3)
C121 0.029(4) 0.013(4) 0.025(3) 0.000(3) 0.002(3) -0.012(3)
C128 0.022(4) 0.017(4) 0.031(4) -0.003(3) 0.009(3) -0.002(3)
C129 0.028(4) 0.019(4) 0.033(4) 0.007(3) 0.002(3) 0.000(3)
C130 0.031(4) 0.039(5) 0.032(4) -0.008(4) 0.005(3) -0.004(4)
C131 0.038(5) 0.030(5) 0.046(5) -0.018(4) 0.016(4) -0.007(4)
C132 0.035(5) 0.028(5) 0.060(6) -0.002(4) 0.018(4) 0.002(4)
C133 0.030(4) 0.015(4) 0.048(5) 0.002(3) 0.014(4) 0.001(3)
C134 0.026(4) 0.025(4) 0.027(4) 0.003(3) 0.009(3) 0.001(3)
C135 0.023(4) 0.022(4) 0.033(4) -0.001(3) 0.010(3) 0.006(3)
C136 0.048(5) 0.028(5) 0.039(4) 0.000(4) 0.017(4) -0.007(4)
C137 0.068(7) 0.033(6) 0.048(5) -0.013(4) 0.018(5) -0.011(5)
C138 0.053(5) 0.034(5) 0.023(4) 0.004(4) 0.010(4) 0.009(4)
C139 0.063(6) 0.037(6) 0.037(5) 0.005(4) 0.024(4) -0.001(5)
C140 0.058(6) 0.031(5) 0.034(4) -0.004(4) 0.018(4) -0.018(4)
C141 0.035(4) 0.030(5) 0.027(4) 0.001(3) 0.009(3) 0.008(4)
C142 0.059(6) 0.043(6) 0.062(6) 0.016(5) 0.041(5) 0.018(5)
C143 0.063(7) 0.087(10) 0.074(7) 0.020(7) 0.042(6) 0.020(7)
C144 0.067(8) 0.071(9) 0.071(7) -0.001(7) 0.027(6) 0.035(7)
C145 0.080(9) 0.037(7) 0.088(8) -0.023(6) -0.010(7) 0.036(6)
C146 0.047(6) 0.034(6) 0.076(7) -0.008(5) -0.012(5) 0.006(5)
C147 0.020(3) 0.017(4) 0.025(3) -0.004(3) 0.011(3) -0.003(3)
C148 0.025(4) 0.018(4) 0.026(3) 0.003(3) 0.014(3) 0.000(3)
C149 0.038(5) 0.032(5) 0.052(5) -0.006(4) 0.024(4) -0.002(4)
C150 0.042(5) 0.037(6) 0.076(7) -0.010(5) 0.036(5) 0.000(4)
C151 0.047(5) 0.033(5) 0.055(5) 0.002(4) 0.027(4) 0.014(4)
C152 0.048(5) 0.029(5) 0.059(6) -0.014(4) 0.027(5) 0.002(4)
C153 0.035(4) 0.026(5) 0.040(4) 0.001(4) 0.017(4) -0.003(4)
C154 0.023(4) 0.017(4) 0.030(4) 0.004(3) 0.013(3) -0.007(3)
C155 0.051(5) 0.020(4) 0.029(4) -0.007(3) 0.003(4) -0.001(4)
C156 0.052(5) 0.031(5) 0.029(4) 0.011(4) 0.008(4) 0.003(4)
C157 0.042(5) 0.040(5) 0.020(4) 0.002(3) 0.009(3) 0.001(4)
C158 0.077(7) 0.034(5) 0.023(4) -0.005(4) 0.016(4) 0.007(5)
C159 0.040(5) 0.031(5) 0.024(4) -0.001(3) 0.013(3) 0.005(4)
C160 0.028(4) 0.024(4) 0.032(4) 0.000(3) 0.019(3) -0.011(3)
C161 0.031(4) 0.021(4) 0.028(4) 0.000(3) 0.015(3) -0.002(3)
C162 0.033(4) 0.021(4) 0.044(5) 0.003(4) 0.006(4) -0.006(4)
C163 0.039(5) 0.038(6) 0.056(6) 0.010(5) 0.014(4) 0.003(4)
C164 0.045(6) 0.060(7) 0.041(5) 0.000(5) -0.002(4) -0.019(5)
C165 0.049(6) 0.047(6) 0.048(5) -0.021(5) 0.021(4) -0.006(5)
C166 0.026(4) 0.040(5) 0.034(4) -0.013(4) 0.007(3) -0.003(4)
C167 0.024(4) 0.036(5) 0.026(4) -0.005(3) 0.013(3) -0.010(4)
C168 0.035(4) 0.036(5) 0.035(4) 0.001(4) 0.022(4) -0.008(4)
C169 0.045(5) 0.063(7) 0.043(5) -0.006(5) 0.027(4) -0.023(5)
C170 0.067(7) 0.076(9) 0.051(6) -0.010(6) 0.047(5) -0.013(6)
C171 0.070(7) 0.034(6) 0.074(7) -0.014(5) 0.048(6) -0.008(5)
C172 0.042(5) 0.030(5) 0.045(5) -0.003(4) 0.025(4) -0.004(4)
C173 0.057(4) 0.033(3) 0.047(2) 0.009(2) 0.033(3) -0.001(2)
C174 0.057(4) 0.033(3) 0.047(2) 0.009(2) 0.033(3) -0.001(2)
C175 0.057(4) 0.033(3) 0.047(2) 0.009(2) 0.033(3) -0.001(2)
C176 0.057(4) 0.033(3) 0.047(2) 0.009(2) 0.033(3) -0.001(2)
C177 0.057(4) 0.033(3) 0.047(2) 0.009(2) 0.033(3) -0.001(2)
C178 0.057(4) 0.033(3) 0.047(2) 0.009(2) 0.033(3) -0.001(2)
O12 0.050(5) 0.025(5) 0.040(4) 0.007(4) 0.011(4) -0.002(4)
C234 0.050(4) 0.024(4) 0.043(4) 0.001(3) 0.018(3) -0.013(3)
C235 0.050(4) 0.024(4) 0.043(4) 0.001(3) 0.018(3) -0.013(3)
C236 0.050(4) 0.024(4) 0.043(4) 0.001(3) 0.018(3) -0.013(3)
P21 0.163(9) 0.138(8) 0.0369(18) -0.028(3) 0.039(4) -0.098(7)
F36 0.144(5) 0.131(6) 0.084(3) -0.013(3) 0.033(3) -0.037(4)
F34 0.144(5) 0.131(6) 0.084(3) -0.013(3) 0.033(3) -0.037(4)
F35 0.144(5) 0.131(6) 0.084(3) -0.013(3) 0.033(3) -0.037(4)
F37 0.144(5) 0.131(6) 0.084(3) -0.013(3) 0.033(3) -0.037(4)
F33 0.144(5) 0.131(6) 0.084(3) -0.013(3) 0.033(3) -0.037(4)
F38 0.144(5) 0.131(6) 0.084(3) -0.013(3) 0.033(3) -0.037(4)
C122 0.034(3) 0.029(3) 0.058(3) -0.007(2) 0.028(2) -0.008(2)
C123 0.034(3) 0.029(3) 0.058(3) -0.007(2) 0.028(2) -0.008(2)
C124 0.034(3) 0.029(3) 0.058(3) -0.007(2) 0.028(2) -0.008(2)
C125 0.034(3) 0.029(3) 0.058(3) -0.007(2) 0.028(2) -0.008(2)
C126 0.034(3) 0.029(3) 0.058(3) -0.007(2) 0.028(2) -0.008(2)
C127 0.034(3) 0.029(3) 0.058(3) -0.007(2) 0.028(2) -0.008(2)
C322 0.034(3) 0.029(3) 0.058(3) -0.007(2) 0.028(2) -0.008(2)
C323 0.034(3) 0.029(3) 0.058(3) -0.007(2) 0.028(2) -0.008(2)
C324 0.034(3) 0.029(3) 0.058(3) -0.007(2) 0.028(2) -0.008(2)
C325 0.034(3) 0.029(3) 0.058(3) -0.007(2) 0.028(2) -0.008(2)
C326 0.034(3) 0.029(3) 0.058(3) -0.007(2) 0.028(2) -0.008(2)
C327 0.034(3) 0.029(3) 0.058(3) -0.007(2) 0.028(2) -0.008(2)
P11 0.163(9) 0.138(8) 0.0369(18) -0.028(3) 0.039(4) -0.098(7)
F13 0.144(5) 0.131(6) 0.084(3) -0.013(3) 0.033(3) -0.037(4)
F14 0.144(5) 0.131(6) 0.084(3) -0.013(3) 0.033(3) -0.037(4)
F15 0.144(5) 0.131(6) 0.084(3) -0.013(3) 0.033(3) -0.037(4)
F16 0.144(5) 0.131(6) 0.084(3) -0.013(3) 0.033(3) -0.037(4)
F17 0.144(5) 0.131(6) 0.084(3) -0.013(3) 0.033(3) -0.037(4)
F18 0.144(5) 0.131(6) 0.084(3) -0.013(3) 0.033(3) -0.037(4)
C273 0.057(4) 0.033(3) 0.047(2) 0.009(2) 0.033(3) -0.001(2)
C274 0.057(4) 0.033(3) 0.047(2) 0.009(2) 0.033(3) -0.001(2)
C276 0.057(4) 0.033(3) 0.047(2) 0.009(2) 0.033(3) -0.001(2)
C275 0.057(4) 0.033(3) 0.047(2) 0.009(2) 0.033(3) -0.001(2)
C277 0.057(4) 0.033(3) 0.047(2) 0.009(2) 0.033(3) -0.001(2)
C278 0.057(4) 0.033(3) 0.047(2) 0.009(2) 0.033(3) -0.001(2)
O22 0.050(5) 0.025(5) 0.040(4) 0.007(4) 0.011(4) -0.002(4)
C334 0.050(4) 0.024(4) 0.043(4) 0.001(3) 0.018(3) -0.013(3)
C335 0.050(4) 0.024(4) 0.043(4) 0.001(3) 0.018(3) -0.013(3)
C336 0.050(4) 0.024(4) 0.043(4) 0.001(3) 0.018(3) -0.013(3)
C179 0.026(4) 0.040(5) 0.033(4) 0.005(4) 0.014(3) 0.002(4)
C180 0.039(5) 0.067(8) 0.089(8) -0.042(7) 0.013(5) 0.014(5)
C181 0.050(7) 0.175(17) 0.079(8) -0.068(10) -0.014(6) 0.030(9)
C182 0.025(5) 0.117(12) 0.067(7) -0.027(7) 0.007(5) 0.008(6)
C183 0.028(5) 0.077(9) 0.103(9) 0.031(8) 0.006(6) 0.003(5)
C184 0.042(5) 0.026(5) 0.073(6) -0.014(5) 0.015(5) 0.003(4)
C185 0.028(4) 0.022(4) 0.037(4) 0.002(3) 0.009(3) 0.003(3)
C186 0.037(5) 0.037(5) 0.035(4) 0.002(4) 0.009(4) 0.002(4)
C187 0.039(5) 0.053(7) 0.074(7) 0.005(6) 0.022(5) 0.014(5)
C188 0.032(5) 0.072(8) 0.060(6) 0.020(6) 0.000(4) 0.005(5)
C189 0.045(6) 0.094(10) 0.054(6) 0.033(6) 0.010(5) 0.004(6)
C190 0.029(5) 0.076(8) 0.038(5) 0.012(5) 0.003(4) -0.004(5)
C191 0.039(5) 0.016(4) 0.036(4) -0.010(3) -0.001(4) -0.003(4)
C192 0.041(5) 0.032(5) 0.070(6) 0.004(5) 0.026(5) -0.008(4)
C193 0.048(6) 0.028(6) 0.102(9) 0.009(6) 0.006(6) -0.005(5)
C194 0.088(9) 0.019(5) 0.075(7) -0.015(5) 0.005(6) 0.004(5)
C195 0.101(9) 0.030(6) 0.061(6) -0.019(5) 0.025(6) -0.003(6)
C196 0.069(6) 0.024(5) 0.048(5) -0.002(4) 0.032(5) 0.006(5)
C197 0.128(5) 0.103(5) 0.085(4) 0.031(4) 0.073(4) 0.016(4)
C198 0.128(5) 0.103(5) 0.085(4) 0.031(4) 0.073(4) 0.016(4)
C199 0.128(5) 0.103(5) 0.085(4) 0.031(4) 0.073(4) 0.016(4)
C200 0.128(5) 0.103(5) 0.085(4) 0.031(4) 0.073(4) 0.016(4)
C201 0.128(5) 0.103(5) 0.085(4) 0.031(4) 0.073(4) 0.016(4)
C202 0.128(5) 0.103(5) 0.085(4) 0.031(4) 0.073(4) 0.016(4)
C203 0.026(4) 0.024(4) 0.026(3) 0.002(3) 0.010(3) -0.002(3)
C204 0.038(5) 0.026(5) 0.048(5) -0.002(4) 0.016(4) 0.003(4)
C205 0.033(5) 0.068(8) 0.066(6) -0.028(6) 0.017(5) -0.010(5)
C206 0.039(5) 0.048(6) 0.041(5) -0.008(4) 0.014(4) -0.008(4)
C207 0.033(4) 0.037(5) 0.026(4) 0.005(4) 0.002(3) -0.008(4)
C208 0.019(4) 0.024(5) 0.050(5) -0.014(4) 0.008(3) -0.001(3)
C209 0.025(4) 0.027(5) 0.075(6) -0.014(5) 0.020(4) 0.006(4)
C210 0.047(6) 0.032(6) 0.088(7) -0.033(5) 0.017(5) -0.002(5)
C211 0.087(9) 0.025(6) 0.129(12) -0.019(7) 0.036(9) 0.005(6)
C212 0.050(7) 0.014(5) 0.171(14) -0.016(7) 0.032(8) 0.005(5)
C213 0.066(8) 0.031(7) 0.145(13) 0.032(8) -0.013(8) 0.000(6)
C214 0.070(7) 0.019(5) 0.086(8) 0.003(5) -0.008(6) -0.012(5)
C215 0.025(4) 0.018(4) 0.047(4) 0.005(3) 0.019(3) 0.003(3)
C216 0.025(4) 0.035(5) 0.049(5) 0.000(4) 0.018(4) -0.004(4)
C217 0.031(5) 0.035(5) 0.072(6) -0.003(5) 0.024(4) -0.009(4)
C218 0.029(4) 0.038(6) 0.067(6) -0.009(5) 0.016(4) -0.008(4)
C219 0.030(4) 0.040(6) 0.067(6) -0.019(5) 0.021(4) -0.005(4)
C220 0.022(4) 0.032(5) 0.053(5) 0.000(4) 0.015(4) 0.004(3)
C221 0.023(4) 0.035(5) 0.039(4) -0.001(4) 0.014(3) 0.009(4)
C222 0.045(5) 0.032(5) 0.022(3) -0.001(3) 0.014(3) 0.004(4)
C223 0.029(4) 0.035(5) 0.050(5) -0.006(4) 0.018(4) 0.011(4)
C224 0.037(5) 0.038(5) 0.041(4) 0.000(4) 0.027(4) 0.008(4)
C225 0.031(6) 0.27(2) 0.070(8) -0.074(12) 0.005(5) 0.019(10)
C226 0.039(6) 0.163(16) 0.041(6) -0.032(8) -0.001(5) 0.033(9)
C227 0.136(14) 0.164(18) 0.040(6) 0.018(9) 0.026(8) 0.096(14)
C231 0.104(11) 0.032(7) 0.161(14) 0.004(8) 0.045(10) 0.000(7)
C232 0.052(6) 0.065(8) 0.058(6) 0.023(6) 0.020(5) 0.004(6)
C233 0.141(14) 0.124(14) 0.069(8) 0.041(9) 0.052(9) 0.042(12)
C238 0.049(4) 0.086(5) 0.051(4) -0.029(4) 0.029(3) -0.023(4)
C237 0.049(4) 0.086(5) 0.051(4) -0.029(4) 0.029(3) -0.023(4)
C239 0.049(4) 0.086(5) 0.051(4) -0.029(4) 0.029(3) -0.023(4)
O1 0.029(3) 0.029(3) 0.045(3) 0.009(3) 0.018(2) 0.008(2)
O2 0.046(4) 0.026(3) 0.053(4) -0.001(3) 0.034(3) -0.005(3)
O3 0.042(3) 0.021(3) 0.039(3) 0.015(2) 0.016(2) 0.010(3)
O4 0.028(3) 0.030(3) 0.045(3) 0.005(3) 0.018(2) 0.006(2)
O5 0.079(5) 0.021(3) 0.039(3) 0.009(3) -0.001(3) -0.015(3)
O6 0.037(3) 0.040(4) 0.030(3) 0.010(3) 0.005(2) -0.013(3)
O7 0.021(3) 0.023(3) 0.032(3) -0.001(2) 0.009(2) -0.004(2)
O8 0.028(3) 0.032(3) 0.026(3) 0.004(2) 0.008(2) 0.008(2)
O9 0.034(4) 0.128(8) 0.064(5) -0.032(5) 0.017(4) 0.001(5)
O11 0.070(5) 0.085(7) 0.062(5) -0.009(5) 0.012(4) 0.005(5)
O13 0.049(4) 0.086(5) 0.051(4) -0.029(4) 0.029(3) -0.023(4)
F1 0.109(5) 0.078(5) 0.061(4) 0.000(4) 0.044(4) 0.003(4)
F2 0.142(7) 0.056(5) 0.086(5) -0.001(4) 0.057(5) -0.023(5)
F3 0.074(5) 0.084(6) 0.137(7) 0.019(5) 0.035(5) -0.016(4)
F4 0.094(6) 0.073(5) 0.119(6) 0.024(5) 0.042(5) 0.030(4)
F5 0.247(13) 0.073(7) 0.214(11) -0.060(7) 0.164(10) -0.030(7)
F6 0.075(5) 0.086(6) 0.200(9) -0.006(6) 0.066(6) -0.006(5)
F7 0.107(2) 0.175(4) 0.0618(17) -0.049(2) 0.0092(16) 0.019(3)
F8 0.107(2) 0.175(4) 0.0618(17) -0.049(2) 0.0092(16) 0.019(3)
F9 0.107(2) 0.175(4) 0.0618(17) -0.049(2) 0.0092(16) 0.019(3)
F10 0.107(2) 0.175(4) 0.0618(17) -0.049(2) 0.0092(16) 0.019(3)
F11 0.107(2) 0.175(4) 0.0618(17) -0.049(2) 0.0092(16) 0.019(3)
F12 0.107(2) 0.175(4) 0.0618(17) -0.049(2) 0.0092(16) 0.019(3)
P1 0.0190(9) 0.0427(14) 0.0316(10) 0.0138(10) 0.0061(8) -0.0020(9)
P2 0.0291(11) 0.0356(13) 0.0260(10) 0.0007(9) 0.0115(8) -0.0047(9)
P3 0.0657(18) 0.075(2) 0.0336(12) -0.0162(13) 0.0144(12) 0.0263(16)
P4 0.0232(11) 0.0364(15) 0.0804(18) -0.0280(13) 0.0198(11) -0.0080(10)
P5 0.0259(10) 0.0232(11) 0.0310(10) 0.0013(8) 0.0160(8) 0.0036(8)
P6 0.0257(10) 0.0213(11) 0.0232(9) -0.0009(8) 0.0070(7) -0.0008(8)
P7 0.0286(10) 0.0251(11) 0.0290(9) -0.0051(8) 0.0157(8) -0.0043(9)
P8 0.0221(10) 0.0211(11) 0.0448(11) -0.0038(9) 0.0179(9) 0.0018(8)
P9 0.072(2) 0.0460(18) 0.084(2) -0.0046(16) 0.0459(17) -0.0071(15)
P10 0.0564(19) 0.163(4) 0.0431(16) -0.045(2) -0.0082(14) 0.034(2)
Au1 0.02021(14) 0.0372(2) 0.02909(14) 0.00876(13) 0.00782(11) -0.00282(13)
Au2 0.02517(15) 0.02246(16) 0.02396(13) 0.00229(12) 0.00919(11) -0.00096(12)
Au3 0.04139(19) 0.0343(2) 0.02813(15) -0.00116(14) 0.01309(14) 0.01231(15)
Au4 0.02108(15) 0.02314(17) 0.0557(2) -0.00723(15) 0.01643(14) -0.00177(13)
Au5 0.01717(13) 0.02046(16) 0.02378(12) 0.00383(11) 0.00500(10) 0.00063(11)
Au6 0.02129(14) 0.01542(15) 0.03021(14) 0.00058(12) 0.00974(11) 0.00022(12)
Au7 0.02322(14) 0.02225(16) 0.02775(13) 0.00017(12) 0.01290(11) 0.00385(12)
Au8 0.02284(14) 0.01831(15) 0.02119(12) -0.00074(11) 0.00776(11) 0.00092(12)
Au9 0.02286(14) 0.02379(17) 0.02753(14) -0.00337(12) 0.01168(11) -0.00277(12)
Au10 0.01964(14) 0.01879(16) 0.03622(15) -0.00093(12) 0.01511(12) -0.00034(12)
Au11 0.02290(13) 0.01384(14) 0.02344(12) -0.00085(11) 0.01016(10) 0.00038(11)
Au12 0.02132(13) 0.01861(15) 0.02443(13) 0.00130(11) 0.01221(11) 0.00116(12)
O14 0.061(7) 0.043(7) 0.035(5) -0.004(5) 0.018(5) 0.002(6)
C241 0.112(7) 0.047(7) 0.039(5) 0.003(5) 0.019(5) -0.016(6)
C242 0.112(7) 0.047(7) 0.039(5) 0.003(5) 0.019(5) -0.016(6)
C240 0.112(7) 0.047(7) 0.039(5) 0.003(5) 0.019(5) -0.016(6)
C85 0.084(4) 0.076(4) 0.083(4) 0.021(4) 0.017(3) 0.019(4)
C86 0.084(4) 0.076(4) 0.083(4) 0.021(4) 0.017(3) 0.019(4)
C87 0.084(4) 0.076(4) 0.083(4) 0.021(4) 0.017(3) 0.019(4)
C88 0.084(4) 0.076(4) 0.083(4) 0.021(4) 0.017(3) 0.019(4)
C89 0.084(4) 0.076(4) 0.083(4) 0.021(4) 0.017(3) 0.019(4)
C90 0.084(4) 0.076(4) 0.083(4) 0.021(4) 0.017(3) 0.019(4)
P12 0.076(4) 0.081(5) 0.052(3) -0.013(3) 0.017(3) -0.007(3)
F19 0.146(2) 0.146(2) 0.146(2) -0.0003(4) 0.0435(8) -0.0003(4)
F20 0.146(2) 0.146(2) 0.146(2) -0.0003(4) 0.0435(8) -0.0003(4)
F21 0.146(2) 0.146(2) 0.146(2) -0.0003(4) 0.0435(8) -0.0003(4)
F22 0.146(2) 0.146(2) 0.146(2) -0.0003(4) 0.0435(8) -0.0003(4)
F23 0.146(2) 0.146(2) 0.146(2) -0.0003(4) 0.0435(8) -0.0003(4)
F24 0.146(2) 0.146(2) 0.146(2) -0.0003(4) 0.0435(8) -0.0003(4)
O24 0.043(9) 0.054(11) 0.045(9) 0.008(8) 0.000(7) -0.003(8)
C340 0.112(7) 0.047(7) 0.039(5) 0.003(5) 0.019(5) -0.016(6)
C341 0.112(7) 0.047(7) 0.039(5) 0.003(5) 0.019(5) -0.016(6)
C342 0.112(7) 0.047(7) 0.039(5) 0.003(5) 0.019(5) -0.016(6)
C386 0.084(4) 0.076(4) 0.083(4) 0.021(4) 0.017(3) 0.019(4)
C388 0.084(4) 0.076(4) 0.083(4) 0.021(4) 0.017(3) 0.019(4)
C387 0.084(4) 0.076(4) 0.083(4) 0.021(4) 0.017(3) 0.019(4)
C390 0.084(4) 0.076(4) 0.083(4) 0.021(4) 0.017(3) 0.019(4)
C389 0.084(4) 0.076(4) 0.083(4) 0.021(4) 0.017(3) 0.019(4)
C385 0.084(4) 0.076(4) 0.083(4) 0.021(4) 0.017(3) 0.019(4)
P22 0.092(7) 0.088(8) 0.104(8) 0.007(6) -0.012(6) -0.051(7)
F39 0.146(2) 0.146(2) 0.146(2) -0.0003(4) 0.0435(8) -0.0003(4)
F40 0.146(2) 0.146(2) 0.146(2) -0.0003(4) 0.0435(8) -0.0003(4)
F41 0.146(2) 0.146(2) 0.146(2) -0.0003(4) 0.0435(8) -0.0003(4)
F42 0.146(2) 0.146(2) 0.146(2) -0.0003(4) 0.0435(8) -0.0003(4)
F43 0.146(2) 0.146(2) 0.146(2) -0.0003(4) 0.0435(8) -0.0003(4)
F44 0.146(2) 0.146(2) 0.146(2) -0.0003(4) 0.0435(8) -0.0003(4)
O17 0.29(4) 0.107(19) 0.074(13) 0.030(13) 0.031(17) -0.05(2)
C251 0.075(10) 0.113(15) 0.047(7) -0.009(9) 0.002(7) -0.013(10)
C252 0.075(10) 0.113(15) 0.047(7) -0.009(9) 0.002(7) -0.013(10)
C250 0.075(10) 0.113(15) 0.047(7) -0.009(9) 0.002(7) -0.013(10)
O18 0.095(14) 0.17(2) 0.073(11) -0.047(13) 0.011(10) 0.079(15)
C253 0.071(10) 0.077(11) 0.089(11) 0.002(9) -0.008(8) 0.022(9)
C254 0.071(10) 0.077(11) 0.089(11) 0.002(9) -0.008(8) 0.022(9)
C255 0.071(10) 0.077(11) 0.089(11) 0.002(9) -0.008(8) 0.022(9)
C244 0.128(6) 0.087(5) 0.072(4) 0.016(4) 0.041(4) 0.020(4)
O15 0.128(6) 0.087(5) 0.072(4) 0.016(4) 0.041(4) 0.020(4)
C245 0.128(6) 0.087(5) 0.072(4) 0.016(4) 0.041(4) 0.020(4)
C243 0.128(6) 0.087(5) 0.072(4) 0.016(4) 0.041(4) 0.020(4)
C248 0.128(6) 0.087(5) 0.072(4) 0.016(4) 0.041(4) 0.020(4)
C249 0.128(6) 0.087(5) 0.072(4) 0.016(4) 0.041(4) 0.020(4)
C247 0.128(6) 0.087(5) 0.072(4) 0.016(4) 0.041(4) 0.020(4)
O16 0.128(6) 0.087(5) 0.072(4) 0.016(4) 0.041(4) 0.020(4)

loop_
_atom_type_symbol
_atom_type_description
_atom_type_scat_dispersion_real
_atom_type_scat_dispersion_imag
_atom_type_scat_source
C C 0.0033 0.0016 'International Tables Vol C Tables 4.2.6.8 and 6.1.1.4'
H H 0.0000 0.0000 'International Tables Vol C Tables 4.2.6.8 and 6.1.1.4'
O O 0.0106 0.0060 'International Tables Vol C Tables 4.2.6.8 and 6.1.1.4'
F F 0.0171 0.0103 'International Tables Vol C Tables 4.2.6.8 and 6.1.1.4'
P P 0.1023 0.0942 'International Tables Vol C Tables 4.2.6.8 and 6.1.1.4'
Au Au -2.0133 8.8022 'International Tables Vol C Tables 4.2.6.8 and 6.1.1.4'

loop_
_geom_angle_atom_site_label_1
_geom_angle_atom_site_label_2
_geom_angle_atom_site_label_3
_geom_angle
C2 C1 Au5 174.4(7)
C2 C1 Au1 81.1(5)
Au5 C1 Au1 103.4(3)
C1 C2 C9 167.6(8)
C1 C2 Au1 67.6(5)
C9 C2 Au1 124.8(5)
C4 C3 Au6 177.2(6)
C4 C3 Au4 76.5(5)
Au6 C3 Au4 100.7(3)
C3 C4 C22 168.4(7)
C3 C4 Au4 72.5(5)
C22 C4 Au4 119.1(5)
C6 C5 Au5 174.7(6)
C6 C5 Au3 82.5(5)
Au5 C5 Au3 102.8(3)
C5 C6 C35 165.6(7)
C5 C6 Au3 66.6(5)
C35 C6 Au3 127.8(5)
C8 C7 Au6 176.1(6)
C8 C7 Au2 77.9(5)
Au6 C7 Au2 100.9(3)
C7 C8 C48 169.8(8)
C7 C8 Au2 70.7(5)
C48 C8 Au2 118.4(5)
O1 C9 C2 110.2(6)
O1 C9 C16 108.7(7)
C2 C9 C16 106.7(6)
O1 C9 C10 112.2(6)
C2 C9 C10 111.1(7)
C16 C9 C10 107.7(6)
C11 C10 C15 120.3(8)
C11 C10 C9 118.7(8)
C15 C10 C9 120.9(7)
C10 C11 C12 119.3(10)
C10 C11 H11 120.3
C12 C11 H11 120.3
C13 C12 C11 119.3(10)
C13 C12 H12 120.4
C11 C12 H12 120.4
C12 C13 C14 120.0(10)
C12 C13 H13 120.0
C14 C13 H13 120.0
C15 C14 C13 122.0(11)
C15 C14 H14 119.0
C13 C14 H14 119.0
C14 C15 C10 119.1(9)
C14 C15 H15 120.4
C10 C15 H15 120.4
C21 C16 C17 120.1(8)
C21 C16 C9 119.9(8)
C17 C16 C9 120.0(7)
C18 C17 C16 120.4(8)
C18 C17 H17 119.8
C16 C17 H17 119.8
C19 C18 C17 121.3(9)
C19 C18 H18 119.4
C17 C18 H18 119.4
C18 C19 C20 119.3(8)
C18 C19 H19 120.4
C20 C19 H19 120.4
C21 C20 C19 119.1(9)
C21 C20 H20 120.5
C19 C20 H20 120.5
C16 C21 C20 119.8(9)
C16 C21 H21 120.1
C20 C21 H21 120.1
O2 C22 C29 106.5(6)
O2 C22 C23 111.5(6)
C29 C22 C23 110.2(6)
O2 C22 C4 109.6(6)
C29 C22 C4 109.8(6)
C23 C22 C4 109.1(6)
C28 C23 C24 119.2(8)
C28 C23 C22 118.8(7)
C24 C23 C22 121.8(7)
C25 C24 C23 120.4(9)
C25 C24 H24 119.8
C23 C24 H24 119.8
C24 C25 C26 119.4(10)
C24 C25 H25 120.3
C26 C25 H25 120.3
C27 C26 C25 120.5(9)
C27 C26 H26 119.8
C25 C26 H26 119.8
C26 C27 C28 118.9(9)
C26 C27 H27 120.5
C28 C27 H27 120.5
C27 C28 C23 121.5(9)
C27 C28 H28 119.2
C23 C28 H28 119.2
C34 C29 C30 116.6(8)
C34 C29 C22 121.3(8)
C30 C29 C22 122.1(8)
C31 C30 C29 121.7(9)
C31 C30 H30 119.1
C29 C30 H30 119.1
C30 C31 C32 120.8(9)
C30 C31 H31 119.6
C32 C31 H31 119.6
C33 C32 C31 117.7(9)
C33 C32 H32 121.1
C31 C32 H32 121.1
C32 C33 C34 120.9(9)
C32 C33 H33 119.6
C34 C33 H33 119.6
C29 C34 C33 122.1(9)
C29 C34 H34 118.9
C33 C34 H34 118.9
O3 C35 C6 107.9(6)
O3 C35 C42 111.6(6)
C6 C35 C42 112.7(7)
O3 C35 C36 110.1(6)
C6 C35 C36 104.3(6)
C42 C35 C36 110.1(6)
C37 C36 C41 118.7(8)
C37 C36 C35 121.3(7)
C41 C36 C35 120.0(7)
C36 C37 C38 120.1(9)
C36 C37 H37 119.9
C38 C37 H37 119.9
C39 C38 C37 119.5(9)
C39 C38 H38 120.3
C37 C38 H38 120.3
C40 C39 C38 119.9(9)
C40 C39 H39 120.1
C38 C39 H39 120.1
C39 C40 C41 120.5(9)
C39 C40 H40 119.7
C41 C40 H40 119.7
C40 C41 C36 121.1(9)
C40 C41 H41 119.4
C36 C41 H41 119.4
C47 C42 C43 119.3(8)
C47 C42 C35 121.3(7)
C43 C42 C35 119.4(8)
C44 C43 C42 119.8(9)
C44 C43 H43 120.1
C42 C43 H43 120.1
C45 C44 C43 121.6(9)
C45 C44 H44 119.2
C43 C44 H44 119.2
C44 C45 C46 120.3(8)
C44 C45 H45 119.8
C46 C45 H45 119.8
C45 C46 C47 119.2(10)
C45 C46 H46 120.4
C47 C46 H46 120.4
C42 C47 C46 119.7(8)
C42 C47 H47 120.1
C46 C47 H47 120.1
O4 C48 C8 109.7(6)
O4 C48 C49 106.2(6)
C8 C48 C49 109.2(6)
O4 C48 C55 110.7(8)
C8 C48 C55 109.8(7)
C49 C48 C55 111.0(8)
C50 C49 C54 116.9(8)
C50 C49 C48 122.5(7)
C54 C49 C48 120.4(8)
C49 C50 C51 122.7(9)
C49 C50 H50 118.6
C51 C50 H50 118.6
C50 C51 C52 118.4(10)
C50 C51 H51 120.8
C52 C51 H51 120.8
C53 C52 C51 119.7(10)
C53 C52 H52 120.2
C51 C52 H52 120.2
C52 C53 C54 121.0(9)
C52 C53 H53 119.5
C54 C53 H53 119.5
C49 C54 C53 121.3(9)
C49 C54 H54 119.4
C53 C54 H54 119.4
C56 C55 C60 116.8(10)
C56 C55 C48 121.7(10)
C60 C55 C48 121.2(11)
C55 C56 C57 120.0(12)
C55 C56 H56 120.0
C57 C56 H56 120.0
C58 C57 C56 122.2(13)
C58 C57 H57 118.9
C56 C57 H57 118.9
C57 C58 C59 117.5(11)
C57 C58 H58 121.3
C59 C58 H58 121.3
C58 C59 C60 123.1(14)
C58 C59 H59 118.4
C60 C59 H59 118.4
C55 C60 C59 120.3(14)
C55 C60 H60 119.9
C59 C60 H60 119.9
C66 C61 C62 110.6(8)
C66 C61 P1 116.1(7)
C62 C61 P1 111.0(7)
C66 C61 H61 106.2
C62 C61 H61 106.2
P1 C61 H61 106.2
C61 C62 C63 110.0(8)
C61 C62 H62A 109.7
C63 C62 H62A 109.7
C61 C62 H62B 109.7
C63 C62 H62B 109.7
H62A C62 H62B 108.2
C64 C63 C62 111.0(10)
C64 C63 H63A 109.4
C62 C63 H63A 109.4
C64 C63 H63B 109.4
C62 C63 H63B 109.4
H63A C63 H63B 108.0
C65 C64 C63 113.5(10)
C65 C64 H64A 108.9
C63 C64 H64A 108.9
C65 C64 H64B 108.9
C63 C64 H64B 108.9
H64A C64 H64B 107.7
C64 C65 C66 110.4(10)
C64 C65 H65A 109.6
C66 C65 H65A 109.6
C64 C65 H65B 109.6
C66 C65 H65B 109.6
H65A C65 H65B 108.1
C61 C66 C65 111.3(9)
C61 C66 H66A 109.4
C65 C66 H66A 109.4
C61 C66 H66B 109.4
C65 C66 H66B 109.4
H66A C66 H66B 108.0
C72 C67 C68 111.1(7)
C72 C67 P1 116.8(6)
C68 C67 P1 110.9(6)
C72 C67 H67 105.7
C68 C67 H67 105.7
P1 C67 H67 105.7
C67 C68 C69 109.2(8)
C67 C68 H68A 109.8
C69 C68 H68A 109.8
C67 C68 H68B 109.8
C69 C68 H68B 109.8
H68A C68 H68B 108.3
C70 C69 C68 112.2(9)
C70 C69 H69A 109.2
C68 C69 H69A 109.2
C70 C69 H69B 109.2
C68 C69 H69B 109.2
H69A C69 H69B 107.9
C69 C70 C71 109.7(8)
C69 C70 H70A 109.7
C71 C70 H70A 109.7
C69 C70 H70B 109.7
C71 C70 H70B 109.7
H70A C70 H70B 108.2
C72 C71 C70 111.6(8)
C72 C71 H71A 109.3
C70 C71 H71A 109.3
C72 C71 H71B 109.3
C70 C71 H71B 109.3
H71A C71 H71B 108.0
C71 C72 C67 110.1(8)
C71 C72 H72A 109.6
C67 C72 H72A 109.6
C71 C72 H72B 109.6
C67 C72 H72B 109.6
H72A C72 H72B 108.2
C74 C73 C78 109.3(8)
C74 C73 P2 113.7(6)
C78 C73 P2 111.6(6)
C74 C73 H73 107.3
C78 C73 H73 107.3
P2 C73 H73 107.3
C73 C74 C75 110.6(8)
C73 C74 H74A 109.5
C75 C74 H74A 109.5
C73 C74 H74B 109.5
C75 C74 H74B 109.5
H74A C74 H74B 108.1
C76 C75 C74 110.4(8)
C76 C75 H75A 109.6
C74 C75 H75A 109.6
C76 C75 H75B 109.6
C74 C75 H75B 109.6
H75A C75 H75B 108.1
C75 C76 C77 111.3(9)
C75 C76 H76A 109.4
C77 C76 H76A 109.4
C75 C76 H76B 109.4
C77 C76 H76B 109.4
H76A C76 H76B 108.0
C78 C77 C76 111.7(9)
C78 C77 H77A 109.3
C76 C77 H77A 109.3
C78 C77 H77B 109.3
C76 C77 H77B 109.3
H77A C77 H77B 107.9
C73 C78 C77 111.5(8)
C73 C78 H78A 109.3
C77 C78 H78A 109.3
C73 C78 H78B 109.3
C77 C78 H78B 109.3
H78A C78 H78B 108.0
C80 C79 C84 111.4(7)
C80 C79 P2 116.9(5)
C84 C79 P2 112.9(6)
C80 C79 H79 104.7
C84 C79 H79 104.7
P2 C79 H79 104.7
C79 C80 C81 110.3(7)
C79 C80 H80A 109.6
C81 C80 H80A 109.6
C79 C80 H80B 109.6
C81 C80 H80B 109.6
H80A C80 H80B 108.1
C82 C81 C80 111.4(7)
C82 C81 H81A 109.3
C80 C81 H81A 109.3
C82 C81 H81B 109.3
C80 C81 H81B 109.3
H81A C81 H81B 108.0
C81 C82 C83 111.9(7)
C81 C82 H82A 109.2
C83 C82 H82A 109.2
C81 C82 H82B 109.2
C83 C82 H82B 109.2
H82A C82 H82B 107.9
C82 C83 C84 111.9(7)
C82 C83 H83A 109.2
C84 C83 H83A 109.2
C82 C83 H83B 109.2
C84 C83 H83B 109.2
H83A C83 H83B 107.9
C83 C84 C79 109.8(8)
C83 C84 H84A 109.7
C79 C84 H84A 109.7
C83 C84 H84B 109.7
C79 C84 H84B 109.7
H84A C84 H84B 108.2
C96 C91 C92 114.2(9)
C96 C91 P3 112.7(8)
C92 C91 P3 112.9(7)
C96 C91 H91 105.4
C92 C91 H91 105.4
P3 C91 H91 105.4
C93 C92 C91 109.3(9)
C93 C92 H92A 109.8
C91 C92 H92A 109.8
C93 C92 H92B 109.8
C91 C92 H92B 109.8
H92A C92 H92B 108.3
C92 C93 C94 115.9(11)
C92 C93 H93A 108.3
C94 C93 H93A 108.3
C92 C93 H93B 108.3
C94 C93 H93B 108.3
H93A C93 H93B 107.4
C95 C94 C93 109.2(10)
C95 C94 H94A 109.8
C93 C94 H94A 109.8
C95 C94 H94B 109.8
C93 C94 H94B 109.8
H94A C94 H94B 108.3
C94 C95 C96 113.4(11)
C94 C95 H95A 108.9
C96 C95 H95A 108.9
C94 C95 H95B 108.9
C96 C95 H95B 108.9
H95A C95 H95B 107.7
C91 C96 C95 108.0(9)
C91 C96 H96A 110.1
C95 C96 H96A 110.1
C91 C96 H96B 110.1
C95 C96 H96B 110.1
H96A C96 H96B 108.4
C98 C97 C102 108.0(7)
C98 C97 P4 116.0(6)
C102 C97 P4 113.5(6)
C98 C97 H97 106.2
C102 C97 H97 106.2
P4 C97 H97 106.2
C97 C98 C99 111.3(7)
C97 C98 H98A 109.4
C99 C98 H98A 109.4
C97 C98 H98B 109.4
C99 C98 H98B 109.4
H98A C98 H98B 108.0
C98 C99 C100 112.3(8)
C98 C99 H99A 109.1
C100 C99 H99A 109.1
C98 C99 H99B 109.1
C100 C99 H99B 109.1
H99A C99 H99B 107.9
C99 C100 C101 112.9(7)
C99 C100 H10A 109.0
C101 C100 H10A 109.0
C99 C100 H10B 109.0
C101 C100 H10B 109.0
H10A C100 H10B 107.8
C102 C101 C100 110.3(7)
C102 C101 H10C 109.6
C100 C101 H10C 109.6
C102 C101 H10D 109.6
C100 C101 H10D 109.6
H10C C101 H10D 108.1
C101 C102 C97 109.7(8)
C101 C102 H10E 109.7
C97 C102 H10E 109.7
C101 C102 H10F 109.7
C97 C102 H10F 109.7
H10E C102 H10F 108.2
C104 C103 C108 107.2(14)
C104 C103 P4 110.8(11)
C108 C103 P4 110.8(11)
C104 C103 H103 109.3
C108 C103 H103 109.3
P4 C103 H103 109.3
C103 C104 C105 110.4(14)
C103 C104 H10G 109.6
C105 C104 H10G 109.6
C103 C104 H10H 109.6
C105 C104 H10H 109.6
H10G C104 H10H 108.1
C106 C105 C104 113.7(15)
C106 C105 H10I 108.8
C104 C105 H10I 108.8
C106 C105 H10J 108.8
C104 C105 H10J 108.8
H10I C105 H10J 107.7
C107 C106 C105 108.9(15)
C107 C106 H10K 109.9
C105 C106 H10K 109.9
C107 C106 H10L 109.9
C105 C106 H10L 109.9
H10K C106 H10L 108.3
C106 C107 C108 115.1(14)
C106 C107 H10M 108.5
C108 C107 H10M 108.5
C106 C107 H10N 108.5
C108 C107 H10N 108.5
H10M C107 H10N 107.5
C103 C108 C107 109.2(15)
C103 C108 H10O 109.8
C107 C108 H10O 109.8
C103 C108 H10P 109.8
C107 C108 H10P 109.8
H10O C108 H10P 108.3
C110 C109 P1 115.1(6)
C110 C109 H10Q 108.5
P1 C109 H10Q 108.5
C110 C109 H10R 108.5
P1 C109 H10R 108.5
H10Q C109 H10R 107.5
C109 C110 P2 115.5(5)
C109 C110 H11A 108.4
P2 C110 H11A 108.4
C109 C110 H11B 108.4
P2 C110 H11B 108.4
H11A C110 H11B 107.5
C112 C111 P3 115.0(8)
C112 C111 H11C 108.5
P3 C111 H11C 108.5
C112 C111 H11D 108.5
P3 C111 H11D 108.5
H11C C111 H11D 107.5
C111 C112 P4 113.0(7)
C111 C112 H11E 109.0
P4 C112 H11E 109.0
C111 C112 H11F 109.0
P4 C112 H11F 109.0
H11E C112 H11F 107.8
C114 C113 Au11 176.9(6)
C114 C113 Au10 78.7(5)
Au11 C113 Au10 101.7(3)
C113 C114 C121 166.0(7)
C113 C114 Au10 70.3(5)
C121 C114 Au10 123.6(5)
C116 C115 Au12 174.9(6)
C116 C115 Au7 81.4(5)
Au12 C115 Au7 101.4(3)
C115 C116 C134 166.2(7)
C115 C116 Au7 68.5(5)
C134 C116 Au7 124.7(5)
C118 C117 Au11 177.7(7)
C118 C117 Au8 78.1(5)
Au11 C117 Au8 102.6(3)
C117 C118 C147 169.1(7)
C117 C118 Au8 71.4(5)
C147 C118 Au8 119.5(5)
C120 C119 Au12 176.9(6)
C120 C119 Au9 79.6(5)
Au12 C119 Au9 103.1(3)
C119 C120 C160 164.5(8)
C119 C120 Au9 69.4(5)
C160 C120 Au9 126.1(5)
C322 C121 O5 101.1(9)
C322 C121 C114 117.2(9)
O5 C121 C114 106.0(6)
C322 C121 C128 112.1(10)
O5 C121 C128 111.0(6)
C114 C121 C128 108.9(6)
C322 C121 C122 14.4(9)
O5 C121 C122 114.4(8)
C114 C121 C122 106.4(8)
C128 C121 C122 109.8(7)
C129 C128 C133 119.0(7)
C129 C128 C121 121.1(7)
C133 C128 C121 119.6(7)
C128 C129 C130 120.5(8)
C128 C129 H129 119.8
C130 C129 H129 119.8
C131 C130 C129 120.9(8)
C131 C130 H130 119.6
C129 C130 H130 119.6
C130 C131 C132 119.0(8)
C130 C131 H131 120.5
C132 C131 H131 120.5
C131 C132 C133 119.7(8)
C131 C132 H132 120.1
C133 C132 H132 120.1
C132 C133 C128 120.8(8)
C132 C133 H133 119.6
C128 C133 H133 119.6
O6 C134 C116 110.4(6)
O6 C134 C141 110.4(6)
C116 C134 C141 108.8(6)
O6 C134 C135 106.6(6)
C116 C134 C135 113.1(6)
C141 C134 C135 107.6(6)
C136 C135 C140 118.3(7)
C136 C135 C134 120.8(7)
C140 C135 C134 120.6(7)
C135 C136 C137 121.6(8)
C135 C136 H136 119.2
C137 C136 H136 119.2
C138 C137 C136 118.1(9)
C138 C137 H137 121.0
C136 C137 H137 121.0
C139 C138 C137 121.9(8)
C139 C138 H138 119.1
C137 C138 H138 119.1
C138 C139 C140 120.2(8)
C138 C139 H139 119.9
C140 C139 H139 119.9
C135 C140 C139 120.0(8)
C135 C140 H140 120.0
C139 C140 H140 120.0
C142 C141 C146 121.0(9)
C142 C141 C134 119.8(8)
C146 C141 C134 119.0(8)
C141 C142 C143 120.0(10)
C141 C142 H142 120.0
C143 C142 H142 120.0
C144 C143 C142 119.4(11)
C144 C143 H143 120.3
C142 C143 H143 120.3
C143 C144 C145 121.6(11)
C143 C144 H144 119.2
C145 C144 H144 119.2
C146 C145 C144 117.6(11)
C146 C145 H145 121.2
C144 C145 H145 121.2
C141 C146 C145 120.3(11)
C141 C146 H146 119.8
C145 C146 H146 119.8
O7 C147 C118 109.5(6)
O7 C147 C154 110.8(5)
C118 C147 C154 111.3(6)
O7 C147 C148 107.1(5)
C118 C147 C148 108.8(5)
C154 C147 C148 109.2(6)
C153 C148 C149 119.5(7)
C153 C148 C147 121.6(6)
C149 C148 C147 118.7(7)
C148 C149 C150 120.1(8)
C148 C149 H149 119.9
C150 C149 H149 119.9
C151 C150 C149 118.7(8)
C151 C150 H150 120.6
C149 C150 H150 120.6
C152 C151 C150 121.1(8)
C152 C151 H151 119.5
C150 C151 H151 119.5
C151 C152 C153 120.5(9)
C151 C152 H152 119.8
C153 C152 H152 119.8
C148 C153 C152 120.1(8)
C148 C153 H153 119.9
C152 C153 H153 119.9
C155 C154 C159 118.1(7)
C155 C154 C147 119.2(6)
C159 C154 C147 122.7(7)
C154 C155 C156 120.6(7)
C154 C155 H155 119.7
C156 C155 H155 119.7
C157 C156 C155 121.4(8)
C157 C156 H156 119.3
C155 C156 H156 119.3
C156 C157 C158 118.5(7)
C156 C157 H157 120.8
C158 C157 H157 120.8
C159 C158 C157 121.1(8)
C159 C158 H158 119.4
C157 C158 H158 119.4
C158 C159 C154 120.2(8)
C158 C159 H159 119.9
C154 C159 H159 119.9
O8 C160 C120 108.8(6)
O8 C160 C167 112.3(6)
C120 C160 C167 111.4(6)
O8 C160 C161 108.5(6)
C120 C160 C161 104.9(6)
C167 C160 C161 110.8(6)
C166 C161 C162 118.6(7)
C166 C161 C160 121.8(7)
C162 C161 C160 119.5(7)
C163 C162 C161 121.6(9)
C163 C162 H162 119.2
C161 C162 H162 119.2
C162 C163 C164 120.3(9)
C162 C163 H163 119.9
C164 C163 H163 119.9
C163 C164 C165 118.1(9)
C163 C164 H164 120.9
C165 C164 H164 120.9
C166 C165 C164 121.9(9)
C166 C165 H165 119.1
C164 C165 H165 119.1
C165 C166 C161 119.4(8)
C165 C166 H166 120.3
C161 C166 H166 120.3
C172 C167 C168 119.8(7)
C172 C167 C160 122.8(7)
C168 C167 C160 117.4(7)
C167 C168 C169 119.7(9)
C167 C168 H168 120.2
C169 C168 H168 120.2
C170 C169 C168 120.0(9)
C170 C169 H169 120.0
C168 C169 H169 120.0
C171 C170 C169 120.0(9)
C171 C170 H170 120.0
C169 C170 H170 120.0
C170 C171 C172 119.6(10)
C170 C171 H171 120.2
C172 C171 H171 120.2
C167 C172 C171 120.8(8)
C167 C172 H172 119.6
C171 C172 H172 119.6
C178 C173 C174 110(2)
C178 C173 P5 112.9(11)
C174 C173 P5 112.2(14)
C178 C173 H173 107.1
C174 C173 H173 107.1
P5 C173 H173 107.1
C173 C174 C175 111.7(14)
C173 C174 H17A 109.3
C175 C174 H17A 109.3
C173 C174 H17B 109.3
C175 C174 H17B 109.3
H17A C174 H17B 107.9
C176 C175 C174 109.1(11)
C176 C175 H17C 109.9
C174 C175 H17C 109.9
C176 C175 H17D 109.9
C174 C175 H17D 109.9
H17C C175 H17D 108.3
C177 C176 C175 110.9(13)
C177 C176 H17E 109.5
C175 C176 H17E 109.5
C177 C176 H17F 109.5
C175 C176 H17F 109.5
H17E C176 H17F 108.1
C176 C177 C178 105.7(13)
C176 C177 H17G 110.6
C178 C177 H17G 110.6
C176 C177 H17H 110.6
C178 C177 H17H 110.6
H17G C177 H17H 108.7
C173 C178 C177 115.0(16)
C173 C178 H17I 108.5
C177 C178 H17I 108.5
C173 C178 H17J 108.5
C177 C178 H17J 108.5
H17I C178 H17J 107.5
C235 C234 H23A 109.5
C235 C234 H23B 109.5
H23A C234 H23B 109.5
C235 C234 H23C 109.5
H23A C234 H23C 109.5
H23B C234 H23C 109.5
O12 C235 C236 123.6(13)
O12 C235 C234 122.3(12)
C236 C235 C234 114.1(12)
C235 C236 H23D 109.5
C235 C236 H23E 109.5
H23D C236 H23E 109.5
C235 C236 H23F 109.5
H23D C236 H23F 109.5
H23E C236 H23F 109.5
F35 P21 F37 97.5(8)
F35 P21 F36 98.1(9)
F37 P21 F36 105.7(9)
F35 P21 F38 86.6(9)
F37 P21 F38 86.0(8)
F36 P21 F38 166.6(10)
F35 P21 F34 166.5(10)
F37 P21 F34 92.2(8)
F36 P21 F34 88.1(8)
F38 P21 F34 84.8(9)
F35 P21 F33 84.0(8)
F37 P21 F33 169.1(10)
F36 P21 F33 84.7(8)
F38 P21 F33 83.3(8)
F34 P21 F33 84.7(8)
C123 C122 C127 118.2(12)
C123 C122 C121 119.6(12)
C127 C122 C121 122.1(12)
C124 C123 C122 122.9(13)
C124 C123 H123 118.5
C122 C123 H123 118.5
C123 C124 C125 118.1(13)
C123 C124 H124 120.9
C125 C124 H124 120.9
C126 C125 C124 120.5(12)
C126 C125 H125 119.8
C124 C125 H125 119.8
C125 C126 C127 119.6(13)
C125 C126 H126 120.2
C127 C126 H126 120.2
C122 C127 C126 120.6(13)
C122 C127 H127 119.7
C126 C127 H127 119.7
C121 C322 C323 119.1(11)
C121 C322 C327 120.7(11)
C323 C322 C327 120.0
C322 C323 C324 120.0
C322 C323 H323 120.0
C324 C323 H323 120.0
C323 C324 C325 120.0
C323 C324 H324 120.0
C325 C324 H324 120.0
C326 C325 C324 120.0
C326 C325 H325 120.0
C324 C325 H325 120.0
C327 C326 C325 120.0
C327 C326 H326 120.0
C325 C326 H326 120.0
C326 C327 C322 120.0
C326 C327 H327 120.0
C322 C327 H327 120.0
F14 P11 F18 89.9(8)
F14 P11 F15 178.2(10)
F18 P11 F15 91.1(9)
F14 P11 F16 90.0(8)
F18 P11 F16 178.2(10)
F15 P11 F16 88.9(8)
F14 P11 F13 92.6(8)
F18 P11 F13 92.2(8)
F15 P11 F13 88.8(7)
F16 P11 F13 89.6(7)
F14 P11 F17 89.3(7)
F18 P11 F17 88.3(7)
F15 P11 F17 89.3(7)
F16 P11 F17 89.8(8)
F13 P11 F17 178.0(9)
C274 C273 C278 111(3)
C274 C273 P5 117(3)
C278 C273 P5 109(2)
C274 C273 H273 106.4
C278 C273 H273 106.4
P5 C273 H273 106.4
C273 C274 C275 116(3)
C273 C274 H27A 108.2
C275 C274 H27A 108.2
C273 C274 H27B 108.2
C275 C274 H27B 108.2
H27A C274 H27B 107.4
C275 C276 C277 110(2)
C275 C276 H27C 109.6
C277 C276 H27C 109.6
C275 C276 H27D 109.6
C277 C276 H27D 109.6
H27C C276 H27D 108.1
C276 C275 C274 112.0(19)
C276 C275 H27E 109.2
C274 C275 H27E 109.2
C276 C275 H27F 109.2
C274 C275 H27F 109.2
H27E C275 H27F 107.9
C278 C277 C276 113(2)
C278 C277 H27G 108.9
C276 C277 H27G 108.9
C278 C277 H27H 108.9
C276 C277 H27H 108.9
H27G C277 H27H 107.8
C273 C278 C277 111(3)
C273 C278 H27I 109.4
C277 C278 H27I 109.4
C273 C278 H27J 109.4
C277 C278 H27J 109.4
H27I C278 H27J 108.0
C335 C334 H33A 109.5
C335 C334 H33B 109.5
H33A C334 H33B 109.5
C335 C334 H33C 109.5
H33A C334 H33C 109.5
H33B C334 H33C 109.5
O22 C335 C334 115(2)
O22 C335 C336 127(2)
C334 C335 C336 118(2)
C335 C336 H33D 109.5
C335 C336 H33E 109.5
H33D C336 H33E 109.5
C335 C336 H33F 109.5
H33D C336 H33F 109.5
H33E C336 H33F 109.5
C180 C179 C184 112.1(7)
C180 C179 P5 113.9(7)
C184 C179 P5 115.6(6)
C180 C179 H179 104.6
C184 C179 H179 104.6
P5 C179 H179 104.6
C179 C180 C181 112.2(10)
C179 C180 H18A 109.2
C181 C180 H18A 109.2
C179 C180 H18B 109.2
C181 C180 H18B 109.2
H18A C180 H18B 107.9
C182 C181 C180 107.9(10)
C182 C181 H18C 110.1
C180 C181 H18C 110.1
C182 C181 H18D 110.1
C180 C181 H18D 110.1
H18C C181 H18D 108.4
C181 C182 C183 105.4(10)
C181 C182 H18E 110.7
C183 C182 H18E 110.7
C181 C182 H18F 110.7
C183 C182 H18F 110.7
H18E C182 H18F 108.8
C182 C183 C184 110.8(9)
C182 C183 H18G 109.5
C184 C183 H18G 109.5
C182 C183 H18H 109.5
C184 C183 H18H 109.5
H18G C183 H18H 108.1
C179 C184 C183 112.2(9)
C179 C184 H18I 109.2
C183 C184 H18I 109.2
C179 C184 H18J 109.2
C183 C184 H18J 109.2
H18I C184 H18J 107.9
C186 C185 C190 111.0(7)
C186 C185 P6 114.7(5)
C190 C185 P6 113.6(6)
C186 C185 H185 105.6
C190 C185 H185 105.6
P6 C185 H185 105.6
C185 C186 C187 111.7(7)
C185 C186 H18K 109.3
C187 C186 H18K 109.3
C185 C186 H18L 109.3
C187 C186 H18L 109.3
H18K C186 H18L 107.9
C186 C187 C188 109.1(8)
C186 C187 H18M 109.9
C188 C187 H18M 109.9
C186 C187 H18N 109.9
C188 C187 H18N 109.9
H18M C187 H18N 108.3
C189 C188 C187 111.8(9)
C189 C188 H18O 109.3
C187 C188 H18O 109.3
C189 C188 H18P 109.3
C187 C188 H18P 109.3
H18O C188 H18P 107.9
C190 C189 C188 112.1(8)
C190 C189 H18Q 109.2
C188 C189 H18Q 109.2
C190 C189 H18R 109.2
C188 C189 H18R 109.2
H18Q C189 H18R 107.9
C189 C190 C185 112.0(9)
C189 C190 H19A 109.2
C185 C190 H19A 109.2
C189 C190 H19B 109.2
C185 C190 H19B 109.2
H19A C190 H19B 107.9
C196 C191 C192 108.8(7)
C196 C191 P6 113.7(6)
C192 C191 P6 111.9(6)
C196 C191 H191 107.4
C192 C191 H191 107.4
P6 C191 H191 107.4
C191 C192 C193 110.5(8)
C191 C192 H19C 109.6
C193 C192 H19C 109.6
C191 C192 H19D 109.6
C193 C192 H19D 109.6
H19C C192 H19D 108.1
C194 C193 C192 109.2(8)
C194 C193 H19E 109.8
C192 C193 H19E 109.8
C194 C193 H19F 109.8
C192 C193 H19F 109.8
H19E C193 H19F 108.3
C195 C194 C193 113.4(10)
C195 C194 H19G 108.9
C193 C194 H19G 108.9
C195 C194 H19H 108.9
C193 C194 H19H 108.9
H19G C194 H19H 107.7
C194 C195 C196 111.1(8)
C194 C195 H19I 109.4
C196 C195 H19I 109.4
C194 C195 H19J 109.4
C196 C195 H19J 109.4
H19I C195 H19J 108.0
C191 C196 C195 111.2(8)
C191 C196 H19K 109.4
C195 C196 H19K 109.4
C191 C196 H19L 109.4
C195 C196 H19L 109.4
H19K C196 H19L 108.0
C198 C197 C202 107.7(12)
C198 C197 P7 113.8(9)
C202 C197 P7 113.8(10)
C198 C197 H197 107.0
C202 C197 H197 107.0
P7 C197 H197 107.0
C199 C198 C197 112.0(12)
C199 C198 H19M 109.2
C197 C198 H19M 109.2
C199 C198 H19N 109.2
C197 C198 H19N 109.2
H19M C198 H19N 107.9
C200 C199 C198 120.1(14)
C200 C199 H19O 107.3
C198 C199 H19O 107.3
C200 C199 H19P 107.3
C198 C199 H19P 107.3
H19O C199 H19P 106.9
C199 C200 C201 109.4(14)
C199 C200 H20A 109.8
C201 C200 H20A 109.8
C199 C200 H20B 109.8
C201 C200 H20B 109.8
H20A C200 H20B 108.2
C200 C201 C202 113.4(12)
C200 C201 H20C 108.9
C202 C201 H20C 108.9
C200 C201 H20D 108.9
C202 C201 H20D 108.9
H20C C201 H20D 107.7
C197 C202 C201 107.2(12)
C197 C202 H20E 110.3
C201 C202 H20E 110.3
C197 C202 H20F 110.3
C201 C202 H20F 110.3
H20E C202 H20F 108.5
C204 C203 C208 109.7(6)
C204 C203 P7 113.6(6)
C208 C203 P7 114.1(5)
C204 C203 H203 106.3
C208 C203 H203 106.3
P7 C203 H203 106.3
C203 C204 C205 111.7(8)
C203 C204 H20G 109.3
C205 C204 H20G 109.3
C203 C204 H20H 109.3
C205 C204 H20H 109.3
H20G C204 H20H 107.9
C204 C205 C206 111.0(8)
C204 C205 H20I 109.4
C206 C205 H20I 109.4
C204 C205 H20J 109.4
C206 C205 H20J 109.4
H20I C205 H20J 108.0
C207 C206 C205 109.6(7)
C207 C206 H20K 109.8
C205 C206 H20K 109.8
C207 C206 H20L 109.8
C205 C206 H20L 109.8
H20K C206 H20L 108.2
C206 C207 C208 110.6(7)
C206 C207 H20M 109.5
C208 C207 H20M 109.5
C206 C207 H20N 109.5
C208 C207 H20N 109.5
H20M C207 H20N 108.1
C203 C208 C207 111.0(6)
C203 C208 H20O 109.4
C207 C208 H20O 109.4
C203 C208 H20P 109.4
C207 C208 H20P 109.4
H20O C208 H20P 108.0
C210 C209 C214 109.7(8)
C210 C209 P8 113.6(7)
C214 C209 P8 111.6(6)
C210 C209 H209 107.2
C214 C209 H209 107.2
P8 C209 H209 107.2
C209 C210 C211 111.6(10)
C209 C210 H21A 109.3
C211 C210 H21A 109.3
C209 C210 H21B 109.3
C211 C210 H21B 109.3
H21A C210 H21B 108.0
C212 C211 C210 111.9(10)
C212 C211 H21C 109.2
C210 C211 H21C 109.2
C212 C211 H21D 109.2
C210 C211 H21D 109.2
H21C C211 H21D 107.9
C213 C212 C211 113.1(11)
C213 C212 H21E 109.0
C211 C212 H21E 109.0
C213 C212 H21F 109.0
C211 C212 H21F 109.0
H21E C212 H21F 107.8
C212 C213 C214 114.0(10)
C212 C213 H21G 108.8
C214 C213 H21G 108.8
C212 C213 H21H 108.8
C214 C213 H21H 108.8
H21G C213 H21H 107.7
C213 C214 C209 110.1(11)
C213 C214 H21I 109.6
C209 C214 H21I 109.6
C213 C214 H21J 109.6
C209 C214 H21J 109.6
H21I C214 H21J 108.2
C220 C215 C216 108.4(6)
C220 C215 P8 114.1(5)
C216 C215 P8 114.8(6)
C220 C215 H215 106.3
C216 C215 H215 106.3
P8 C215 H215 106.3
C217 C216 C215 111.1(7)
C217 C216 H21K 109.4
C215 C216 H21K 109.4
C217 C216 H21L 109.4
C215 C216 H21L 109.4
H21K C216 H21L 108.0
C216 C217 C218 112.0(7)
C216 C217 H21M 109.2
C218 C217 H21M 109.2
C216 C217 H21N 109.2
C218 C217 H21N 109.2
H21M C217 H21N 107.9
C217 C218 C219 113.8(7)
C217 C218 H21O 108.8
C219 C218 H21O 108.8
C217 C218 H21P 108.8
C219 C218 H21P 108.8
H21O C218 H21P 107.7
C220 C219 C218 110.1(7)
C220 C219 H21Q 109.6
C218 C219 H21Q 109.6
C220 C219 H21R 109.6
C218 C219 H21R 109.6
H21Q C219 H21R 108.2
C219 C220 C215 112.2(7)
C219 C220 H22A 109.2
C215 C220 H22A 109.2
C219 C220 H22B 109.2
C215 C220 H22B 109.2
H22A C220 H22B 107.9
C222 C221 P5 114.6(6)
C222 C221 H22C 108.6
P5 C221 H22C 108.6
C222 C221 H22D 108.6
P5 C221 H22D 108.6
H22C C221 H22D 107.6
C221 C222 P6 114.5(5)
C221 C222 H22E 108.6
P6 C222 H22E 108.6
C221 C222 H22F 108.6
P6 C222 H22F 108.6
H22E C222 H22F 107.6
C224 C223 P7 116.0(6)
C224 C223 H22G 108.3
P7 C223 H22G 108.3
C224 C223 H22H 108.3
P7 C223 H22H 108.3
H22G C223 H22H 107.4
C223 C224 P8 114.3(6)
C223 C224 H22I 108.7
P8 C224 H22I 108.7
C223 C224 H22J 108.7
P8 C224 H22J 108.7
H22I C224 H22J 107.6
C226 C225 H22K 109.5
C226 C225 H22L 109.5
H22K C225 H22L 109.5
C226 C225 H22M 109.5
H22K C225 H22M 109.5
H22L C225 H22M 109.5
O9 C226 C225 123.4(18)
O9 C226 C227 122.7(12)
C225 C226 C227 113.9(16)
C226 C227 H22N 109.5
C226 C227 H22O 109.5
H22N C227 H22O 109.5
C226 C227 H22P 109.5
H22N C227 H22P 109.5
H22O C227 H22P 109.5
C232 C231 H23G 109.5
C232 C231 H23H 109.5
H23G C231 H23H 109.5
C232 C231 H23I 109.5
H23G C231 H23I 109.5
H23H C231 H23I 109.5
O11 C232 C233 120.7(13)
O11 C232 C231 115.1(10)
C233 C232 C231 124.2(12)
C232 C233 H23J 109.5
C232 C233 H23K 109.5
H23J C233 H23K 109.5
C232 C233 H23L 109.5
H23J C233 H23L 109.5
H23K C233 H23L 109.5
O13 C238 C239 115.6(14)
O13 C238 C237 131.4(16)
C239 C238 C237 113.0(14)
C238 C237 H23M 109.5
C238 C237 H23N 109.5
H23M C237 H23N 109.5
C238 C237 H23O 109.5
H23M C237 H23O 109.5
H23N C237 H23O 109.5
C238 C239 H23P 109.5
C238 C239 H23Q 109.5
H23P C239 H23Q 109.5
C238 C239 H23R 109.5
H23P C239 H23R 109.5
H23Q C239 H23R 109.5
C9 O1 H1 130.2
C22 O2 H2 109.5
C35 O3 H3 109.5
C48 O4 H4 109.5
C121 O5 H5 109.5
C134 O6 H6 109.5
C147 O7 H7 109.5
C160 O8 H8 130.3
C61 P1 C109 107.8(5)
C61 P1 C67 109.6(4)
C109 P1 C67 106.8(4)
C61 P1 Au1 109.9(3)
C109 P1 Au1 110.5(3)
C67 P1 Au1 112.1(3)
C73 P2 C79 107.4(4)
C73 P2 C110 104.9(4)
C79 P2 C110 104.6(4)
C73 P2 Au2 111.3(3)
C79 P2 Au2 116.6(3)
C110 P2 Au2 111.2(3)
C85 P3 C111 95.9(6)
C85 P3 C91 110.7(7)
C111 P3 C91 103.8(5)
C85 P3 C385 27.7(12)
C111 P3 C385 123.3(12)
C91 P3 C385 104.0(12)
C85 P3 Au3 121.7(7)
C111 P3 Au3 109.5(3)
C91 P3 Au3 112.6(3)
C385 P3 Au3 103.7(12)
C97 P4 C112 103.3(4)
C97 P4 C103 109.3(6)
C112 P4 C103 104.5(8)
C97 P4 Au4 115.0(3)
C112 P4 Au4 111.3(3)
C103 P4 Au4 112.6(5)
C273 P5 C221 104.7(18)
C273 P5 C173 3.5(16)
C221 P5 C173 106.0(8)
C273 P5 C179 112.7(11)
C221 P5 C179 104.8(4)
C173 P5 C179 109.2(7)
C273 P5 Au7 108.1(14)
C221 P5 Au7 110.7(2)
C173 P5 Au7 110.4(9)
C179 P5 Au7 115.3(3)
C191 P6 C222 105.4(4)
C191 P6 C185 107.8(4)
C222 P6 C185 104.5(4)
C191 P6 Au8 112.7(3)
C222 P6 Au8 111.0(3)
C185 P6 Au8 114.9(3)
C203 P7 C223 105.6(4)
C203 P7 C197 107.4(6)
C223 P7 C197 104.7(5)
C203 P7 Au9 114.9(2)
C223 P7 Au9 109.6(3)
C197 P7 Au9 113.8(6)
C215 P8 C209 110.4(4)
C215 P8 C224 104.1(4)
C209 P8 C224 105.6(4)
C215 P8 Au10 114.9(2)
C209 P8 Au10 111.0(3)
C224 P8 Au10 110.3(3)
F6 P9 F5 88.8(6)
F6 P9 F1 91.1(5)
F5 P9 F1 179.8(5)
F6 P9 F4 91.0(5)
F5 P9 F4 89.0(5)
F1 P9 F4 91.2(4)
F6 P9 F2 90.0(5)
F5 P9 F2 90.9(5)
F1 P9 F2 89.0(4)
F4 P9 F2 179.0(5)
F6 P9 F3 178.1(5)
F5 P9 F3 89.4(6)
F1 P9 F3 90.7(4)
F4 P9 F3 88.5(4)
F2 P9 F3 90.5(5)
F8 P10 F12 89.9(4)
F8 P10 F9 91.1(6)
F12 P10 F9 91.8(5)
F8 P10 F11 179.8(7)
F12 P10 F11 90.0(4)
F9 P10 F11 88.7(5)
F8 P10 F7 90.7(4)
F12 P10 F7 179.1(7)
F9 P10 F7 88.9(5)
F11 P10 F7 89.4(4)
F8 P10 F10 88.5(5)
F12 P10 F10 91.1(5)
F9 P10 F10 177.1(4)
F11 P10 F10 91.7(6)
F7 P10 F10 88.3(5)
C1 Au1 P1 170.8(2)
C1 Au1 C2 31.3(3)
P1 Au1 C2 155.06(18)
C1 Au1 Au5 36.0(2)
P1 Au1 Au5 136.92(5)
C2 Au1 Au5 67.31(17)
C1 Au1 Au6 80.74(19)
P1 Au1 Au6 98.31(5)
C2 Au1 Au6 103.20(17)
Au5 Au1 Au6 55.388(8)
C7 Au2 P2 171.48(19)
C7 Au2 C8 31.4(3)
P2 Au2 C8 151.5(2)
C7 Au2 Au5 82.7(2)
P2 Au2 Au5 100.02(6)
C8 Au2 Au5 104.56(19)
C7 Au2 Au6 36.7(2)
P2 Au2 Au6 139.34(6)
C8 Au2 Au6 68.1(2)
Au5 Au2 Au6 57.298(9)
C5 Au3 P3 170.2(2)
C5 Au3 C6 31.0(2)
P3 Au3 C6 154.05(18)
C5 Au3 Au5 36.19(19)
P3 Au3 Au5 137.10(8)
C6 Au3 Au5 67.14(17)
C5 Au3 Au6 80.52(17)
P3 Au3 Au6 99.74(7)
C6 Au3 Au6 104.15(17)
Au5 Au3 Au6 55.006(8)
C3 Au4 P4 173.1(2)
C3 Au4 C4 31.0(3)
P4 Au4 C4 151.9(2)
C3 Au4 Au5 83.97(19)
P4 Au4 Au5 97.13(6)
C4 Au4 Au5 107.67(19)
C3 Au4 Au6 36.6(2)
P4 Au4 Au6 139.57(7)
C4 Au4 Au6 67.60(19)
Au5 Au4 Au6 57.139(9)
C5 Au5 C1 177.2(3)
C5 Au5 Au6 92.02(19)
C1 Au5 Au6 90.8(2)
C5 Au5 Au2 78.9(2)
C1 Au5 Au2 102.4(2)
Au6 Au5 Au2 63.547(9)
C5 Au5 Au4 103.1(2)
C1 Au5 Au4 78.2(2)
Au6 Au5 Au4 62.674(9)
Au2 Au5 Au4 126.221(12)
C5 Au5 Au3 41.0(2)
C1 Au5 Au3 140.9(2)
Au6 Au5 Au3 64.149(9)
Au2 Au5 Au3 92.869(11)
Au4 Au5 Au3 63.874(10)
C5 Au5 Au1 141.4(2)
C1 Au5 Au1 40.6(2)
Au6 Au5 Au1 63.036(9)
Au2 Au5 Au1 63.968(10)
Au4 Au5 Au1 91.416(11)
Au3 Au5 Au1 127.184(11)
C3 Au6 C7 178.5(3)
C3 Au6 Au5 91.3(2)
C7 Au6 Au5 88.5(2)
C3 Au6 Au4 42.7(2)
C7 Au6 Au4 136.2(2)
Au5 Au6 Au4 60.188(9)
C3 Au6 Au2 138.5(2)
C7 Au6 Au2 42.4(2)
Au5 Au6 Au2 59.155(9)
Au4 Au6 Au2 119.342(11)
C3 Au6 Au1 78.8(2)
C7 Au6 Au1 102.5(2)
Au5 Au6 Au1 61.576(9)
Au4 Au6 Au1 89.299(11)
Au2 Au6 Au1 62.083(9)
C3 Au6 Au3 102.1(2)
C7 Au6 Au3 76.5(2)
Au5 Au6 Au3 60.845(9)
Au4 Au6 Au3 61.976(10)
Au2 Au6 Au3 88.713(10)
Au1 Au6 Au3 122.419(11)
C115 Au7 P5 172.3(2)
C115 Au7 C116 30.1(2)
P5 Au7 C116 153.47(18)
C115 Au7 Au12 36.9(2)
P5 Au7 Au12 138.81(5)
C116 Au7 Au12 66.98(17)
C115 Au7 Au8 94.4(2)
P5 Au7 Au8 79.87(5)
C116 Au7 Au8 123.48(17)
Au12 Au7 Au8 59.594(9)
C115 Au7 Au11 81.98(19)
P5 Au7 Au11 99.37(5)
C116 Au7 Au11 103.52(17)
Au12 Au7 Au11 55.524(8)
Au8 Au7 Au11 59.875(8)
C117 Au8 P6 173.9(2)
C117 Au8 C118 30.6(3)
P6 Au8 C118 153.8(2)
C117 Au8 Au12 81.1(2)
P6 Au8 Au12 98.30(5)
C118 Au8 Au12 103.42(17)
C117 Au8 Au7 94.7(2)
P6 Au8 Au7 79.83(5)
C118 Au8 Au7 124.06(19)
Au12 Au8 Au7 59.623(8)
C117 Au8 Au11 36.1(2)
P6 Au8 Au11 139.23(5)
C118 Au8 Au11 66.68(19)
Au12 Au8 Au11 55.661(8)
Au7 Au8 Au11 60.284(9)
C119 Au9 P7 170.1(2)
C119 Au9 C120 31.0(3)
P7 Au9 C120 153.22(18)
C119 Au9 Au11 80.97(16)
P7 Au9 Au11 100.46(5)
C120 Au9 Au11 103.92(17)
C119 Au9 Au12 35.82(19)
P7 Au9 Au12 138.26(5)
C120 Au9 Au12 66.85(18)
Au11 Au9 Au12 55.668(8)
C119 Au9 Au10 91.8(2)
P7 Au9 Au10 80.70(5)
C120 Au9 Au10 121.37(18)
Au11 Au9 Au10 59.901(8)
Au12 Au9 Au10 57.963(9)
C113 Au10 P8 171.79(19)
C113 Au10 C114 31.0(3)
P8 Au10 C114 152.04(18)
C113 Au10 Au12 83.3(2)
P8 Au10 Au12 98.53(5)
C114 Au10 Au12 106.25(16)
C113 Au10 Au11 36.5(2)
P8 Au10 Au11 139.34(6)
C114 Au10 Au11 67.56(18)
Au12 Au10 Au11 56.438(8)
C113 Au10 Au9 93.1(2)
P8 Au10 Au9 80.91(6)
C114 Au10 Au9 122.42(18)
Au12 Au10 Au9 61.015(9)
Au11 Au10 Au9 59.334(9)
C113 Au11 C117 179.1(3)
C113 Au11 Au12 90.9(2)
C117 Au11 Au12 89.9(2)
C113 Au11 Au9 99.33(19)
C117 Au11 Au9 81.4(2)
Au12 Au11 Au9 62.943(9)
C113 Au11 Au10 41.7(2)
C117 Au11 Au10 139.2(2)
Au12 Au11 Au10 60.559(9)
Au9 Au11 Au10 60.765(9)
C113 Au11 Au8 139.1(2)
C117 Au11 Au8 41.2(2)
Au12 Au11 Au8 61.505(9)
Au9 Au11 Au8 94.052(10)
Au10 Au11 Au8 122.044(11)
C113 Au11 Au7 80.99(19)
C117 Au11 Au7 99.11(19)
Au12 Au11 Au7 61.365(8)
Au9 Au11 Au7 124.302(11)
Au10 Au11 Au7 90.898(10)
Au8 Au11 Au7 59.841(8)
C119 Au12 C115 177.8(3)
C119 Au12 Au11 89.8(2)
C115 Au12 Au11 92.2(2)
C119 Au12 Au10 99.7(2)
C115 Au12 Au10 80.4(2)
Au11 Au12 Au10 63.002(9)
C119 Au12 Au8 81.6(2)
C115 Au12 Au8 100.1(2)
Au11 Au12 Au8 62.834(9)
Au10 Au12 Au8 125.814(11)
C119 Au12 Au7 140.3(2)
C115 Au12 Au7 41.7(2)
Au11 Au12 Au7 63.111(9)
Au10 Au12 Au7 93.204(10)
Au8 Au12 Au7 60.783(9)
C119 Au12 Au9 41.1(2)
C115 Au12 Au9 139.8(2)
Au11 Au12 Au9 61.389(8)
Au10 Au12 Au9 61.022(9)
Au8 Au12 Au9 93.925(10)
Au7 Au12 Au9 124.495(11)
O14 C241 C240 123.2(14)
O14 C241 C242 121.2(13)
C240 C241 C242 115.5(13)
C241 C242 H24A 109.5
C241 C242 H24B 109.5
H24A C242 H24B 109.5
C241 C242 H24C 109.5
H24A C242 H24C 109.5
H24B C242 H24C 109.5
C241 C240 H24D 109.5
C241 C240 H24E 109.5
H24D C240 H24E 109.5
C241 C240 H24F 109.5
H24D C240 H24F 109.5
H24E C240 H24F 109.5
C86 C85 C90 111.9(13)
C86 C85 P3 109.8(13)
C90 C85 P3 105.9(13)
C86 C85 H85 109.7
C90 C85 H85 109.7
P3 C85 H85 109.7
C85 C86 C87 108.0(14)
C85 C86 H86A 110.1
C87 C86 H86A 110.1
C85 C86 H86B 110.1
C87 C86 H86B 110.1
H86A C86 H86B 108.4
C88 C87 C86 102.3(14)
C88 C87 H87A 111.3
C86 C87 H87A 111.3
C88 C87 H87B 111.3
C86 C87 H87B 111.3
H87A C87 H87B 109.2
C89 C88 C87 112.4(13)
C89 C88 H88A 109.1
C87 C88 H88A 109.1
C89 C88 H88B 109.1
C87 C88 H88B 109.1
H88A C88 H88B 107.9
C90 C89 C88 104.4(15)
C90 C89 H89A 110.9
C88 C89 H89A 110.9
C90 C89 H89B 110.9
C88 C89 H89B 110.9
H89A C89 H89B 108.9
C85 C90 C89 107.1(13)
C85 C90 H90A 110.3
C89 C90 H90A 110.3
C85 C90 H90B 110.3
C89 C90 H90B 110.3
H90A C90 H90B 108.5
F22 P12 F23 91.4(8)
F22 P12 F21 175.0(8)
F23 P12 F21 91.8(7)
F22 P12 F20 88.4(7)
F23 P12 F20 89.9(7)
F21 P12 F20 87.8(7)
F22 P12 F19 91.9(7)
F23 P12 F19 92.3(7)
F21 P12 F19 91.7(7)
F20 P12 F19 177.8(8)
F22 P12 F24 91.4(7)
F23 P12 F24 175.4(8)
F21 P12 F24 85.2(6)
F20 P12 F24 86.6(6)
F19 P12 F24 91.2(7)
C341 C340 H34A 109.5
C341 C340 H34B 109.5
H34A C340 H34B 109.5
C341 C340 H34C 109.5
H34A C340 H34C 109.5
H34B C340 H34C 109.5
O24 C341 C342 123(2)
O24 C341 C340 117(2)
C342 C341 C340 120(2)
C385 C386 C387 116(3)
C385 C386 H38A 108.3
C387 C386 H38A 108.3
C385 C386 H38B 108.3
C387 C386 H38B 108.3
H38A C386 H38B 107.4
C387 C388 C389 107(3)
C387 C388 H38C 110.3
C389 C388 H38C 110.3
C387 C388 H38D 110.3
C389 C388 H38D 110.3
H38C C388 H38D 108.5
C388 C387 C386 108(3)
C388 C387 H38E 110.0
C386 C387 H38E 110.0
C388 C387 H38F 110.0
C386 C387 H38F 110.0
H38E C387 H38F 108.4
C389 C390 C385 105(3)
C389 C390 H39A 110.8
C385 C390 H39A 110.8
C389 C390 H39B 110.8
C385 C390 H39B 110.8
H39A C390 H39B 108.9
C390 C389 C388 115(3)
C390 C389 H38G 108.6
C388 C389 H38G 108.6
C390 C389 H38H 108.6
C388 C389 H38H 108.6
H38G C389 H38H 107.6
C386 C385 C390 111(3)
C386 C385 P3 109(3)
C390 C385 P3 113(2)
C386 C385 H385 107.6
C390 C385 H385 107.6
P3 C385 H385 107.6
F41 P22 F42 92.7(7)
F41 P22 F40 91.9(8)
F42 P22 F40 90.7(8)
F41 P22 F43 93.7(9)
F42 P22 F43 173.5(9)
F40 P22 F43 89.5(8)
F41 P22 F39 92.4(7)
F42 P22 F39 89.6(8)
F40 P22 F39 175.6(9)
F43 P22 F39 89.7(8)
F41 P22 F44 179.4(10)
F42 P22 F44 86.7(7)
F40 P22 F44 88.1(9)
F43 P22 F44 86.8(7)
F39 P22 F44 87.6(7)
O17 C251 C250 117.8(13)
O17 C251 C252 117.0(13)
C250 C251 C252 124.6(17)
C251 C252 H35A 109.5
C251 C252 H35B 109.5
H35A C252 H35B 109.5
C251 C252 H35C 109.5
H35A C252 H35C 109.5
H35B C252 H35C 109.5
C251 C250 H35D 109.5
C251 C250 H35E 109.5
H35D C250 H35E 109.5
C251 C250 H35F 109.5
H35D C250 H35F 109.5
H35E C250 H35F 109.5
C254 C253 H35G 109.5
C254 C253 H35H 109.5
H35G C253 H35H 109.5
C254 C253 H35I 109.5
H35G C253 H35I 109.5
H35H C253 H35I 109.5
O18 C254 C255 119.8(13)
O18 C254 C253 117.9(12)
C255 C254 C253 122.3(17)
C254 C255 H35J 109.5
C254 C255 H35K 109.5
H35J C255 H35K 109.5
C254 C255 H35L 109.5
H35J C255 H35L 109.5
H35K C255 H35L 109.5
O15 C244 C245 131.8(15)
O15 C244 C243 119.1(13)
C245 C244 C243 109.1(14)
C244 C245 H24M 109.5
C244 C245 H24N 109.5
H24M C245 H24N 109.5
C244 C245 H24O 109.5
H24M C245 H24O 109.5
H24N C245 H24O 109.5
C244 C243 H24P 109.5
C244 C243 H24Q 109.5
H24P C243 H24Q 109.5
C244 C243 H24R 109.5
H24P C243 H24R 109.5
H24Q C243 H24R 109.5
O16 C248 C249 127.9(14)
O16 C248 C247 121.2(13)
C249 C248 C247 110.0(16)
C248 C249 H24G 109.5
C248 C249 H24H 109.5
H24G C249 H24H 109.5
C248 C249 H24I 109.5
H24G C249 H24I 109.5
H24H C249 H24I 109.5
C248 C247 H24J 109.5
C248 C247 H24K 109.5
H24J C247 H24K 109.5
C248 C247 H24L 109.5
H24J C247 H24L 109.5
H24K C247 H24L 109.5

loop_
_geom_bond_atom_site_label_1
_geom_bond_atom_site_label_2
_geom_bond_distance
C1 C2 1.236(10)
C1 Au5 1.987(8)
C1 Au1 2.198(7)
C2 C9 1.483(10)
C2 Au1 2.349(8)
C3 C4 1.213(10)
C3 Au6 1.973(8)
C3 Au4 2.245(7)
C4 C22 1.536(10)
C4 Au4 2.288(7)
C5 C6 1.237(10)
C5 Au5 1.985(7)
C5 Au3 2.207(7)
C6 C35 1.468(10)
C6 Au3 2.385(8)
C7 C8 1.241(10)
C7 Au6 1.992(8)
C7 Au2 2.247(7)
C8 C48 1.473(11)
C8 Au2 2.328(7)
C9 O1 1.407(10)
C9 C16 1.540(10)
C9 C10 1.556(11)
C10 C11 1.376(11)
C10 C15 1.383(13)
C11 C12 1.403(13)
C11 H11 0.9500
C12 C13 1.363(16)
C12 H12 0.9500
C13 C14 1.366(15)
C13 H13 0.9500
C14 C15 1.346(12)
C14 H14 0.9500
C15 H15 0.9500
C16 C21 1.362(12)
C16 C17 1.385(11)
C17 C18 1.371(11)
C17 H17 0.9500
C18 C19 1.326(13)
C18 H18 0.9500
C19 C20 1.440(14)
C19 H19 0.9500
C20 C21 1.384(12)
C20 H20 0.9500
C21 H21 0.9500
C22 O2 1.426(9)
C22 C29 1.521(11)
C22 C23 1.534(10)
C23 C28 1.376(11)
C23 C24 1.379(11)
C24 C25 1.374(12)
C24 H24 0.9500
C25 C26 1.398(14)
C25 H25 0.9500
C26 C27 1.373(14)
C26 H26 0.9500
C27 C28 1.376(12)
C27 H27 0.9500
C28 H28 0.9500
C29 C34 1.361(12)
C29 C30 1.395(12)
C30 C31 1.367(13)
C30 H30 0.9500
C31 C32 1.380(14)
C31 H31 0.9500
C32 C33 1.374(14)
C32 H32 0.9500
C33 C34 1.379(12)
C33 H33 0.9500
C34 H34 0.9500
C35 O3 1.422(9)
C35 C42 1.529(11)
C35 C36 1.545(10)
C36 C37 1.387(12)
C36 C41 1.394(11)
C37 C38 1.410(12)
C37 H37 0.9500
C38 C39 1.399(14)
C38 H38 0.9500
C39 C40 1.368(13)
C39 H39 0.9500
C40 C41 1.379(11)
C40 H40 0.9500
C41 H41 0.9500
C42 C47 1.383(12)
C42 C43 1.389(11)
C43 C44 1.378(12)
C43 H43 0.9500
C44 C45 1.340(14)
C44 H44 0.9500
C45 C46 1.384(13)
C45 H45 0.9500
C46 C47 1.413(11)
C46 H46 0.9500
C47 H47 0.9500
C48 O4 1.430(9)
C48 C49 1.511(11)
C48 C55 1.541(12)
C49 C50 1.367(11)
C49 C54 1.385(11)
C50 C51 1.385(13)
C50 H50 0.9500
C51 C52 1.405(14)
C51 H51 0.9500
C52 C53 1.332(14)
C52 H52 0.9500
C53 C54 1.389(13)
C53 H53 0.9500
C54 H54 0.9500
C55 C56 1.348(17)
C55 C60 1.356(16)
C56 C57 1.414(13)
C56 H56 0.9500
C57 C58 1.304(17)
C57 H57 0.9500
C58 C59 1.31(2)
C58 H58 0.9500
C59 C60 1.382(17)
C59 H59 0.9500
C60 H60 0.9500
C61 C66 1.505(12)
C61 C62 1.516(12)
C61 P1 1.835(9)
C61 H61 1.0000
C62 C63 1.565(13)
C62 H62A 0.9900
C62 H62B 0.9900
C63 C64 1.470(15)
C63 H63A 0.9900
C63 H63B 0.9900
C64 C65 1.460(15)
C64 H64A 0.9900
C64 H64B 0.9900
C65 C66 1.550(14)
C65 H65A 0.9900
C65 H65B 0.9900
C66 H66A 0.9900
C66 H66B 0.9900
C67 C72 1.521(12)
C67 C68 1.522(13)
C67 P1 1.847(8)
C67 H67 1.0000
C68 C69 1.536(13)
C68 H68A 0.9900
C68 H68B 0.9900
C69 C70 1.510(15)
C69 H69A 0.9900
C69 H69B 0.9900
C70 C71 1.527(14)
C70 H70A 0.9900
C70 H70B 0.9900
C71 C72 1.512(12)
C71 H71A 0.9900
C71 H71B 0.9900
C72 H72A 0.9900
C72 H72B 0.9900
C73 C74 1.523(13)
C73 C78 1.525(12)
C73 P2 1.824(9)
C73 H73 1.0000
C74 C75 1.562(14)
C74 H74A 0.9900
C74 H74B 0.9900
C75 C76 1.496(15)
C75 H75A 0.9900
C75 H75B 0.9900
C76 C77 1.559(17)
C76 H76A 0.9900
C76 H76B 0.9900
C77 C78 1.535(14)
C77 H77A 0.9900
C77 H77B 0.9900
C78 H78A 0.9900
C78 H78B 0.9900
C79 C80 1.513(11)
C79 C84 1.549(11)
C79 P2 1.834(8)
C79 H79 1.0000
C80 C81 1.534(11)
C80 H80A 0.9900
C80 H80B 0.9900
C81 C82 1.499(11)
C81 H81A 0.9900
C81 H81B 0.9900
C82 C83 1.511(12)
C82 H82A 0.9900
C82 H82B 0.9900
C83 C84 1.528(12)
C83 H83A 0.9900
C83 H83B 0.9900
C84 H84A 0.9900
C84 H84B 0.9900
C91 C96 1.511(15)
C91 C92 1.511(14)
C91 P3 1.901(10)
C91 H91 1.0000
C92 C93 1.489(13)
C92 H92A 0.9900
C92 H92B 0.9900
C93 C94 1.510(16)
C93 H93A 0.9900
C93 H93B 0.9900
C94 C95 1.440(16)
C94 H94A 0.9900
C94 H94B 0.9900
C95 C96 1.558(16)
C95 H95A 0.9900
C95 H95B 0.9900
C96 H96A 0.9900
C96 H96B 0.9900
C97 C98 1.514(11)
C97 C102 1.562(12)
C97 P4 1.804(9)
C97 H97 1.0000
C98 C99 1.528(12)
C98 H98A 0.9900
C98 H98B 0.9900
C99 C100 1.532(13)
C99 H99A 0.9900
C99 H99B 0.9900
C100 C101 1.537(12)
C100 H10A 0.9900
C100 H10B 0.9900
C101 C102 1.529(12)
C101 H10C 0.9900
C101 H10D 0.9900
C102 H10E 0.9900
C102 H10F 0.9900
C103 C104 1.52(2)
C103 C108 1.53(2)
C103 P4 1.854(14)
C103 H103 1.0000
C104 C105 1.566(18)
C104 H10G 0.9900
C104 H10H 0.9900
C105 C106 1.55(2)
C105 H10I 0.9900
C105 H10J 0.9900
C106 C107 1.389(19)
C106 H10K 0.9900
C106 H10L 0.9900
C107 C108 1.566(18)
C107 H10M 0.9900
C107 H10N 0.9900
C108 H10O 0.9900
C108 H10P 0.9900
C109 C110 1.512(11)
C109 P1 1.846(10)
C109 H10Q 0.9900
C109 H10R 0.9900
C110 P2 1.853(8)
C110 H11A 0.9900
C110 H11B 0.9900
C111 C112 1.537(13)
C111 P3 1.839(12)
C111 H11C 0.9900
C111 H11D 0.9900
C112 P4 1.828(11)
C112 H11E 0.9900
C112 H11F 0.9900
C113 C114 1.220(10)
C113 Au11 1.992(8)
C113 Au10 2.227(7)
C114 C121 1.493(10)
C114 Au10 2.320(7)
C115 C116 1.196(10)
C115 Au12 1.998(8)
C115 Au7 2.215(7)
C116 C134 1.487(10)
C116 Au7 2.355(7)
C117 C118 1.196(10)
C117 Au11 1.995(8)
C117 Au8 2.230(7)
C118 C147 1.513(10)
C118 Au8 2.302(7)
C119 C120 1.228(10)
C119 Au12 1.986(7)
C119 Au9 2.229(7)
C120 C160 1.493(10)
C120 Au9 2.342(8)
C121 C322 1.340(12)
C121 O5 1.437(9)
C121 C128 1.544(10)
C121 C122 1.608(15)
C128 C129 1.359(10)
C128 C133 1.392(10)
C129 C130 1.384(11)
C129 H129 0.9500
C130 C131 1.381(12)
C130 H130 0.9500
C131 C132 1.382(12)
C131 H131 0.9500
C132 C133 1.384(11)
C132 H132 0.9500
C133 H133 0.9500
C134 O6 1.418(9)
C134 C141 1.531(10)
C134 C135 1.551(10)
C135 C136 1.362(11)
C135 C140 1.375(11)
C136 C137 1.395(11)
C136 H136 0.9500
C137 C138 1.373(12)
C137 H137 0.9500
C138 C139 1.310(12)
C138 H138 0.9500
C139 C140 1.408(11)
C139 H139 0.9500
C140 H140 0.9500
C141 C142 1.366(12)
C141 C146 1.383(13)
C142 C143 1.449(14)
C142 H142 0.9500
C143 C144 1.340(17)
C143 H143 0.9500
C144 C145 1.437(18)
C144 H144 0.9500
C145 C146 1.424(14)
C145 H145 0.9500
C146 H146 0.9500
C147 O7 1.428(8)
C147 C154 1.524(9)
C147 C148 1.533(9)
C148 C153 1.373(11)
C148 C149 1.393(10)
C149 C150 1.393(11)
C149 H149 0.9500
C150 C151 1.380(13)
C150 H150 0.9500
C151 C152 1.356(12)
C151 H151 0.9500
C152 C153 1.378(11)
C152 H152 0.9500
C153 H153 0.9500
C154 C155 1.372(11)
C154 C159 1.394(10)
C155 C156 1.387(10)
C155 H155 0.9500
C156 C157 1.342(12)
C156 H156 0.9500
C157 C158 1.388(12)
C157 H157 0.9500
C158 C159 1.365(11)
C158 H158 0.9500
C159 H159 0.9500
C160 O8 1.414(9)
C160 C167 1.532(10)
C160 C161 1.555(10)
C161 C166 1.375(11)
C161 C162 1.391(11)
C162 C163 1.345(12)
C162 H162 0.9500
C163 C164 1.381(14)
C163 H163 0.9500
C164 C165 1.384(14)
C164 H164 0.9500
C165 C166 1.363(11)
C165 H165 0.9500
C166 H166 0.9500
C167 C172 1.354(12)
C167 C168 1.383(11)
C168 C169 1.399(11)
C168 H168 0.9500
C169 C170 1.377(15)
C169 H169 0.9500
C170 C171 1.367(14)
C170 H170 0.9500
C171 C172 1.404(11)
C171 H171 0.9500
C172 H172 0.9500
C173 C178 1.505(15)
C173 C174 1.51(2)
C173 P5 1.85(3)
C173 H173 1.0000
C174 C175 1.528(13)
C174 H17A 0.9900
C174 H17B 0.9900
C175 C176 1.524(15)
C175 H17C 0.9900
C175 H17D 0.9900
C176 C177 1.500(16)
C176 H17E 0.9900
C176 H17F 0.9900
C177 C178 1.533(13)
C177 H17G 0.9900
C177 H17H 0.9900
C178 H17I 0.9900
C178 H17J 0.9900
O12 C235 1.186(15)
C234 C235 1.451(19)
C234 H23A 0.9800
C234 H23B 0.9800
C234 H23C 0.9800
C235 C236 1.451(17)
C236 H23D 0.9800
C236 H23E 0.9800
C236 H23F 0.9800
P21 F35 1.553(11)
P21 F37 1.556(11)
P21 F36 1.577(12)
P21 F38 1.597(12)
P21 F34 1.605(12)
P21 F33 1.627(11)
C122 C123 1.365(19)
C122 C127 1.378(19)
C123 C124 1.346(16)
C123 H123 0.9500
C124 C125 1.406(18)
C124 H124 0.9500
C125 C126 1.351(18)
C125 H125 0.9500
C126 C127 1.384(16)
C126 H126 0.9500
C127 H127 0.9500
C322 C323 1.3900
C322 C327 1.3900
C323 C324 1.3900
C323 H323 0.9500
C324 C325 1.3900
C324 H324 0.9500
C325 C326 1.3900
C325 H325 0.9500
C326 C327 1.3900
C326 H326 0.9500
C327 H327 0.9500
P11 F14 1.525(16)
P11 F18 1.527(16)
P11 F15 1.529(16)
P11 F16 1.529(16)
P11 F13 1.539(15)
P11 F17 1.547(15)
C273 C274 1.48(2)
C273 C278 1.503(19)
C273 P5 1.80(5)
C273 H273 1.0000
C274 C275 1.535(16)
C274 H27A 0.9900
C274 H27B 0.9900
C276 C275 1.515(18)
C276 C277 1.524(19)
C276 H27C 0.9900
C276 H27D 0.9900
C275 H27E 0.9900
C275 H27F 0.9900
C277 C278 1.523(16)
C277 H27G 0.9900
C277 H27H 0.9900
C278 H27I 0.9900
C278 H27J 0.9900
O22 C335 1.13(3)
C334 C335 1.53(3)
C334 H33A 0.9800
C334 H33B 0.9800
C334 H33C 0.9800
C335 C336 1.53(3)
C336 H33D 0.9800
C336 H33E 0.9800
C336 H33F 0.9800
C179 C180 1.464(13)
C179 C184 1.487(11)
C179 P5 1.851(8)
C179 H179 1.0000
C180 C181 1.538(15)
C180 H18A 0.9900
C180 H18B 0.9900
C181 C182 1.496(15)
C181 H18C 0.9900
C181 H18D 0.9900
C182 C183 1.499(17)
C182 H18E 0.9900
C182 H18F 0.9900
C183 C184 1.509(14)
C183 H18G 0.9900
C183 H18H 0.9900
C184 H18I 0.9900
C184 H18J 0.9900
C185 C186 1.491(11)
C185 C190 1.521(11)
C185 P6 1.843(8)
C185 H185 1.0000
C186 C187 1.500(12)
C186 H18K 0.9900
C186 H18L 0.9900
C187 C188 1.506(14)
C187 H18M 0.9900
C187 H18N 0.9900
C188 C189 1.505(14)
C188 H18O 0.9900
C188 H18P 0.9900
C189 C190 1.491(13)
C189 H18Q 0.9900
C189 H18R 0.9900
C190 H19A 0.9900
C190 H19B 0.9900
C191 C196 1.507(12)
C191 C192 1.542(12)
C191 P6 1.818(8)
C191 H191 1.0000
C192 C193 1.555(13)
C192 H19C 0.9900
C192 H19D 0.9900
C193 C194 1.516(15)
C193 H19E 0.9900
C193 H19F 0.9900
C194 C195 1.471(15)
C194 H19G 0.9900
C194 H19H 0.9900
C195 C196 1.542(13)
C195 H19I 0.9900
C195 H19J 0.9900
C196 H19K 0.9900
C196 H19L 0.9900
C197 C198 1.483(19)
C197 C202 1.500(18)
C197 P7 1.838(12)
C197 H197 1.0000
C198 C199 1.480(15)
C198 H19M 0.9900
C198 H19N 0.9900
C199 C200 1.295(17)
C199 H19O 0.9900
C199 H19P 0.9900
C200 C201 1.392(19)
C200 H20A 0.9900
C200 H20B 0.9900
C201 C202 1.595(16)
C201 H20C 0.9900
C201 H20D 0.9900
C202 H20E 0.9900
C202 H20F 0.9900
C203 C204 1.490(11)
C203 C208 1.525(10)
C203 P7 1.832(7)
C203 H203 1.0000
C204 C205 1.514(12)
C204 H20G 0.9900
C204 H20H 0.9900
C205 C206 1.545(12)
C205 H20I 0.9900
C205 H20J 0.9900
C206 C207 1.502(12)
C206 H20K 0.9900
C206 H20L 0.9900
C207 C208 1.538(10)
C207 H20M 0.9900
C207 H20N 0.9900
C208 H20O 0.9900
C208 H20P 0.9900
C209 C210 1.503(12)
C209 C214 1.531(14)
C209 P8 1.829(9)
C209 H209 1.0000
C210 C211 1.513(14)
C210 H21A 0.9900
C210 H21B 0.9900
C211 C212 1.510(18)
C211 H21C 0.9900
C211 H21D 0.9900
C212 C213 1.463(17)
C212 H21E 0.9900
C212 H21F 0.9900
C213 C214 1.529(15)
C213 H21G 0.9900
C213 H21H 0.9900
C214 H21I 0.9900
C214 H21J 0.9900
C215 C220 1.524(11)
C215 C216 1.539(10)
C215 P8 1.820(8)
C215 H215 1.0000
C216 C217 1.517(11)
C216 H21K 0.9900
C216 H21L 0.9900
C217 C218 1.519(13)
C217 H21M 0.9900
C217 H21N 0.9900
C218 C219 1.538(11)
C218 H21O 0.9900
C218 H21P 0.9900
C219 C220 1.519(11)
C219 H21Q 0.9900
C219 H21R 0.9900
C220 H22A 0.9900
C220 H22B 0.9900
C221 C222 1.535(11)
C221 P5 1.824(9)
C221 H22C 0.9900
C221 H22D 0.9900
C222 P6 1.836(8)
C222 H22E 0.9900
C222 H22F 0.9900
C223 C224 1.517(11)
C223 P7 1.838(8)
C223 H22G 0.9900
C223 H22H 0.9900
C224 P8 1.841(8)
C224 H22I 0.9900
C224 H22J 0.9900
C225 C226 1.457(15)
C225 H22K 0.9800
C225 H22L 0.9800
C225 H22M 0.9800
C226 O9 1.204(17)
C226 C227 1.46(2)
C227 H22N 0.9800
C227 H22O 0.9800
C227 H22P 0.9800
C231 C232 1.504(17)
C231 H23G 0.9800
C231 H23H 0.9800
C231 H23I 0.9800
C232 O11 1.277(13)
C232 C233 1.458(16)
C233 H23J 0.9800
C233 H23K 0.9800
C233 H23L 0.9800
C238 O13 1.185(9)
C238 C239 1.433(10)
C238 C237 1.455(10)
C237 H23M 0.9800
C237 H23N 0.9800
C237 H23O 0.9800
C239 H23P 0.9800
C239 H23Q 0.9800
C239 H23R 0.9800
O1 H1 0.8498
O2 H2 0.8400
O3 H3 0.8400
O4 H4 0.8400
O5 H5 0.8400
O6 H6 0.8400
O7 H7 0.8400
O8 H8 0.8449
F1 P9 1.567(7)
F2 P9 1.584(8)
F3 P9 1.614(8)
F4 P9 1.583(8)
F5 P9 1.562(9)
F6 P9 1.561(8)
F7 P10 1.610(8)
F8 P10 1.569(10)
F9 P10 1.595(11)
F10 P10 1.654(11)
F11 P10 1.599(10)
F12 P10 1.582(8)
P1 Au1 2.268(2)
P2 Au2 2.268(2)
P3 C85 1.83(2)
P3 C385 1.95(3)
P3 Au3 2.271(2)
P4 Au4 2.264(2)
P5 Au7 2.2704(19)
P6 Au8 2.2686(18)
P7 Au9 2.275(2)
P8 Au10 2.2663(19)
Au1 Au5 3.2868(4)
Au1 Au6 3.3311(4)
Au2 Au5 3.1383(4)
Au2 Au6 3.2726(4)
Au3 Au5 3.2790(4)
Au3 Au6 3.3790(4)
Au4 Au5 3.1772(4)
Au4 Au6 3.2532(4)
Au5 Au6 3.0759(4)
Au7 Au12 3.2621(4)
Au7 Au8 3.3001(4)
Au7 Au11 3.3148(4)
Au8 Au12 3.2611(4)
Au8 Au11 3.3012(4)
Au9 Au11 3.2572(4)
Au9 Au12 3.3042(4)
Au9 Au10 3.3044(4)
Au10 Au12 3.2020(4)
Au10 Au11 3.2762(4)
Au11 Au12 3.0639(4)
O14 C241 1.204(9)
C241 C240 1.447(9)
C241 C242 1.457(10)
C242 H24A 0.9800
C242 H24B 0.9800
C242 H24C 0.9800
C240 H24D 0.9800
C240 H24E 0.9800
C240 H24F 0.9800
C85 C86 1.490(10)
C85 C90 1.508(10)
C85 H85 1.0000
C86 C87 1.542(10)
C86 H86A 0.9900
C86 H86B 0.9900
C87 C88 1.531(10)
C87 H87A 0.9900
C87 H87B 0.9900
C88 C89 1.518(10)
C88 H88A 0.9900
C88 H88B 0.9900
C89 C90 1.514(10)
C89 H89A 0.9900
C89 H89B 0.9900
C90 H90A 0.9900
C90 H90B 0.9900
P12 F22 1.521(11)
P12 F23 1.540(11)
P12 F21 1.562(11)
P12 F20 1.571(12)
P12 F19 1.590(12)
P12 F24 1.590(11)
O24 C341 1.26(3)
C340 C341 1.483(19)
C340 H34A 0.9800
C340 H34B 0.9800
C340 H34C 0.9800
C341 C342 1.460(10)
C342 H34D 0.9800
C342 H34E 0.9800
C342 H34F 0.9800
C386 C385 1.43(4)
C386 C387 1.63(5)
C386 H38A 0.9900
C386 H38B 0.9900
C388 C387 1.47(5)
C388 C389 1.61(4)
C388 H38C 0.9900
C388 H38D 0.9900
C387 H38E 0.9900
C387 H38F 0.9900
C390 C389 1.52(4)
C390 C385 1.70(5)
C390 H39A 0.9900
C390 H39B 0.9900
C389 H38G 0.9900
C389 H38H 0.9900
C385 H385 1.0000
P22 F41 1.543(8)
P22 F42 1.602(15)
P22 F40 1.603(14)
P22 F43 1.613(14)
P22 F39 1.624(15)
P22 F44 1.647(15)
O17 C251 1.184(10)
C251 C250 1.415(10)
C251 C252 1.438(10)
C252 H35A 0.9800
C252 H35B 0.9800
C252 H35C 0.9800
C250 H35D 0.9800
C250 H35E 0.9800
C250 H35F 0.9800
O18 C254 1.179(10)
C253 C254 1.446(9)
C253 H35G 0.9800
C253 H35H 0.9800
C253 H35I 0.9800
C254 C255 1.436(9)
C255 H35J 0.9800
C255 H35K 0.9800
C255 H35L 0.9800
C244 O15 1.209(9)
C244 C245 1.442(8)
C244 C243 1.444(9)
C245 H24M 0.9800
C245 H24N 0.9800
C245 H24O 0.9800
C243 H24P 0.9800
C243 H24Q 0.9800
C243 H24R 0.9800
C248 O16 1.186(7)
C248 C249 1.425(10)
C248 C247 1.441(10)
C249 H24G 0.9800
C249 H24H 0.9800
C249 H24I 0.9800
C247 H24J 0.9800
C247 H24K 0.9800
C247 H24L 0.9800

loop_
_platon_squeeze_void_nr
_platon_squeeze_void_average_x
_platon_squeeze_void_average_y
_platon_squeeze_void_average_z
_platon_squeeze_void_volume
_platon_squeeze_void_count_electrons
_platon_squeeze_void_content
1 0.811 0.177 0.812 215 43 ' '
2 0.189 0.677 0.188 215 43 ' '
